data_7160127
loop_
_publ_author_name
'Zheng, Li-Shuo'
'Nian, Hao'
'Wang, Song-Meng'
'Wang, Yan-Fang'
'Jiang, Wei'
'Wang, Li-Li'
'Yang, Liu-Pan'

_publ_section_title
;
 Acid/base responsive pseudo[3]rotaxanes from amine naphthotubes and
 bis-pyridinium/isoquinolinium guests.
;
_journal_issue 39
_journal_name_full 'Organic &amp; biomolecular chemistry'
_journal_page_first 7996
_journal_page_last 8001
_journal_paper_doi 10.1039/d4ob01268b
_journal_volume 22
_journal_year 2024
_chemical_formula_moiety '2(F6 P), 2(C66 H70 N2 O8), C28 H34 N2, 3(C2 H3 N), [+ solvents]'
_chemical_formula_sum 'C166 H183 F12 N9 O16 P2'
_chemical_formula_weight 2850.14
_space_group_crystal_system triclinic
_space_group_IT_number 2
_space_group_name_Hall '-P 1'
_space_group_name_H-M_alt 'P -1'
_atom_sites_solution_hydrogens geom
_atom_sites_solution_primary dual
_audit_creation_date 2024-07-10
_audit_creation_method
;
Olex2 1.5
(compiled 2024.02.16 svn.r378c4104 for OlexSys, GUI svn.r6928)
;
_audit_update_record
;
2024-07-12 deposited with the CCDC.	2024-09-02 downloaded from the CCDC.
;
_cell_angle_alpha 65.842(2)
_cell_angle_beta 74.382(2)
_cell_angle_gamma 77.047(2)
_cell_formula_units_Z 2
_cell_length_a 15.6160(7)
_cell_length_b 22.8099(10)
_cell_length_c 24.2217(10)
_cell_measurement_reflns_used 8999
_cell_measurement_temperature 100.00
_cell_measurement_theta_max 63.560
_cell_measurement_theta_min 3.551
_cell_volume 7517.4(6)
_computing_cell_refinement 'SAINT V8.40B (?, 2016)'
_computing_data_reduction 'SAINT V8.40B (?, 2016)'
_computing_molecular_graphics 'Olex2 1.5 (Dolomanov et al., 2009)'
_computing_publication_material 'Olex2 1.5 (Dolomanov et al., 2009)'
_computing_structure_refinement 'SHELXL 2018/3 (Sheldrick, 2015)'
_computing_structure_solution 'SHELXT 2018/2 (Sheldrick, 2018)'
_diffrn_ambient_temperature 100.00
_diffrn_measured_fraction_theta_full 0.999
_diffrn_measured_fraction_theta_max 0.999
_diffrn_measurement_device_type 'Bruker APEX-II CCD'
_diffrn_measurement_method '\f and \w scans'
_diffrn_radiation_type GaK\a
_diffrn_radiation_wavelength 1.34139
_diffrn_reflns_av_R_equivalents 0.0708
_diffrn_reflns_av_unetI/netI 0.0446
_diffrn_reflns_Laue_measured_fraction_full 0.999
_diffrn_reflns_Laue_measured_fraction_max 0.999
_diffrn_reflns_limit_h_max 18
_diffrn_reflns_limit_h_min -16
_diffrn_reflns_limit_k_max 27
_diffrn_reflns_limit_k_min -27
_diffrn_reflns_limit_l_max 28
_diffrn_reflns_limit_l_min -28
_diffrn_reflns_number 194297
_diffrn_reflns_point_group_measured_fraction_full 0.999
_diffrn_reflns_point_group_measured_fraction_max 0.999
_diffrn_reflns_theta_full 52.982
_diffrn_reflns_theta_max 52.982
_diffrn_reflns_theta_min 1.775
_diffrn_source_current 3.57
_diffrn_source_power 0.24947159999999996
_diffrn_source_voltage 69.88
_diffrn_standards_number 0
_exptl_absorpt_coefficient_mu 0.601
_exptl_absorpt_correction_T_max 0.7523
_exptl_absorpt_correction_T_min 0.5959
_exptl_absorpt_correction_type multi-scan
_exptl_absorpt_process_details
;
SADABS-2016/2 (Bruker,2016/2) was used for absorption correction.
wR2(int) was 0.1162 before and 0.0839 after correction.
The Ratio of minimum to maximum transmission is 0.7921.
The \l/2 correction factor is Not present.
;
_exptl_crystal_colour colourless
_exptl_crystal_colour_primary colourless
_exptl_crystal_density_diffrn 1.259
_exptl_crystal_description block
_exptl_crystal_F_000 3016
_exptl_crystal_size_max 0.2
_exptl_crystal_size_mid 0.2
_exptl_crystal_size_min 0.2
_refine_diff_density_max 0.953
_refine_diff_density_min -0.663
_refine_diff_density_rms 0.073
_refine_ls_extinction_method none
_refine_ls_goodness_of_fit_ref 1.077
_refine_ls_hydrogen_treatment constr
_refine_ls_matrix_type full
_refine_ls_number_parameters 2289
_refine_ls_number_reflns 26565
_refine_ls_number_restraints 2814
_refine_ls_restrained_S_all 1.226
_refine_ls_R_factor_all 0.1070
_refine_ls_R_factor_gt 0.0918
_refine_ls_shift/su_max 0.010
_refine_ls_shift/su_mean 0.000
_refine_ls_structure_factor_coef Fsqd
_refine_ls_weighting_details 'w=1/[\s^2^(Fo^2^)+(0.1614P)^2^+7.0287P] where P=(Fo^2^+2Fc^2^)/3'
_refine_ls_weighting_scheme calc
_refine_ls_wR_factor_gt 0.2653
_refine_ls_wR_factor_ref 0.2831
_reflns_Friedel_coverage 0.000
_reflns_number_gt 20995
_reflns_number_total 26565
_reflns_threshold_expression 'I > 2\s(I)'
_cod_data_source_file d4ob01268b2.cif
_cod_data_source_block zls
_cod_depositor_comments 'Adding full bibliography for 7160127.cif.'
_cod_database_code 7160127
_shelx_shelxl_version_number 2018/3
_shelx_space_group_comment
;
The symmetry employed for this shelxl refinement is uniquely defined
by the following loop, which should always be used as a source of
symmetry information in preference to the above space-group names.
They are only intended as comments.
;
_shelx_estimated_absorpt_t_max 0.889
_shelx_estimated_absorpt_t_min 0.889
_olex2_refinement_description
;
1. Fixed Uiso
 At 1.2 times of:
  All C(H) groups, All C(H,H) groups, All N(H) groups
 At 1.5 times of:
  All C(H,H,H) groups
2. Restrained distances
 P2-F3 = P2-F4 = P2-F5 = P2-F6 = P2-F7 = P2-F8
 1.65 with sigma of 0.02
 P2-F3 \\sim P2-F4 \\sim P2-F5 \\sim P2-F6 \\sim P2-F7 \\sim P2-F8
 with sigma of 0.02
 F3-F4 \\sim F3-F6 \\sim F3-F7 \\sim F3-F8 \\sim F5-F4 \\sim F5-F6 \\sim F5-F7
\\sim F5-F8
 with sigma of 0.04
 F3-F5 \\sim F4-F6 \\sim F8-F7
 with sigma of 0.05
 P2-F3 \\sim P2-F3A
 with sigma of 0.02
 P2-F4 \\sim P2-F4A
 with sigma of 0.02
 P2-F5 \\sim P2-F5A
 with sigma of 0.02
 P2-F6 \\sim P2-F6A
 with sigma of 0.02
 P2-F7 \\sim P2-F7A
 with sigma of 0.02
 P2-F8 \\sim P2-F8A
 with sigma of 0.02
 F6A-F3A \\sim F7A-F3A \\sim F8A-F3A \\sim F4A-F3A \\sim F7A-F6A \\sim F8A-F6A
\\sim F8A-F4A \\sim F7A-F4A
 \\sim F5A-F4A \\sim F7A-F5A \\sim F6A-F5A \\sim F8A-F5A
 with sigma of 0.02
 P2-F4A \\sim P2-F4B
 with sigma of 0.02
 N00O-C04L \\sim N00O-C16
 with sigma of 0.02
 P2-F3A \\sim P2-F3B
 with sigma of 0.02
 P2-F8A \\sim P2-F8B
 with sigma of 0.02
 P2-F5A \\sim P2-F5B
 with sigma of 0.02
 C03X-C04F \\sim C11-C10
 with sigma of 0.02
 P2-F6A \\sim P2-F6B
 with sigma of 0.02
 P2-F7A \\sim P2-F7B
 with sigma of 0.02
 C03X-C04R \\sim C11-C9
 with sigma of 0.02
 F7B-F6B \\sim F7B-F5B \\sim F7B-F4B \\sim F7B-F3B \\sim F4B-F3B \\sim F8B-F4B
\\sim F8B-F6B \\sim F6B-F5B
 \\sim F5B-F4B \\sim F8B-F5B
 with sigma of 0.02
 C03X-C051 \\sim C11-C12
 with sigma of 0.02
 N043-C04F \\sim N0-C10
 with sigma of 0.02
 N043-C04I \\sim N0-C7
 with sigma of 0.02
 N043-C4 \\sim N0-C4A
 with sigma of 0.02
 C04I-C04Z \\sim C7-C8
 with sigma of 0.02
 C04L-C04X \\sim C16-C1
 with sigma of 0.02
 C04R-C04Z \\sim C9-C8
 with sigma of 0.02
 C04R-C056 \\sim C9-C15
 with sigma of 0.02
 C04T-C055 \\sim C5-C6
 with sigma of 0.02
 C04T-C057 \\sim C5-C0
 with sigma of 0.02
 C04X-C05D \\sim C1-C05E
 with sigma of 0.02
 C051-C054 \\sim C12-C13
 with sigma of 0.02
 C054-C058 \\sim C13-C14
 with sigma of 0.02
 C055-C05G \\sim C6-C05H
 with sigma of 0.02
 C056-C058 \\sim C15-C14
 with sigma of 0.02
 C057-C05J \\sim C0-C3
 with sigma of 0.02
 C05D-C05S \\sim C05E-C2
 with sigma of 0.02
 C05G-C4 \\sim C05H-C4A
 with sigma of 0.02
 C05J-C05S \\sim C3-C2
 with sigma of 0.02
 N00O-C04X \\sim N00O-C1
 with sigma of 0.04
 C03X-N043 \\sim C11-N0
 with sigma of 0.04
 C03X-C04Z \\sim C11-C8
 with sigma of 0.04
 C03X-C054 \\sim C11-C13
 with sigma of 0.04
 C03X-C056 \\sim C11-C15
 with sigma of 0.04
 N043-C04Z \\sim N0-C8
 with sigma of 0.04
 N043-C05G \\sim N0-C05H
 with sigma of 0.04
 C04F-C04I \\sim C10-C7
 with sigma of 0.04
 C04F-C04R \\sim C10-C9
 with sigma of 0.04
 C04F-C051 \\sim C10-C12
 with sigma of 0.04
 C04F-C4 \\sim C10-C4A
 with sigma of 0.04
 C04I-C04R \\sim C7-C9
 with sigma of 0.04
 C04I-C4 \\sim C7-C4A
 with sigma of 0.04
 C04L-C05D \\sim C16-C05E
 with sigma of 0.04
 C04R-C051 \\sim C9-C12
 with sigma of 0.04
 C04R-C058 \\sim C9-C14
 with sigma of 0.04
 C04T-C05G \\sim C5-C05H
 with sigma of 0.04
 C04T-C05J \\sim C5-C3
 with sigma of 0.04
 C04X-C05S \\sim C1-C2
 with sigma of 0.04
 C04Z-C056 \\sim C8-C15
 with sigma of 0.04
 C051-C058 \\sim C12-C14
 with sigma of 0.04
 C054-C056 \\sim C13-C15
 with sigma of 0.04
 C055-C057 \\sim C6-C0
 with sigma of 0.04
 C055-C4 \\sim C6-C4A
 with sigma of 0.04
 C057-C05S \\sim C0-C2
 with sigma of 0.04
 C05D-C05J \\sim C05E-C3
 with sigma of 0.04
 P01-F00C \\sim P01-F00D
 with sigma of 0.02
 P01-F00H \\sim P01-F00I
 with sigma of 0.02
 P01-F00L \\sim P01-F00M
 with sigma of 0.02
 P01-F00Q \\sim P01-F00R
 with sigma of 0.02
 P01-F00Y \\sim P01-F00Z
 with sigma of 0.02
 P01-F019 \\sim P01-F0
 with sigma of 0.02
 O00E-C04J \\sim O00E-C17
 with sigma of 0.02
 C04J-C04N \\sim C17-C18
 with sigma of 0.02
 C04N-C050 \\sim C18-C19
 with sigma of 0.02
 C050-C059 \\sim C19-C1A
 with sigma of 0.02
 O00E-C04N \\sim O00E-C18
 with sigma of 0.04
 C04J-C050 \\sim C17-C19
 with sigma of 0.04
 C04N-C059 \\sim C18-C1A
 with sigma of 0.04
 O01B-C042 \\sim O01C-C042
 with sigma of 0.02
 O01B-C05I \\sim O01C-C20
 with sigma of 0.02
 C05I-C05T \\sim C20-C1B
 with sigma of 0.02
 C05R-C05T \\sim C1C-C1B
 with sigma of 0.02
 C05R-C05U \\sim C1C-C05V
 with sigma of 0.02
 O01B-C05T \\sim O01C-C1B
 with sigma of 0.04
 C042-C05I \\sim C042-C20
 with sigma of 0.04
 C05I-C05R \\sim C20-C1C
 with sigma of 0.04
 C05T-C05U \\sim C1B-C05V
 with sigma of 0.04
 C04X-C04L \\sim C05D-C04X \\sim C05S-C05D \\sim C05S-C05J \\sim C05J-C057
\\sim C057-C04T \\sim C055-
 C04T \\sim C05G-C055 \\sim C4-C05G
 with sigma of 0.02
 C16-C1 \\sim C1-C05E \\sim C2-C05E \\sim C3-C2 \\sim C3-C0 \\sim C5-C0 \\sim
C6-C5 \\sim C6-C05H \\sim C4A-C05H
 with sigma of 0.02
 F00R-F00I \\sim F00Z-F00R \\sim F00R-F0 \\sim F00R-F00D \\sim F00I-F00D \\sim
F00Z-F00I \\sim F00Z-F0
 \\sim F00D-F0 \\sim F00M-F0 \\sim F00M-F00D \\sim F00Z-F00M \\sim F00M-F00I
 with sigma of 0.02
 F4-F3 \\sim F8-F4 \\sim F7-F4 \\sim F5-F4 \\sim F7-F5 \\sim F6-F5 \\sim F7-F6
\\sim F8-F6 \\sim F8-F5 \\sim F6-F3
 \\sim F8-F3
 with sigma of 0.02
3. Rigid bond restraints
 O00A, C03F
 with sigma for 1-2 distances of 0.001 and sigma for 1-3 distances of 0.002
 O00K, C03N
 with sigma for 1-2 distances of 0.001 and sigma for 1-3 distances of 0.002
 C036, C03N, C037, C044, C04B, C049, C04A, C01T, C027, C032, C033, C04O, C05B
 with sigma for 1-2 distances of 0.001 and sigma for 1-3 distances of 0.002
 C01R, C01W
 with sigma for 1-2 distances of 0.001 and sigma for 1-3 distances of 0.002
4. Uiso/Uaniso restraints and constraints
P2 \\sim F3 \\sim F4 \\sim F5 \\sim F6 \\sim F7 \\sim F8: within 2A with sigma
of 0.04 and sigma for terminal atoms of 0.08 within 2A
C03X \\sim N043 \\sim C04F \\sim C04I \\sim C04R \\sim C04T \\sim C04Z \\sim
C051 \\sim C054 \\sim C055 \\sim C056 \\sim C057 \\sim C058 \\sim C05D \\sim
C05G \\sim C05J \\sim C05S \\sim C4 \\sim C05E \\sim C2 \\sim C3 \\sim C0 \\sim
C5 \\sim C6 \\sim C05H \\sim C4A \\sim N0 \\sim C7 \\sim C8 \\sim C9 \\sim C10
\\sim C11 \\sim C12 \\sim C13 \\sim C14 \\sim C15 \\sim C1 \\sim C04X \\sim
C04L \\sim C16 \\sim N00O: within 2A with sigma of 0.01 and sigma for terminal
atoms of 0.02 within 2A
F00H \\sim P01 \\sim F00Q \\sim F00R \\sim F00I \\sim F00Y \\sim F00Z \\sim
F00C \\sim F00D \\sim F019 \\sim F0 \\sim F00L \\sim F00M: within 2A with sigma
of 0.01 and sigma for terminal atoms of 0.02 within 2A
O00E \\sim C04J \\sim C04N \\sim C050 \\sim C17 \\sim C18 \\sim C19 \\sim C1A
\\sim C059: within 2A with sigma of 0.01 and sigma for terminal atoms of 0.02
within 2A
O01B \\sim C042 \\sim C05I \\sim C05R \\sim C05T \\sim C05U \\sim O01C \\sim
C20 \\sim C1B \\sim C1C \\sim C05V: within 2A with sigma of 0.01 and sigma for
terminal atoms of 0.02 within 2A
C05L \\sim C04G \\sim N053 \\sim N05C \\sim C05F \\sim C04W \\sim N01A \\sim
C03V \\sim C03W: within 2A with sigma of 0.01 and sigma for terminal atoms of
0.02 within 2A
F4 \\sim P2 \\sim F4A \\sim F7B \\sim F6B \\sim F4B \\sim F3A \\sim F8A \\sim
F3B \\sim F8B \\sim F5 \\sim F7A \\sim F5A \\sim F6A \\sim F3 \\sim F8 \\sim F6
\\sim F5B \\sim F7: within 2A with sigma of 0.01 and sigma for terminal atoms
of 0.02 within 2A
O00Z \\sim C03S \\sim C04O \\sim C05B \\sim C05P \\sim C05N: within 2A with
sigma of 0.01 and sigma for terminal atoms of 0.02 within 2A
5. Rigid body (RIGU) restrains
 P2, F3, F4, F5, F6, F7, F8
 with sigma for 1-2 distances of 0.004 and sigma for 1-3 distances of 0.004
 C03X, N043, C04F, C04I, C04R, C04T, C04Z, C051, C054, C055, C056, C057, C058,
 C05G, C05J, C4, C3, C0, C5, C6, C05H, C4A, N0, C7, C8, C9, C10, C11, C12, C13,
 C14, C15, C04L, C04X, C05D, C05S, C1, C05E, C2, C16, N00O
 with sigma for 1-2 distances of 0.01 and sigma for 1-3 distances of 0.02
 F00H, P01, F00Q, F00R, F00I, F00Y, F00Z, F00C, F00D, F019, F0, F00L, F00M
 with sigma for 1-2 distances of 0.01 and sigma for 1-3 distances of 0.02
 O00E, C04J, C04N, C050, C059, C17, C18, C19, C1A
 with sigma for 1-2 distances of 0.01 and sigma for 1-3 distances of 0.02
 O01B, C05I, C05R, C05T, C05U, O01C, C20, C1B, C1C, C05V, C042
 with sigma for 1-2 distances of 0.01 and sigma for 1-3 distances of 0.02
 F5B, P2, F4A, F7B, F6B, F4B, F3A, F8A, F3B, F8B, F5, F7A, F5A, F6A, F3, F8,
 F4, F6, F7
 with sigma for 1-2 distances of 0.01 and sigma for 1-3 distances of 0.02
 O00Z, C03S, C04O, C05B, C05N, C05P
 with sigma for 1-2 distances of 0.01 and sigma for 1-3 distances of 0.02
6. Others
 1*[Sof(F3)+Sof(F4)+Sof(F5)+Sof(F6)+Sof(F7)+Sof(F8)]+1*[Sof(F4A)+Sof(F3A)+
 Sof(F8A)+Sof(F5A)+Sof(F6A)+Sof(F7A)]+1*[Sof(F7B)+Sof(F5B)+Sof(F6B)+Sof(F8B)+
 Sof(F3B)+Sof(F4B)]=1 with esd of 0
 Sof(F3)=Sof(F4)=Sof(F5)=Sof(F6)=Sof(F7)=Sof(F8)=FVAR(1)
 Sof(C1)=Sof(H1A)=Sof(H1B)=Sof(C05E)=Sof(H15)=Sof(HW)=Sof(C2)=Sof(H2A)=
 Sof(H2B)=Sof(C3)=Sof(H3A)=Sof(H3B)=Sof(C0)=Sof(H0A)=Sof(H0B)=Sof(C5)=Sof(H5A)=
 Sof(H5B)=Sof(C6)=Sof(H6A)=Sof(H6B)=Sof(C05H)=Sof(H16)=Sof(HX)=Sof(C4A)=
 Sof(H4AA)=Sof(H4AB)=Sof(N0)=Sof(C7)=Sof(H7A)=Sof(C8)=Sof(H8A)=Sof(C9)=Sof(C10)=
 Sof(H10A)=Sof(C11)=Sof(C12)=Sof(H12A)=Sof(C13)=Sof(H13A)=Sof(C14)=Sof(H14A)=
 Sof(C15)=Sof(H15A)=Sof(C16)=Sof(H16A)=Sof(H16B)=1-FVAR(2)
 Sof(C03X)=Sof(N043)=Sof(C04F)=Sof(H3)=Sof(C04I)=Sof(H4)=Sof(C04L)=Sof(H5)=
 Sof(HA)=Sof(C04R)=Sof(C04T)=Sof(H6)=Sof(HF)=Sof(C04X)=Sof(H7)=Sof(HI)=
 Sof(C04Z)=Sof(H8)=Sof(C051)=Sof(H051)=Sof(C054)=Sof(H054)=Sof(C055)=Sof(H9)=
 Sof(HM)=Sof(C056)=Sof(H056)=Sof(C057)=Sof(H10)=Sof(HN)=Sof(C058)=Sof(H058)=
 Sof(C05D)=Sof(H11)=Sof(HQ)=Sof(C05G)=Sof(H12)=Sof(HR)=Sof(C05J)=Sof(H13)=
 Sof(HS)=Sof(C05S)=Sof(H14)=Sof(HV)=Sof(C4)=Sof(H4A)=Sof(H4B)=FVAR(2)
 Sof(F00R)=Sof(F00I)=Sof(F00M)=Sof(F00Z)=Sof(F00D)=Sof(F0)=1-FVAR(3)
 Sof(F00C)=Sof(F00H)=Sof(F00L)=Sof(F00Q)=Sof(F00Y)=Sof(F019)=FVAR(3)
 Sof(C17)=Sof(H17A)=Sof(H17B)=Sof(C18)=Sof(H18A)=Sof(H18B)=Sof(C19)=Sof(H19A)=
 Sof(H19B)=Sof(C1A)=Sof(H1AA)=Sof(H1AB)=Sof(H1AC)=1-FVAR(4)
 Sof(C04J)=Sof(H04W)=Sof(H04X)=Sof(C04N)=Sof(H04)=Sof(HD)=Sof(C050)=Sof(H05Z)=
 Sof(HL)=Sof(C059)=Sof(H05)=Sof(HO)=Sof(HP)=FVAR(4)
 Sof(O01C)=Sof(C20)=Sof(H20A)=Sof(H20B)=Sof(C1B)=Sof(H1BA)=Sof(H1BB)=Sof(C1C)=
 Sof(H1CA)=Sof(H1CB)=Sof(C05V)=Sof(H05W)=Sof(H05X)=Sof(H05Y)=1-FVAR(5)
 Sof(O01B)=Sof(C05I)=Sof(H05I)=Sof(H05J)=Sof(C05R)=Sof(H05P)=Sof(H05Q)=
 Sof(C05T)=Sof(H05R)=Sof(H05S)=Sof(C05U)=Sof(H05T)=Sof(H05U)=Sof(H05V)=FVAR(5)
 Sof(F4A)=Sof(F3A)=Sof(F8A)=Sof(F5A)=Sof(F6A)=Sof(F7A)=FVAR(6)
 Sof(F7B)=Sof(F5B)=Sof(F6B)=Sof(F8B)=Sof(F3B)=Sof(F4B)=FVAR(7)
7.a Ternary CH refined with riding coordinates:
 C00V(H00V), C025(H025), C02Y(H02Y), C039(H039), C03H(H03H), C03O(H03P),
 C03T(H03T), C040(H040)
7.b Secondary CH2 refined with riding coordinates:
 C011(H01E,H01F), C01H(H01I,H01J), C01O(H01M,H01O), C01S(H01A,H01B), C01U(H01P,
 H01R), C01Y(H01C,H01D), C021(H02A,H02B), C02F(H02F,H02G), C02G(H02H,H02I),
 C02I(H02J,H02L), C02P(H02M,H02N), C035(H03I,H03J), C03B(H03A,H03B), C03I(H03L,
 H03N), C03K(H03D,H03E), C03Q(H03Q,H03R), C03U(H03F,H03G), C044(H04A,H04B),
 C04B(H04D,H04E), C04C(H04F,H04G), C04D(H04H,H04I), C04E(H04U,H04V), C04H(H04J,
 H04K), C04J(H04W,H04X), C04K(H04Y,H), C04L(H5,HA), C04N(H04,HD), C04O(H04L,
 H04M), C04Q(H04N,H04O), C04S(H1,HE), C04T(H6,HF), C04U(H04P,H04Q), C04X(H7,HI),
  C050(H05Z,HL), C055(H9,HM), C057(H10,HN), C05B(H05G,H05H), C05D(H11,HQ),
 C05G(H12,HR), C05I(H05I,H05J), C05J(H13,HS), C05P(H05N,H05O), C05R(H05P,H05Q),
 C05S(H14,HV), C05T(H05R,H05S), C4(H4A,H4B), C1(H1A,H1B), C05E(H15,HW), C2(H2A,
 H2B), C3(H3A,H3B), C0(H0A,H0B), C5(H5A,H5B), C6(H6A,H6B), C05H(H16,HX),
 C4A(H4AA,H4AB), C16(H16A,H16B), C17(H17A,H17B), C18(H18A,H18B), C19(H19A,H19B),
  C20(H20A,H20B), C1B(H1BA,H1BB), C1C(H1CA,H1CB)
7.c Aromatic/amide H refined with riding coordinates:
 N00B(H00B), N00I(H00I), N00M(H00M), N00N(H00N), C00P(H00P), C016(H016),
 C018(H018), C01F(H01G), C01G(H01H), C01J(H01K), C01L(H01L), C01N(H01N),
 C01Q(H01Q), C020(H020), C023(H023), C026(H026), C028(H028), C02B(H02D),
 C02C(H02C), C02E(H02E), C02J(H02O), C02K(H02K), C02S(H02S), C02T(H02T),
 C02U(H02U), C02X(H02X), C031(H031), C032(H032), C033(H033), C034(H034),
 C036(H036), C037(H037), C038(H038), C03C(H03C), C03D(H03K), C03J(H03O),
 C03M(H03M), C03Y(H03Y), C03Z(H03Z), C041(H041), C047(H047), C049(H049),
 C04A(H04C), C04F(H3), C04I(H4), C04Z(H8), C051(H051), C054(H054), C056(H056),
 C058(H058), C7(H7A), C8(H8A), C10(H10A), C12(H12A), C13(H13A), C14(H14A),
 C15(H15A)
7.d Idealised Me refined as rotating group:
 C03W(H03S,H03U,H03V), C045(H04R,H04S,H04T), C04M(H04Z,HB,HC), C04W(H18,HG,HH),
  C04Y(H2,HJ,HK), C052(H05A,H05B,H05C), C059(H05,HO,HP), C05A(H05D,H05E,H05F),
 C05L(H17,HT,HU), C05N(H05K,H05L,H05M), C05U(H05T,H05U,H05V), C1A(H1AA,H1AB,
 H1AC), C05V(H05W,H05X,H05Y)
;
_smtbx_masks_void_probe_radius 1.2
_smtbx_masks_void_truncation_radius 1.2
_olex2_submission_special_instructions 'No special instructions were received'

loop_
_space_group_symop_operation_xyz
'x, y, z'
'-x, -y, -z'

loop_
_atom_site_label
_atom_site_type_symbol
_atom_site_fract_x
_atom_site_fract_y
_atom_site_fract_z
_atom_site_U_iso_or_equiv
_atom_site_adp_type
_atom_site_occupancy
_atom_site_site_symmetry_order
_atom_site_calc_flag
_atom_site_refinement_flags_posn
_atom_site_refinement_flags_adp
_atom_site_refinement_flags_occupancy
_atom_site_disorder_assembly
_atom_site_disorder_group
P01 P 1.69254(7) 0.59486(5) 0.68391(4) 0.0613(3) Uani 1 1 d D U . . .
O003 O 1.06891(15) 1.34552(11) 0.22181(10) 0.0464(5) Uani 1 1 d . . . . .
O004 O 1.08794(16) 0.98745(11) 0.44651(10) 0.0508(5) Uani 1 1 d . . . . .
O005 O 1.12015(16) 1.34544(11) 0.02334(11) 0.0524(6) Uani 1 1 d . . . . .
O006 O 1.23501(17) 0.94614(11) 0.45630(11) 0.0557(6) Uani 1 1 d . . . . .
O007 O 1.3408(2) 0.93711(12) 0.08998(12) 0.0659(7) Uani 1 1 d . . . . .
O008 O 1.19475(19) 0.97916(11) 0.08033(11) 0.0601(6) Uani 1 1 d . . . . .
O009 O 1.60774(19) 1.20674(14) 0.04360(12) 0.0690(7) Uani 1 1 d . . . . .
O00A O 1.88759(18) 0.51445(13) 0.45291(12) 0.0647(6) Uani 1 1 d . U . . .
N00B N 1.05946(16) 1.24018(13) 0.16898(11) 0.0425(6) Uani 1 1 d . . . . .
H00B H 1.116382 1.227061 0.171023 0.051 Uiso 1 1 calc R U . . .
F00C F 1.6158(3) 0.54889(19) 0.7244(2) 0.0726(11) Uani 0.785(4) 1 d D U P A 1
O00D O 2.1499(2) 0.78044(15) 0.42357(12) 0.0675(7) Uani 1 1 d . . . . .
O00E O 1.53391(17) 1.21618(12) 0.24655(15) 0.0738(8) Uani 1 1 d D U . . .
O00F O 2.1197(2) 0.86334(12) 0.07796(11) 0.0647(7) Uani 1 1 d . . . . .
O00G O 2.0433(2) 0.87077(15) 0.41114(15) 0.0742(8) Uani 1 1 d . . . . .
F00H F 1.6981(3) 0.5767(2) 0.6264(2) 0.0804(13) Uani 0.785(4) 1 d D U P A 1
N00I N 2.0147(2) 0.59249(13) 0.31421(12) 0.0498(7) Uani 1 1 d . . . . .
H00I H 1.976864 0.628211 0.310552 0.060 Uiso 1 1 calc R U . . .
O00J O 1.9259(2) 0.53726(13) 0.22627(14) 0.0713(8) Uani 1 1 d . . . . .
O00K O 2.0107(3) 0.95218(13) 0.07246(13) 0.0772(8) Uani 1 1 d . U . . .
F00L F 1.6110(2) 0.65271(14) 0.66078(15) 0.0721(9) Uani 0.785(4) 1 d D U P A 1
N00M N 1.6747(2) 0.87464(14) 0.32178(13) 0.0546(7) Uani 1 1 d . . . . .
H00M H 1.716380 0.841148 0.323581 0.066 Uiso 1 1 calc R U . . .
N00N N 1.52263(18) 1.10260(15) 0.19474(13) 0.0541(7) Uani 1 1 d . . . . .
H00N H 1.465239 1.113065 0.193442 0.065 Uiso 1 1 calc R U . . .
N00O N 2.2922(2) 1.17980(14) 0.17244(12) 0.0500(6) Uani 1 1 d D U . . .
C00P C 1.13531(19) 1.21662(15) 0.36076(13) 0.0374(6) Uani 1 1 d . . . . .
H00P H 1.167692 1.210010 0.391320 0.045 Uiso 1 1 calc R U . . .
F00Q F 1.7671(2) 0.5422(2) 0.70862(18) 0.0904(12) Uani 0.785(4) 1 d D U P A 1
C00R C 1.12071(19) 1.09878(14) 0.40477(13) 0.0374(6) Uani 1 1 d . . . . .
C00S C 1.10261(18) 1.16284(14) 0.36164(12) 0.0348(6) Uani 1 1 d . . . . .
C00T C 1.03662(19) 1.23898(15) 0.27172(13) 0.0381(6) Uani 1 1 d . . . . .
C00V C 1.1883(2) 1.07845(15) 0.44693(13) 0.0405(6) Uani 1 1 d . . . . .
H00V H 1.193575 1.115586 0.457175 0.049 Uiso 1 1 calc R U . . .
C00W C 1.0786(2) 1.05103(15) 0.40638(14) 0.0435(7) Uani 1 1 d . . . . .
C00X C 1.2058(2) 1.15470(15) 0.03062(13) 0.0406(7) Uani 1 1 d . . . . .
F00Y F 1.7618(2) 0.64503(19) 0.64387(16) 0.0841(11) Uani 0.785(4) 1 d D U P A 1
O00Z O 1.5508(2) 0.8090(2) 0.47664(14) 0.0940(11) Uani 1 1 d . U . . .
C010 C 1.04838(18) 1.17613(14) 0.31750(13) 0.0366(6) Uani 1 1 d . . . . .
C011 C 0.99075(19) 1.25253(16) 0.21938(14) 0.0400(6) Uani 1 1 d . . . . .
H01E H 0.943693 1.223942 0.233351 0.048 Uiso 1 1 calc R U . . .
H01F H 0.962292 1.298129 0.205071 0.048 Uiso 1 1 calc R U . . .
C012 C 1.4216(2) 1.07239(15) 0.33664(13) 0.0403(6) Uani 1 1 d . . . . .
C013 C 1.2790(2) 1.05422(14) 0.41456(13) 0.0397(6) Uani 1 1 d . . . . .
C014 C 1.3473(2) 1.09507(14) 0.37567(13) 0.0398(6) Uani 1 1 d . . . . .
C015 C 1.0760(2) 1.28784(14) 0.27087(13) 0.0384(6) Uani 1 1 d . . . . .
C016 C 1.2541(2) 1.20582(15) -0.01199(13) 0.0432(7) Uani 1 1 d . . . . .
H016 H 1.307064 1.196536 -0.039086 0.052 Uiso 1 1 calc R U . . .
C017 C 1.4843(2) 1.11462(15) 0.29379(15) 0.0450(7) Uani 1 1 d . . . . .
C018 C 1.1218(2) 1.27741(15) 0.31757(13) 0.0388(6) Uani 1 1 d . . . . .
H018 H 1.143258 1.312524 0.318950 0.047 Uiso 1 1 calc R U . . .
F019 F 1.6804(2) 0.6190(2) 0.73975(18) 0.0899(12) Uani 0.785(4) 1 d D U P A 1
N01A N 2.4145(3) 0.53932(19) 0.07661(19) 0.0791(11) Uani 1 1 d . U . . .
O01B O 1.5514(5) 0.8281(4) 0.2465(3) 0.0807(18) Uani 0.654(7) 1 d D U P B 1
C01C C 1.1258(2) 1.17062(16) 0.07067(13) 0.0425(7) Uani 1 1 d . . . . .
C01D C 1.1000(2) 1.23578(16) 0.06774(14) 0.0418(7) Uani 1 1 d . . . . .
C01E C 1.1500(2) 1.28357(16) 0.02470(14) 0.0444(7) Uani 1 1 d . . . . .
C01F C 1.2270(2) 1.26875(15) -0.01563(14) 0.0440(7) Uani 1 1 d . . . . .
H01G H 1.260491 1.302236 -0.045465 0.053 Uiso 1 1 calc R U . . .
C01G C 1.3454(2) 1.15745(16) 0.37483(16) 0.0457(7) Uani 1 1 d . . . . .
H01H H 1.300198 1.172123 0.403137 0.055 Uiso 1 1 calc R U . . .
C01H C 1.0231(2) 1.25205(17) 0.11488(14) 0.0459(7) Uani 1 1 d . . . . .
H01I H 0.997061 1.297998 0.097602 0.055 Uiso 1 1 calc R U . . .
H01J H 0.975429 1.224454 0.126594 0.055 Uiso 1 1 calc R U . . .
C01I C 2.0404(2) 0.67871(15) 0.17406(14) 0.0447(7) Uani 1 1 d . . . . .
C01J C 1.0227(2) 1.06334(17) 0.36525(15) 0.0481(7) Uani 1 1 d . . . . .
H01K H 0.993584 1.029486 0.368243 0.058 Uiso 1 1 calc R U . . .
C01K C 2.0019(2) 0.57925(18) 0.42103(14) 0.0556(9) Uani 1 1 d . . . . .
C01L C 1.0097(2) 1.12331(16) 0.32108(15) 0.0444(7) Uani 1 1 d . . . . .
H01L H 0.974288 1.130121 0.292134 0.053 Uiso 1 1 calc R U . . .
C01M C 1.2931(2) 0.99140(15) 0.41861(14) 0.0453(7) Uani 1 1 d . . . . .
C01N C 1.4293(2) 1.00722(16) 0.34192(14) 0.0467(7) Uani 1 1 d . . . . .
H01N H 1.477175 0.991201 0.315915 0.056 Uiso 1 1 calc R U . . .
C01O C 1.5584(2) 1.09414(16) 0.24745(15) 0.0494(8) Uani 1 1 d . . . . .
H01M H 1.607796 1.120745 0.233644 0.059 Uiso 1 1 calc R U . . .
H01O H 1.582666 1.048154 0.267020 0.059 Uiso 1 1 calc R U . . .
C01P C 2.0150(2) 0.61543(15) 0.20767(15) 0.0476(7) Uani 1 1 d . . . . .
C01Q C 2.1140(2) 0.69735(16) 0.18411(14) 0.0476(7) Uani 1 1 d . . . . .
H01Q H 2.146038 0.667652 0.214924 0.057 Uiso 1 1 calc R U . . .
C01R C 1.3912(2) 1.04357(16) 0.04070(14) 0.0507(7) Uani 1 1 d . U . . .
C01S C 2.0547(2) 0.56994(15) 0.26308(15) 0.0481(7) Uani 1 1 d . . . . .
H01A H 2.041741 0.525361 0.274804 0.058 Uiso 1 1 calc R U . . .
H01B H 2.120537 0.569499 0.253154 0.058 Uiso 1 1 calc R U . . .
C01T C 1.5500(2) 1.10775(18) 0.08885(15) 0.0542(8) Uani 1 1 d . U . . .
C01U C 1.1154(2) 1.39633(15) 0.21511(14) 0.0457(7) Uani 1 1 d . . . . .
H01P H 1.178306 1.379260 0.219627 0.055 Uiso 1 1 calc R U . . .
H01R H 1.085961 1.414926 0.247066 0.055 Uiso 1 1 calc R U . . .
C01V C 2.3558(2) 1.27296(16) 0.09501(15) 0.0471(7) Uani 1 1 d . . . . .
C01W C 1.4501(2) 1.08405(16) 0.03855(14) 0.0505(7) Uani 1 1 d . U . . .
C01X C 1.2328(2) 1.08911(15) 0.03428(13) 0.0457(7) Uani 1 1 d . . . . .
C01Y C 2.0440(2) 0.54964(17) 0.37211(14) 0.0521(8) Uani 1 1 d . . . . .
H01C H 2.110224 0.544519 0.365608 0.062 Uiso 1 1 calc R U . . .
H01D H 2.025281 0.506317 0.385977 0.062 Uiso 1 1 calc R U . . .
C01Z C 1.9920(2) 0.72539(15) 0.12859(14) 0.0473(8) Uani 1 1 d . . . . .
C020 C 1.3689(2) 0.96715(16) 0.38376(15) 0.0508(8) Uani 1 1 d . . . . .
H020 H 1.378292 0.922638 0.389318 0.061 Uiso 1 1 calc R U . . .
C021 C 1.1557(2) 1.02225(16) 0.50548(14) 0.0472(7) Uani 1 1 d . . . . .
H02A H 1.198135 1.007229 0.533847 0.057 Uiso 1 1 calc R U . . .
H02B H 1.096063 1.036076 0.527030 0.057 Uiso 1 1 calc R U . . .
C022 C 2.0127(3) 0.79068(16) 0.09907(14) 0.0503(8) Uani 1 1 d . . . . .
C023 C 2.3296(2) 1.21147(17) 0.11419(15) 0.0491(7) Uani 1 1 d . . . . .
H023 H 2.338940 1.191982 0.084732 0.059 Uiso 1 1 calc R U . . .
C024 C 2.0393(2) 0.62898(17) 0.42372(14) 0.0528(8) Uani 1 1 d . . . . .
C025 C 1.1500(2) 0.96885(16) 0.48610(15) 0.0498(8) Uani 1 1 d . . . . .
H025 H 1.128740 0.931761 0.524216 0.060 Uiso 1 1 calc R U . . .
C026 C 2.3046(2) 1.26322(17) 0.20188(16) 0.0533(8) Uani 1 1 d . . . . .
H026 H 2.296118 1.280057 0.233217 0.064 Uiso 1 1 calc R U . . .
C027 C 1.4967(2) 1.06555(17) 0.08828(15) 0.0528(7) Uani 1 1 d . U . . .
C028 C 2.2812(2) 1.20515(17) 0.21685(16) 0.0516(8) Uani 1 1 d . . . . .
H028 H 2.256675 1.181046 0.258608 0.062 Uiso 1 1 calc R U . . .
C029 C 1.9950(2) 0.65960(19) 0.46768(14) 0.0559(9) Uani 1 1 d . . . . .
C02B C 1.0991(3) 1.05868(18) 0.11273(15) 0.0522(8) Uani 1 1 d . . . . .
H02D H 1.062423 1.025940 0.139593 0.063 Uiso 1 1 calc R U . . .
C02C C 1.9255(3) 0.70470(16) 0.11389(16) 0.0531(8) Uani 1 1 d . . . . .
H02C H 1.894605 0.734296 0.082333 0.064 Uiso 1 1 calc R U . . .
C02D C 1.1781(3) 1.04335(16) 0.07391(15) 0.0506(8) Uani 1 1 d . . . . .
C02E C 1.4072(2) 1.19767(17) 0.33422(18) 0.0544(8) Uani 1 1 d . . . . .
H02E H 1.404489 1.239463 0.334764 0.065 Uiso 1 1 calc R U . . .
C02F C 1.1124(3) 1.44752(17) 0.15139(16) 0.0537(8) Uani 1 1 d . . . . .
H02F H 1.049212 1.464997 0.148047 0.064 Uiso 1 1 calc R U . . .
H02G H 1.138566 1.427538 0.120143 0.064 Uiso 1 1 calc R U . . .
C02G C 1.5922(2) 1.09190(18) 0.14364(15) 0.0553(9) Uani 1 1 d . . . . .
H02H H 1.620235 1.046169 0.157098 0.066 Uiso 1 1 calc R U . . .
H02I H 1.639454 1.119852 0.131705 0.066 Uiso 1 1 calc R U . . .
C02H C 1.5605(2) 1.16553(18) 0.03937(16) 0.0555(9) Uani 1 1 d . . . . .
C02I C 1.1716(2) 1.39589(17) -0.02039(18) 0.0549(9) Uani 1 1 d . . . . .
H02J H 1.190090 1.390731 -0.060756 0.066 Uiso 1 1 calc R U . . .
H02L H 1.226331 1.393403 -0.005908 0.066 Uiso 1 1 calc R U . . .
C02J C 2.3924(2) 1.30787(19) 0.03283(17) 0.0579(9) Uani 1 1 d . . . . .
H02O H 2.402313 1.289114 0.002761 0.070 Uiso 1 1 calc R U . . .
C02K C 2.1389(3) 0.75751(17) 0.14991(15) 0.0525(8) Uani 1 1 d . . . . .
H02K H 2.191391 0.768117 0.154523 0.063 Uiso 1 1 calc R U . . .
C02L C 1.4747(2) 1.17685(16) 0.29180(18) 0.0528(8) Uani 1 1 d . . . . .
C02M C 2.0878(3) 0.80389(16) 0.10797(15) 0.0540(8) Uani 1 1 d . . . . .
C02N C 1.8227(3) 0.8083(2) 0.46875(17) 0.0586(10) Uani 1 1 d . . . . .
C02O C 1.3908(3) 0.98182(18) 0.08515(16) 0.0589(9) Uani 1 1 d . . . . .
C02P C 1.1151(3) 1.46080(17) -0.02739(19) 0.0578(9) Uani 1 1 d . . . . .
H02M H 1.093830 1.464791 0.013441 0.069 Uiso 1 1 calc R U . . .
H02N H 1.061927 1.464008 -0.043868 0.069 Uiso 1 1 calc R U . . .
C02Q C 2.3421(2) 1.30047(17) 0.14015(17) 0.0528(8) Uani 1 1 d . . . . .
C02R C 1.9479(3) 0.59876(17) 0.19245(18) 0.0565(9) Uani 1 1 d . . . . .
C02S C 2.1206(3) 0.65114(18) 0.38408(15) 0.0567(9) Uani 1 1 d . . . . .
H02S H 2.151076 0.632044 0.354662 0.068 Uiso 1 1 calc R U . . .
C02T C 1.0748(2) 1.12024(17) 0.11210(14) 0.0489(8) Uani 1 1 d . . . . .
H02T H 1.022734 1.129381 0.139934 0.059 Uiso 1 1 calc R U . . .
C02U C 2.1556(3) 0.69852(19) 0.38705(16) 0.0575(9) Uani 1 1 d . . . . .
H02U H 2.211553 0.710699 0.361272 0.069 Uiso 1 1 calc R U . . .
C02V C 1.9169(3) 0.8097(2) 0.46342(18) 0.0611(10) Uani 1 1 d . . . . .
C02W C 1.8941(3) 0.88480(17) 0.10104(17) 0.0656(12) Uani 1 1 d . . . . .
C02X C 1.7729(3) 0.7622(2) 0.51812(17) 0.0602(10) Uani 1 1 d . . . . .
H02X H 1.802308 0.729848 0.549265 0.072 Uiso 1 1 calc R U . . .
C02Y C 1.3223(2) 1.06567(15) -0.00069(14) 0.0492(8) Uani 1 1 d . . . . .
H02Y H 1.342683 1.101102 -0.040645 0.059 Uiso 1 1 calc R U . . .
C02Z C 1.7763(3) 0.85711(19) 0.42308(18) 0.0603(10) Uani 1 1 d . . . . .
C030 C 1.9554(3) 0.8622(2) 0.4183(2) 0.0657(10) Uani 1 1 d . . . . .
C031 C 1.9046(3) 0.64290(18) 0.14416(18) 0.0576(9) Uani 1 1 d . . . . .
H031 H 1.860813 0.629515 0.132727 0.069 Uiso 1 1 calc R U . . .
C032 C 1.5224(2) 1.18131(18) -0.01270(16) 0.0572(8) Uani 1 1 d . U . . .
H032 H 1.534901 1.219446 -0.047969 0.069 Uiso 1 1 calc R U . . .
C033 C 1.4686(2) 1.14246(17) -0.01243(15) 0.0541(8) Uani 1 1 d . U . . .
H033 H 1.442309 1.154491 -0.047276 0.065 Uiso 1 1 calc R U . . .
C034 C 1.7642(3) 0.82434(17) 0.13483(16) 0.0646(12) Uani 1 1 d . . . . .
H034 H 1.792900 0.802670 0.107212 0.078 Uiso 1 1 calc R U . . .
C035 C 1.1637(3) 1.50253(17) 0.13812(17) 0.0579(9) Uani 1 1 d . . . . .
H03I H 1.227839 1.485518 0.138050 0.070 Uiso 1 1 calc R U . . .
H03J H 1.140990 1.519815 0.171530 0.070 Uiso 1 1 calc R U . . .
C036 C 1.8833(3) 0.58534(19) 0.50757(16) 0.0615(8) Uani 1 1 d . U . . .
H036 H 1.831502 0.569354 0.536886 0.074 Uiso 1 1 calc R U . . .
C037 C 1.9191(3) 0.6329(2) 0.51030(16) 0.0623(9) Uani 1 1 d . U . . .
H037 H 1.891720 0.648981 0.542327 0.075 Uiso 1 1 calc R U . . .
C038 C 1.6829(3) 0.7623(2) 0.52286(17) 0.0650(11) Uani 1 1 d . . . . .
H038 H 1.650312 0.731452 0.557359 0.078 Uiso 1 1 calc R U . . .
C039 C 1.9537(3) 0.84784(16) 0.06074(15) 0.0579(9) Uani 1 1 d . . . . .
H039 H 1.915698 0.832034 0.043722 0.069 Uiso 1 1 calc R U . . .
C03A C 2.1096(3) 0.7304(2) 0.42848(15) 0.0602(10) Uani 1 1 d . . . . .
C03B C 2.0156(3) 0.89266(18) 0.00842(16) 0.0677(11) Uani 1 1 d . . . . .
H03A H 2.056314 0.869260 -0.017181 0.081 Uiso 1 1 calc R U . . .
H03B H 1.980308 0.930122 -0.018237 0.081 Uiso 1 1 calc R U . . .
C03C C 1.8239(3) 0.9076(2) 0.3756(2) 0.0689(11) Uani 1 1 d . . . . .
H03C H 1.795077 0.939405 0.343863 0.083 Uiso 1 1 calc R U . . .
C03D C 1.4903(2) 1.00205(19) 0.13423(16) 0.0598(10) Uani 1 1 d . . . . .
H03K H 1.520162 0.988301 0.167710 0.072 Uiso 1 1 calc R U . . .
C03E C 2.0288(3) 0.71253(19) 0.46697(15) 0.0571(9) Uani 1 1 d . . . . .
C03F C 1.9234(3) 0.55944(18) 0.46082(16) 0.0594(8) Uani 1 1 d . U . . .
C03G C 1.8076(3) 0.87021(17) 0.13734(16) 0.0625(11) Uani 1 1 d . . . . .
C03H C 1.9762(3) 0.7558(2) 0.50313(17) 0.0610(10) Uani 1 1 d . . . . .
H03H H 1.939597 0.729812 0.543163 0.073 Uiso 1 1 calc R U . . .
C03I C 1.3095(3) 1.00753(17) -0.01199(16) 0.0607(10) Uani 1 1 d . . . . .
H03L H 1.264076 1.020157 -0.037892 0.073 Uiso 1 1 calc R U . . .
H03N H 1.366654 0.990344 -0.033447 0.073 Uiso 1 1 calc R U . . .
C03J C 1.4430(3) 0.96105(19) 0.13132(17) 0.0647(11) Uani 1 1 d . . . . .
H03O H 1.444565 0.917738 0.160469 0.078 Uiso 1 1 calc R U . . .
C03K C 1.6403(3) 0.8988(2) 0.37271(18) 0.0669(11) Uani 1 1 d . . . . .
H03D H 1.574450 0.898996 0.385712 0.080 Uiso 1 1 calc R U . . .
H03E H 1.653654 0.943638 0.358969 0.080 Uiso 1 1 calc R U . . .
C03L C 1.6853(3) 0.8546(2) 0.42582(18) 0.0621(10) Uani 1 1 d . . . . .
C03M C 1.9095(3) 0.9106(2) 0.3753(2) 0.0723(12) Uani 1 1 d . . . . .
H03M H 1.938625 0.946334 0.345328 0.087 Uiso 1 1 calc R U . . .
C03N C 1.9277(4) 0.93322(19) 0.10425(19) 0.0733(9) Uani 1 1 d . U . . .
C03O C 1.2786(3) 0.95697(17) 0.05047(17) 0.0622(10) Uani 1 1 d . . . . .
H03P H 1.271314 0.918030 0.043815 0.075 Uiso 1 1 calc R U . . .
C03Q C 1.1703(3) 1.51529(18) -0.0712(2) 0.0662(10) Uani 1 1 d . . . . .
H03Q H 1.198594 1.507117 -0.109607 0.079 Uiso 1 1 calc R U . . .
H03R H 1.218822 1.514886 -0.051809 0.079 Uiso 1 1 calc R U . . .
C03R C 1.7600(4) 0.90265(18) 0.17973(19) 0.0726(14) Uani 1 1 d . . . . .
C03S C 1.6398(3) 0.8092(2) 0.47534(18) 0.0689(11) Uani 1 1 d . U . . .
C03T C 2.0963(3) 0.8246(2) 0.45157(19) 0.0700(11) Uani 1 1 d . . . . .
H03T H 2.137831 0.847795 0.457936 0.084 Uiso 1 1 calc R U . . .
C03U C 2.0429(3) 0.7882(3) 0.51414(19) 0.0739(12) Uani 1 1 d . . . . .
H03F H 2.010423 0.818430 0.535064 0.089 Uiso 1 1 calc R U . . .
H03G H 2.083186 0.755109 0.540405 0.089 Uiso 1 1 calc R U . . .
C03V C 2.3788(3) 0.5571(2) 0.1151(2) 0.0706(11) Uani 1 1 d . U . . .
C03W C 2.3283(3) 0.5848(2) 0.16159(19) 0.0755(12) Uani 1 1 d . U . . .
H03S H 2.274662 0.612917 0.147686 0.113 Uiso 1 1 calc R U . . .
H03U H 2.366156 0.610165 0.167029 0.113 Uiso 1 1 calc R U . . .
H03V H 2.310407 0.549695 0.200982 0.113 Uiso 1 1 calc R U . . .
C03X C 1.7259(4) 0.6741(3) 0.3904(3) 0.0492(12) Uani 0.671(3) 1 d D U P C 1
C03Y C 2.4136(3) 1.3681(2) 0.0159(2) 0.0691(11) Uani 1 1 d . . . . .
H03Y H 2.437890 1.391544 -0.026074 0.083 Uiso 1 1 calc R U . . .
C03Z C 2.3647(3) 1.36313(19) 0.1209(2) 0.0700(11) Uani 1 1 d . . . . .
H03Z H 2.355788 1.382799 0.150183 0.084 Uiso 1 1 calc R U . . .
C040 C 2.0689(4) 0.91534(18) 0.03802(17) 0.0708(12) Uani 1 1 d . . . . .
H040 H 2.111445 0.944082 0.004424 0.085 Uiso 1 1 calc R U . . .
C041 C 1.6833(4) 0.80965(19) 0.17012(17) 0.0698(12) Uani 1 1 d . . . . .
H041 H 1.656093 0.778496 0.166349 0.084 Uiso 1 1 calc R U . . .
C042 C 1.6377(4) 0.8398(2) 0.21279(18) 0.0754(12) Uani 1 1 d D U . . .
N043 N 1.8374(5) 0.7339(4) 0.3120(4) 0.085(2) Uani 0.671(3) 1 d D U P C 1
C044 C 1.8061(3) 0.4908(2) 0.4936(2) 0.0715(10) Uani 1 1 d . U . . .
H04A H 1.757468 0.527434 0.491964 0.086 Uiso 1 1 calc R U . . .
H04B H 1.815352 0.468715 0.536611 0.086 Uiso 1 1 calc R U . . .
C045 C 1.1146(3) 1.5827(2) -0.0878(2) 0.0754(12) Uani 1 1 d . . . . .
H04R H 1.086897 1.591401 -0.050012 0.113 Uiso 1 1 calc R U . . .
H04S H 1.067761 1.584030 -0.108382 0.113 Uiso 1 1 calc R U . . .
H04T H 1.153798 1.615598 -0.115486 0.113 Uiso 1 1 calc R U . . .
C046 C 1.6765(4) 0.8847(2) 0.21826(18) 0.0746(14) Uani 1 1 d . . . . .
C047 C 2.3998(3) 1.3960(2) 0.0598(2) 0.0801(13) Uani 1 1 d . . . . .
H047 H 2.414970 1.438301 0.047253 0.096 Uiso 1 1 calc R U . . .
C049 C 1.8792(4) 0.9676(2) 0.1435(2) 0.0818(12) Uani 1 1 d . U . . .
H049 H 1.903584 1.002177 0.143672 0.098 Uiso 1 1 calc R U . . .
C04A C 1.7996(4) 0.9516(2) 0.1802(2) 0.0838(13) Uani 1 1 d . U . . .
H04C H 1.769764 0.974091 0.206989 0.101 Uiso 1 1 calc R U . . .
C04B C 1.7815(3) 0.4452(2) 0.4735(2) 0.0759(11) Uani 1 1 d . U . . .
H04D H 1.830365 0.408675 0.476153 0.091 Uiso 1 1 calc R U . . .
H04E H 1.776078 0.467509 0.429655 0.091 Uiso 1 1 calc R U . . .
C04C C 1.6331(4) 0.9114(2) 0.26829(18) 0.0784(14) Uani 1 1 d . . . . .
H04F H 1.640979 0.957703 0.253032 0.094 Uiso 1 1 calc R U . . .
H04G H 1.568097 0.908078 0.280000 0.094 Uiso 1 1 calc R U . . .
C04D C 1.8615(3) 0.5157(2) 0.2099(2) 0.0748(12) Uani 1 1 d . . . . .
H04H H 1.877868 0.522477 0.165450 0.090 Uiso 1 1 calc R U . . .
H04I H 1.801532 0.539932 0.217994 0.090 Uiso 1 1 calc R U . . .
C04E C 1.6464(3) 1.2561(2) -0.0130(2) 0.0825(14) Uani 1 1 d . . . . .
H04U H 1.598891 1.291072 -0.029583 0.099 Uiso 1 1 calc R U . . .
H04V H 1.676959 1.237136 -0.044466 0.099 Uiso 1 1 calc R U . . .
C04F C 1.7968(8) 0.7095(4) 0.3781(5) 0.0688(18) Uani 0.671(3) 1 d D U P C 1
H3 H 1.815848 0.716631 0.408723 0.083 Uiso 0.671(3) 1 calc R U P C 1
C04G C 1.8169(3) 1.1192(4) 0.2363(4) 0.119(2) Uani 1 1 d . U . . .
C04H C 1.8608(3) 0.4432(2) 0.2495(3) 0.0817(13) Uani 1 1 d . . . . .
H04J H 1.816011 0.426741 0.239228 0.098 Uiso 1 1 calc R U . . .
H04K H 1.920373 0.419664 0.238786 0.098 Uiso 1 1 calc R U . . .
C04I C 1.8313(9) 0.7079(7) 0.2769(5) 0.090(2) Uani 0.671(3) 1 d D U P C 1
H4 H 1.873755 0.714765 0.239190 0.108 Uiso 0.671(3) 1 calc R U P C 1
C04J C 1.5182(4) 1.2847(3) 0.2308(3) 0.0624(16) Uani 0.733(8) 1 d D U P D 1
H04W H 1.535618 1.295891 0.261299 0.075 Uiso 0.733(8) 1 calc R U P D 1
H04X H 1.453730 1.300555 0.230712 0.075 Uiso 0.733(8) 1 calc R U P D 1
C04K C 1.7111(3) 1.2822(3) 0.0025(2) 0.0886(15) Uani 1 1 d . . . . .
H04Y H 1.678544 1.302777 0.032457 0.106 Uiso 1 1 calc R U . . .
H H 1.738361 1.316203 -0.035360 0.106 Uiso 1 1 calc R U . . .
C04L C 2.2460(3) 1.1214(2) 0.1898(2) 0.0421(10) Uani 0.671(3) 1 d D U P C 1
H5 H 2.180262 1.134349 0.196313 0.051 Uiso 0.671(3) 1 calc R U P C 1
HA H 2.263493 1.105820 0.155169 0.051 Uiso 0.671(3) 1 calc R U P C 1
C04M C 1.1550(4) 1.5572(2) 0.0767(2) 0.0935(17) Uani 1 1 d . . . . .
H04Z H 1.091778 1.575112 0.076922 0.140 Uiso 1 1 calc R U . . .
HB H 1.178110 1.540484 0.043340 0.140 Uiso 1 1 calc R U . . .
HC H 1.189580 1.591240 0.070079 0.140 Uiso 1 1 calc R U . . .
C04N C 1.5740(4) 1.3160(3) 0.1669(3) 0.0653(15) Uani 0.733(8) 1 d D U P D 1
H04 H 1.637830 1.298026 0.166920 0.078 Uiso 0.733(8) 1 calc R U P D 1
HD H 1.554724 1.305514 0.136579 0.078 Uiso 0.733(8) 1 calc R U P D 1
C04O C 1.4940(4) 0.7848(4) 0.5335(2) 0.1008(16) Uani 1 1 d . U . . .
H04L H 1.510760 0.796849 0.563705 0.121 Uiso 1 1 calc R U . . .
H04M H 1.501904 0.736942 0.548187 0.121 Uiso 1 1 calc R U . . .
C04Q C 1.6948(3) 0.4186(3) 0.5110(2) 0.0882(15) Uani 1 1 d . . . . .
H04N H 1.700278 0.395877 0.554748 0.106 Uiso 1 1 calc R U . . .
H04O H 1.645868 0.455121 0.508622 0.106 Uiso 1 1 calc R U . . .
C04R C 1.7133(5) 0.6519(3) 0.3476(3) 0.0611(13) Uani 0.671(3) 1 d D U P C 1
C04S C 1.7843(3) 1.2323(3) 0.0292(3) 0.0857(14) Uani 1 1 d . . . . .
H1 H 1.758034 1.201776 0.070131 0.103 Uiso 1 1 calc R U . . .
HE H 1.811262 1.207312 0.002171 0.103 Uiso 1 1 calc R U . . .
C04T C 2.0996(5) 0.8383(3) 0.2689(3) 0.0709(15) Uani 0.671(3) 1 d D U P C 1
H6 H 2.136559 0.798695 0.264098 0.085 Uiso 0.671(3) 1 calc R U P C 1
HF H 2.090026 0.830954 0.313206 0.085 Uiso 0.671(3) 1 calc R U P C 1
C04U C 1.8402(4) 0.4292(3) 0.3153(3) 0.1021(17) Uani 1 1 d . . . . .
H04P H 1.777908 0.448305 0.327171 0.123 Uiso 1 1 calc R U . . .
H04Q H 1.880859 0.449371 0.325303 0.123 Uiso 1 1 calc R U . . .
C04W C 1.3874(5) 0.5615(4) 0.3300(3) 0.1077(19) Uani 1 1 d . U . . .
H18 H 1.326299 0.550555 0.348842 0.162 Uiso 1 1 calc R U . . .
HG H 1.404503 0.559192 0.288824 0.162 Uiso 1 1 calc R U . . .
HH H 1.389819 0.605541 0.326334 0.162 Uiso 1 1 calc R U . . .
C04X C 2.2688(5) 1.0670(3) 0.2472(3) 0.0643(15) Uani 0.671(3) 1 d D U P C 1
H7 H 2.256423 1.083629 0.280754 0.077 Uiso 0.671(3) 1 calc R U P C 1
HI H 2.333782 1.051479 0.239298 0.077 Uiso 0.671(3) 1 calc R U P C 1
C04Y C 1.8559(4) 1.2601(3) 0.0363(3) 0.0946(16) Uani 1 1 d . . . . .
H2 H 1.898268 1.224957 0.057958 0.142 Uiso 1 1 calc R U . . .
HJ H 1.829176 1.287796 0.060238 0.142 Uiso 1 1 calc R U . . .
HK H 1.887549 1.285907 -0.004522 0.142 Uiso 1 1 calc R U . . .
C04Z C 1.7680(6) 0.6711(4) 0.2903(4) 0.0811(18) Uani 0.671(3) 1 d D U P C 1
H8 H 1.760427 0.657888 0.259625 0.097 Uiso 0.671(3) 1 calc R U P C 1
C050 C 1.5642(4) 1.3891(3) 0.1474(3) 0.0720(16) Uani 0.733(8) 1 d D U P D 1
H05Z H 1.587350 1.399576 0.176030 0.086 Uiso 0.733(8) 1 calc R U P D 1
HL H 1.499823 1.406698 0.150186 0.086 Uiso 0.733(8) 1 calc R U P D 1
C051 C 1.6715(4) 0.6573(3) 0.4507(3) 0.0627(13) Uani 0.671(3) 1 d D U P C 1
H051 H 1.682492 0.672008 0.479309 0.075 Uiso 0.671(3) 1 calc R U P C 1
C052 C 1.6697(4) 0.3724(4) 0.4896(3) 0.121(2) Uani 1 1 d . . . . .
H05A H 1.666847 0.393861 0.445764 0.182 Uiso 1 1 calc R U . . .
H05B H 1.611117 0.359292 0.513694 0.182 Uiso 1 1 calc R U . . .
H05C H 1.714996 0.334049 0.495514 0.182 Uiso 1 1 calc R U . . .
N053 N 1.8628(5) 1.0726(4) 0.2339(4) 0.159(3) Uani 1 1 d . U . . .
C054 C 1.6051(5) 0.6210(3) 0.4681(4) 0.090(2) Uani 0.671(3) 1 d D U P C 1
H054 H 1.567761 0.610742 0.507995 0.108 Uiso 0.671(3) 1 calc R U P C 1
C055 C 2.0230(6) 0.8375(4) 0.2603(5) 0.097(2) Uani 0.671(3) 1 d D U P C 1
H9 H 2.030429 0.850107 0.215179 0.116 Uiso 0.671(3) 1 calc R U P C 1
HM H 1.983567 0.873851 0.270329 0.116 Uiso 0.671(3) 1 calc R U P C 1
C056 C 1.6434(5) 0.6133(4) 0.3679(4) 0.0811(15) Uani 0.671(3) 1 d D U P C 1
H056 H 1.631883 0.597134 0.340528 0.097 Uiso 0.671(3) 1 calc R U P C 1
C057 C 2.1604(6) 0.8901(4) 0.2363(3) 0.0895(19) Uani 0.671(3) 1 d D U P C 1
H10 H 2.193550 0.883931 0.197601 0.107 Uiso 0.671(3) 1 calc R U P C 1
HN H 2.120809 0.931831 0.223861 0.107 Uiso 0.671(3) 1 calc R U P C 1
C058 C 1.5933(6) 0.5991(4) 0.4247(5) 0.096(2) Uani 0.671(3) 1 d D U P C 1
H058 H 1.547259 0.572715 0.436399 0.115 Uiso 0.671(3) 1 calc R U P C 1
C059 C 1.6153(5) 1.4213(3) 0.0810(4) 0.092(2) Uani 0.733(8) 1 d D U P D 1
H05 H 1.679341 1.405034 0.078398 0.138 Uiso 0.733(8) 1 calc R U P D 1
HO H 1.606848 1.468406 0.069723 0.138 Uiso 0.733(8) 1 calc R U P D 1
HP H 1.592347 1.411142 0.052496 0.138 Uiso 0.733(8) 1 calc R U P D 1
C05A C 1.8503(5) 0.3556(3) 0.3529(3) 0.118(2) Uani 1 1 d . . . . .
H05D H 1.912716 0.336936 0.343040 0.178 Uiso 1 1 calc R U . . .
H05E H 1.811092 0.335323 0.342349 0.178 Uiso 1 1 calc R U . . .
H05F H 1.833457 0.347767 0.397071 0.178 Uiso 1 1 calc R U . . .
C05B C 1.3988(4) 0.8097(4) 0.5306(3) 0.125(2) Uani 1 1 d . U . . .
H05G H 1.389616 0.857016 0.520456 0.150 Uiso 1 1 calc R U . . .
H05H H 1.383942 0.802066 0.497042 0.150 Uiso 1 1 calc R U . . .
N05C N 1.5070(6) 0.4754(5) 0.4000(4) 0.187(4) Uani 1 1 d . U . . .
C05D C 2.2166(6) 1.0101(3) 0.2683(4) 0.0794(16) Uani 0.671(3) 1 d D U P C 1
H11 H 2.215468 0.985322 0.312883 0.095 Uiso 0.671(3) 1 calc R U P C 1
HQ H 2.153854 1.027346 0.263375 0.095 Uiso 0.671(3) 1 calc R U P C 1
C05F C 1.4531(6) 0.5130(4) 0.3708(4) 0.132(2) Uani 1 1 d . U . . .
C05G C 1.9712(5) 0.7850(4) 0.2877(4) 0.0819(17) Uani 0.671(3) 1 d D U P C 1
H12 H 1.961661 0.772388 0.333003 0.098 Uiso 0.671(3) 1 calc R U P C 1
HR H 2.009372 0.748168 0.277967 0.098 Uiso 0.671(3) 1 calc R U P C 1
C05I C 1.5184(6) 0.7803(4) 0.2454(4) 0.101(2) Uani 0.654(7) 1 d D U P B 1
H05I H 1.556608 0.738622 0.261500 0.121 Uiso 0.654(7) 1 calc R U P B 1
H05J H 1.514553 0.788156 0.202704 0.121 Uiso 0.654(7) 1 calc R U P B 1
C05J C 2.2251(7) 0.8996(4) 0.2622(4) 0.097(2) Uani 0.671(3) 1 d D U P C 1
H13 H 2.279962 0.869230 0.256865 0.117 Uiso 0.671(3) 1 calc R U P C 1
HS H 2.201680 0.887775 0.307139 0.117 Uiso 0.671(3) 1 calc R U P C 1
C05L C 1.7634(5) 1.1687(4) 0.2541(6) 0.169(4) Uani 1 1 d . U . . .
H17 H 1.703269 1.156372 0.274589 0.254 Uiso 1 1 calc R U . . .
HT H 1.759311 1.208559 0.217564 0.254 Uiso 1 1 calc R U . . .
HU H 1.790031 1.175954 0.282722 0.254 Uiso 1 1 calc R U . . .
C05N C 1.2393(5) 0.8052(4) 0.5885(4) 0.145(3) Uani 1 1 d . U . . .
H05K H 1.229475 0.850654 0.584374 0.217 Uiso 1 1 calc R U . . .
H05L H 1.202432 0.779849 0.627173 0.217 Uiso 1 1 calc R U . . .
H05M H 1.222649 0.802158 0.553602 0.217 Uiso 1 1 calc R U . . .
C05P C 1.3373(5) 0.7789(4) 0.5888(4) 0.139(3) Uani 1 1 d . U . . .
H05N H 1.354317 0.784808 0.622603 0.167 Uiso 1 1 calc R U . . .
H05O H 1.345105 0.731805 0.597965 0.167 Uiso 1 1 calc R U . . .
C05R C 1.4250(9) 0.7417(6) 0.3515(5) 0.122(3) Uani 0.654(7) 1 d D U P B 1
H05P H 1.362276 0.736880 0.374005 0.146 Uiso 0.654(7) 1 calc R U P B 1
H05Q H 1.457749 0.697813 0.356787 0.146 Uiso 0.654(7) 1 calc R U P B 1
C05S C 2.2510(7) 0.9666(4) 0.2364(3) 0.0926(18) Uani 0.671(3) 1 d D U P C 1
H14 H 2.317155 0.961782 0.229513 0.111 Uiso 0.671(3) 1 calc R U P C 1
HV H 2.234931 0.988567 0.195124 0.111 Uiso 0.671(3) 1 calc R U P C 1
C05T C 1.4259(8) 0.7790(5) 0.2861(5) 0.127(3) Uani 0.654(7) 1 d D U P B 1
H05R H 1.398766 0.824087 0.280874 0.152 Uiso 0.654(7) 1 calc R U P B 1
H05S H 1.388012 0.760562 0.272090 0.152 Uiso 0.654(7) 1 calc R U P B 1
C05U C 1.4637(9) 0.7709(6) 0.3762(5) 0.122(3) Uani 0.654(7) 1 d D U P B 1
H05T H 1.499921 0.802860 0.342895 0.182 Uiso 0.654(7) 1 calc R U P B 1
H05U H 1.502121 0.738126 0.403369 0.182 Uiso 0.654(7) 1 calc R U P B 1
H05V H 1.416792 0.792633 0.400075 0.182 Uiso 0.654(7) 1 calc R U P B 1
C4 C 1.8847(5) 0.7900(4) 0.2738(4) 0.0942(19) Uani 0.671(3) 1 d D U P C 1
H4A H 1.893417 0.795798 0.229909 0.113 Uiso 0.671(3) 1 calc R U P C 1
H4B H 1.846799 0.829070 0.279153 0.113 Uiso 0.671(3) 1 calc R U P C 1
P2 P 1.58521(10) 0.63553(6) 0.17061(6) 0.0861(4) Uani 1 1 d D U . . .
F3 F 1.6283(8) 0.6178(5) 0.1099(4) 0.115(3) Uani 0.363(3) 1 d D U P E 1
F4 F 1.5796(9) 0.5625(4) 0.2130(5) 0.130(5) Uani 0.363(3) 1 d D U P E 1
F5 F 1.5387(8) 0.6575(7) 0.2269(5) 0.087(3) Uani 0.363(3) 1 d D U P E 1
F6 F 1.5874(7) 0.7126(4) 0.1254(5) 0.062(3) Uani 0.363(3) 1 d D U P E 1
F7 F 1.4910(6) 0.6446(5) 0.1524(5) 0.110(2) Uani 0.363(3) 1 d D U P E 1
F8 F 1.6823(5) 0.6347(5) 0.1795(5) 0.125(3) Uani 0.363(3) 1 d D U P E 1
F4A F 1.6675(6) 0.6073(6) 0.1347(5) 0.088(2) Uani 0.367(3) 1 d D U P E 2
F3A F 1.6068(8) 0.7087(4) 0.1310(5) 0.083(3) Uani 0.367(3) 1 d D U P E 2
F8A F 1.6272(7) 0.6301(5) 0.2216(4) 0.121(3) Uani 0.367(3) 1 d D U P E 2
F5A F 1.5389(6) 0.5700(3) 0.2038(4) 0.075(2) Uani 0.367(3) 1 d D U P E 2
F6A F 1.4889(6) 0.6687(4) 0.2021(4) 0.111(3) Uani 0.367(3) 1 d D U P E 2
F7A F 1.5288(6) 0.6487(4) 0.1152(3) 0.095(2) Uani 0.367(3) 1 d D U P E 2
C1 C 2.2357(11) 1.0742(6) 0.2342(7) 0.071(3) Uani 0.329(3) 1 d D U P C 2
H1A H 2.176845 1.100476 0.227905 0.085 Uiso 0.329(3) 1 calc R U P C 2
H1B H 2.245287 1.070213 0.274403 0.085 Uiso 0.329(3) 1 calc R U P C 2
C05E C 2.2353(10) 1.0099(5) 0.2350(5) 0.0564(19) Uani 0.329(3) 1 d D U P C 2
H15 H 2.178254 1.012097 0.223318 0.068 Uiso 0.329(3) 1 calc R U P C 2
HW H 2.283505 1.005685 0.200086 0.068 Uiso 0.329(3) 1 calc R U P C 2
C2 C 2.2446(11) 0.9480(6) 0.2858(6) 0.081(2) Uani 0.329(3) 1 d D U P C 2
H2A H 2.227959 0.956228 0.324658 0.098 Uiso 0.329(3) 1 calc R U P C 2
H2B H 2.308590 0.929523 0.280942 0.098 Uiso 0.329(3) 1 calc R U P C 2
C3 C 2.1905(12) 0.8982(7) 0.2924(7) 0.088(3) Uani 0.329(3) 1 d D U P C 2
H3A H 2.233124 0.859269 0.291124 0.106 Uiso 0.329(3) 1 calc R U P C 2
H3B H 2.152667 0.886039 0.334471 0.106 Uiso 0.329(3) 1 calc R U P C 2
C0 C 2.1344(12) 0.9107(8) 0.2517(8) 0.094(3) Uani 0.329(3) 1 d D U P C 2
H0A H 2.173218 0.932929 0.211788 0.112 Uiso 0.329(3) 1 calc R U P C 2
H0B H 2.090245 0.946024 0.260383 0.112 Uiso 0.329(3) 1 calc R U P C 2
C5 C 2.0804(10) 0.8824(8) 0.2320(7) 0.087(3) Uani 0.329(3) 1 d D U P C 2
H5A H 2.078665 0.914223 0.189606 0.105 Uiso 0.329(3) 1 calc R U P C 2
H5B H 2.122772 0.844976 0.226239 0.105 Uiso 0.329(3) 1 calc R U P C 2
C6 C 1.9993(10) 0.8591(7) 0.2478(6) 0.069(2) Uani 0.329(3) 1 d D U P C 2
H6A H 1.999228 0.860287 0.206531 0.082 Uiso 0.329(3) 1 calc R U P C 2
H6B H 1.960755 0.899527 0.249284 0.082 Uiso 0.329(3) 1 calc R U P C 2
C05H C 1.9327(11) 0.8168(6) 0.2817(7) 0.076(2) Uani 0.329(3) 1 d D U P C 2
H16 H 1.898078 0.823330 0.250395 0.091 Uiso 0.329(3) 1 calc R U P C 2
HX H 1.892723 0.838199 0.309254 0.091 Uiso 0.329(3) 1 calc R U P C 2
C4A C 1.9327(10) 0.7488(6) 0.3192(7) 0.084(3) Uani 0.329(3) 1 d D U P C 2
H4AA H 1.939805 0.741930 0.360911 0.101 Uiso 0.329(3) 1 calc R U P C 2
H4AB H 1.985638 0.724431 0.301242 0.101 Uiso 0.329(3) 1 calc R U P C 2
N0 N 1.8527(10) 0.7212(8) 0.3258(7) 0.068(2) Uani 0.329(3) 1 d D U P C 2
C7 C 1.7979(15) 0.7261(9) 0.3704(9) 0.070(3) Uani 0.329(3) 1 d D U P C 2
H7A H 1.791350 0.764480 0.378414 0.084 Uiso 0.329(3) 1 calc R U P C 2
C8 C 1.7469(10) 0.6809(6) 0.4084(7) 0.065(3) Uani 0.329(3) 1 d D U P C 2
H8A H 1.733368 0.670773 0.451704 0.078 Uiso 0.329(3) 1 calc R U P C 2
C9 C 1.7152(9) 0.6500(7) 0.3834(7) 0.068(3) Uani 0.329(3) 1 d D U P C 2
C10 C 1.8156(18) 0.6994(14) 0.2845(10) 0.082(3) Uani 0.329(3) 1 d D U P C 2
H10A H 1.832940 0.712843 0.240835 0.098 Uiso 0.329(3) 1 calc R U P C 2
C11 C 1.7512(11) 0.6560(7) 0.3230(7) 0.071(2) Uani 0.329(3) 1 d D U P C 2
C12 C 1.7183(9) 0.6251(7) 0.2950(6) 0.079(2) Uani 0.329(3) 1 d D U P C 2
H12A H 1.740070 0.632215 0.252500 0.095 Uiso 0.329(3) 1 calc R U P C 2
C13 C 1.6554(10) 0.5851(7) 0.3288(6) 0.079(3) Uani 0.329(3) 1 d D U P C 2
H13A H 1.633383 0.561800 0.311910 0.094 Uiso 0.329(3) 1 calc R U P C 2
C14 C 1.6242(10) 0.5799(7) 0.3913(6) 0.077(3) Uani 0.329(3) 1 d D U P C 2
H14A H 1.579460 0.552187 0.414912 0.092 Uiso 0.329(3) 1 calc R U P C 2
C15 C 1.6491(9) 0.6083(6) 0.4205(6) 0.076(2) Uani 0.329(3) 1 d D U P C 2
H15A H 1.625168 0.601661 0.462796 0.091 Uiso 0.329(3) 1 calc R U P C 2
C16 C 2.3054(10) 1.1064(5) 0.1855(6) 0.065(2) Uani 0.329(3) 1 d D U P C 2
H16A H 2.305648 1.100000 0.147448 0.078 Uiso 0.329(3) 1 calc R U P C 2
H16B H 2.364283 1.086724 0.197369 0.078 Uiso 0.329(3) 1 calc R U P C 2
F00R F 1.8096(7) 0.5973(6) 0.6645(5) 0.082(3) Uani 0.215(4) 1 d D U P A 2
F00I F 1.7411(7) 0.5120(4) 0.6951(5) 0.071(3) Uani 0.215(4) 1 d D U P A 2
F00M F 1.6070(8) 0.5712(7) 0.7059(7) 0.086(5) Uani 0.215(4) 1 d D U P A 2
F00Z F 1.7077(10) 0.6015(6) 0.6155(5) 0.076(4) Uani 0.215(4) 1 d D U P A 2
F00D F 1.7109(7) 0.5710(6) 0.7537(4) 0.071(3) Uani 0.215(4) 1 d D U P A 2
F0 F 1.6807(9) 0.6604(4) 0.6740(5) 0.099(4) Uani 0.215(4) 1 d D U P A 2
C17 C 1.5266(15) 1.2795(7) 0.2551(9) 0.072(4) Uani 0.267(8) 1 d D U P D 2
H17A H 1.549073 1.272166 0.292169 0.087 Uiso 0.267(8) 1 calc R U P D 2
H17B H 1.463546 1.300198 0.259461 0.087 Uiso 0.267(8) 1 calc R U P D 2
C18 C 1.5843(12) 1.3214(6) 0.1970(10) 0.071(3) Uani 0.267(8) 1 d D U P D 2
H18A H 1.571613 1.317474 0.160863 0.085 Uiso 0.267(8) 1 calc R U P D 2
H18B H 1.648082 1.304262 0.198542 0.085 Uiso 0.267(8) 1 calc R U P D 2
C19 C 1.5707(12) 1.3931(7) 0.1872(9) 0.074(3) Uani 0.267(8) 1 d D U P D 2
H19A H 1.506508 1.410229 0.187685 0.089 Uiso 0.267(8) 1 calc R U P D 2
H19B H 1.587432 1.397824 0.221637 0.089 Uiso 0.267(8) 1 calc R U P D 2
C1A C 1.6264(14) 1.4327(9) 0.1264(11) 0.099(6) Uani 0.267(8) 1 d D U P D 2
H1AA H 1.689397 1.413406 0.123940 0.148 Uiso 0.267(8) 1 calc R U P D 2
H1AB H 1.621260 1.477252 0.124119 0.148 Uiso 0.267(8) 1 calc R U P D 2
H1AC H 1.604521 1.433098 0.091929 0.148 Uiso 0.267(8) 1 calc R U P D 2
O01C O 1.5691(11) 0.8202(8) 0.2589(7) 0.101(3) Uani 0.346(7) 1 d D U P B 2
C20 C 1.5466(12) 0.7613(7) 0.2944(8) 0.113(3) Uani 0.346(7) 1 d D U P B 2
H20A H 1.585925 0.739774 0.324971 0.135 Uiso 0.346(7) 1 calc R U P B 2
H20B H 1.557260 0.735428 0.268288 0.135 Uiso 0.346(7) 1 calc R U P B 2
C1B C 1.4554(14) 0.7620(10) 0.3262(12) 0.121(3) Uani 0.346(7) 1 d D U P B 2
H1BA H 1.449644 0.718911 0.359786 0.145 Uiso 0.346(7) 1 calc R U P B 2
H1BB H 1.418604 0.766110 0.297010 0.145 Uiso 0.346(7) 1 calc R U P B 2
C1C C 1.4139(17) 0.8113(11) 0.3539(11) 0.137(5) Uani 0.346(7) 1 d D U P B 2
H1CA H 1.460433 0.823377 0.366651 0.165 Uiso 0.346(7) 1 calc R U P B 2
H1CB H 1.388823 0.850637 0.322586 0.165 Uiso 0.346(7) 1 calc R U P B 2
C05V C 1.3500(14) 0.7899(10) 0.4019(10) 0.129(5) Uani 0.346(7) 1 d D U P B 2
H05W H 1.292994 0.817044 0.393963 0.194 Uiso 0.346(7) 1 calc R U P B 2
H05X H 1.364054 0.791697 0.438232 0.194 Uiso 0.346(7) 1 calc R U P B 2
H05Y H 1.345171 0.745062 0.409481 0.194 Uiso 0.346(7) 1 calc R U P B 2
F7B F 1.5132(8) 0.5971(7) 0.1777(6) 0.109(3) Uani 0.270(3) 1 d D U P E 3
F5B F 1.6211(8) 0.5701(5) 0.2322(5) 0.107(4) Uani 0.270(3) 1 d D U P E 3
F6B F 1.5283(9) 0.6622(8) 0.2218(7) 0.073(4) Uani 0.270(3) 1 d D U P E 3
F8B F 1.6732(7) 0.6640(5) 0.1751(6) 0.088(3) Uani 0.270(3) 1 d D U P E 3
F3B F 1.5693(10) 0.6941(6) 0.1158(6) 0.105(4) Uani 0.270(3) 1 d D U P E 3
F4B F 1.6584(9) 0.6003(8) 0.1293(7) 0.115(6) Uani 0.270(3) 1 d D U P E 3

loop_
_atom_site_aniso_label
_atom_site_aniso_U_11
_atom_site_aniso_U_22
_atom_site_aniso_U_33
_atom_site_aniso_U_23
_atom_site_aniso_U_13
_atom_site_aniso_U_12
P01 0.0695(6) 0.0661(6) 0.0496(5) -0.0205(4) -0.0046(4) -0.0225(5)
O003 0.0561(13) 0.0466(12) 0.0417(11) -0.0176(10) -0.0140(10) -0.0091(10)
O004 0.0629(14) 0.0442(12) 0.0461(12) -0.0201(10) -0.0006(11) -0.0147(10)
O005 0.0570(13) 0.0472(12) 0.0586(14) -0.0333(11) -0.0153(11) 0.0137(10)
O006 0.0610(14) 0.0401(12) 0.0529(13) -0.0165(10) 0.0101(11) -0.0094(10)
O007 0.0848(19) 0.0398(13) 0.0588(15) -0.0088(11) -0.0189(14) 0.0069(12)
O008 0.0781(17) 0.0428(12) 0.0521(14) -0.0184(11) -0.0100(12) 0.0040(12)
O009 0.0643(16) 0.0673(17) 0.0524(15) -0.0032(13) -0.0064(12) -0.0079(13)
O00A 0.0612(15) 0.0630(15) 0.0514(14) -0.0135(12) -0.0047(12) 0.0047(12)
N00B 0.0344(12) 0.0601(16) 0.0384(13) -0.0298(12) -0.0107(10) 0.0101(11)
F00C 0.064(2) 0.055(2) 0.073(2) -0.0031(17) -0.0014(16) -0.0140(16)
O00D 0.0751(18) 0.0811(19) 0.0539(15) -0.0391(14) -0.0071(13) -0.0046(14)
O00E 0.0486(14) 0.0456(13) 0.097(2) -0.0100(13) 0.0072(13) -0.0059(11)
O00F 0.102(2) 0.0470(13) 0.0459(13) -0.0091(11) -0.0264(14) -0.0127(13)
O00G 0.087(2) 0.0752(18) 0.0822(19) -0.0471(16) -0.0313(16) -0.0008(15)
F00H 0.088(2) 0.095(3) 0.076(2) -0.051(2) 0.0057(19) -0.034(2)
N00I 0.0628(17) 0.0399(14) 0.0392(14) -0.0131(11) -0.0163(12) 0.0126(12)
O00J 0.088(2) 0.0511(14) 0.0845(19) -0.0178(14) -0.0419(16) -0.0112(13)
O00K 0.136(2) 0.0478(14) 0.0586(16) -0.0230(13) -0.0430(15) 0.0029(15)
F00L 0.0698(19) 0.0597(17) 0.084(2) -0.0194(15) -0.0241(16) -0.0062(14)
N00M 0.0700(19) 0.0552(16) 0.0458(15) -0.0334(13) -0.0224(14) 0.0199(14)
N00N 0.0329(13) 0.0681(18) 0.0515(16) -0.0215(14) -0.0025(12) 0.0041(12)
N00O 0.0593(16) 0.0504(15) 0.0418(14) -0.0170(12) -0.0126(12) -0.0075(13)
C00P 0.0382(15) 0.0491(16) 0.0323(14) -0.0246(13) -0.0020(11) -0.0076(12)
F00Q 0.064(2) 0.086(2) 0.088(2) -0.0170(19) -0.0007(17) 0.0059(17)
C00R 0.0387(15) 0.0455(16) 0.0316(14) -0.0230(12) 0.0018(11) -0.0063(12)
C00S 0.0354(14) 0.0438(15) 0.0305(13) -0.0226(12) 0.0022(11) -0.0086(12)
C00T 0.0331(14) 0.0530(17) 0.0358(14) -0.0278(13) -0.0004(11) -0.0057(12)
C00V 0.0462(16) 0.0451(16) 0.0311(14) -0.0191(12) -0.0013(12) -0.0056(13)
C00W 0.0492(17) 0.0429(16) 0.0385(15) -0.0215(13) 0.0053(13) -0.0107(13)
C00X 0.0494(17) 0.0439(16) 0.0305(14) -0.0200(12) -0.0143(12) 0.0098(13)
F00Y 0.080(2) 0.088(2) 0.083(2) -0.0133(18) -0.0188(18) -0.0425(19)
O00Z 0.0695(18) 0.152(3) 0.0572(17) -0.0357(18) -0.0275(14) 0.0029(19)
C010 0.0343(14) 0.0471(16) 0.0333(14) -0.0245(12) 0.0017(11) -0.0067(12)
C011 0.0347(14) 0.0509(17) 0.0413(15) -0.0264(14) -0.0057(12) -0.0027(12)
C012 0.0383(15) 0.0423(16) 0.0347(14) -0.0108(12) -0.0094(12) 0.0010(12)
C013 0.0444(16) 0.0422(16) 0.0303(14) -0.0141(12) -0.0054(12) -0.0030(13)
C014 0.0420(15) 0.0411(15) 0.0361(15) -0.0156(12) -0.0096(12) -0.0005(12)
C015 0.0404(15) 0.0442(16) 0.0332(14) -0.0206(12) -0.0031(12) -0.0037(12)
C016 0.0499(17) 0.0466(17) 0.0333(14) -0.0215(13) -0.0125(13) 0.0118(13)
C017 0.0344(15) 0.0441(17) 0.0474(17) -0.0124(14) -0.0081(13) 0.0033(12)
C018 0.0423(15) 0.0439(16) 0.0372(15) -0.0228(13) -0.0023(12) -0.0107(12)
F019 0.071(2) 0.134(3) 0.088(2) -0.072(3) -0.0199(18) 0.006(2)
N01A 0.079(2) 0.070(2) 0.082(2) -0.038(2) 0.019(2) -0.0212(19)
O01B 0.110(3) 0.073(3) 0.042(3) -0.026(2) -0.019(2) 0.033(3)
C01C 0.0474(17) 0.0519(17) 0.0325(14) -0.0233(13) -0.0162(13) 0.0098(14)
C01D 0.0410(15) 0.0524(18) 0.0383(15) -0.0273(14) -0.0170(13) 0.0129(13)
C01E 0.0508(17) 0.0485(17) 0.0435(16) -0.0295(14) -0.0223(14) 0.0147(14)
C01F 0.0518(18) 0.0446(16) 0.0378(15) -0.0213(13) -0.0152(13) 0.0089(14)
C01G 0.0394(16) 0.0485(17) 0.0531(18) -0.0236(15) -0.0101(14) -0.0028(13)
C01H 0.0453(17) 0.0573(19) 0.0423(16) -0.0303(15) -0.0170(13) 0.0126(14)
C01I 0.0622(19) 0.0402(16) 0.0349(15) -0.0192(13) -0.0169(14) 0.0062(14)
C01J 0.0510(18) 0.0552(19) 0.0478(18) -0.0284(15) -0.0002(14) -0.0196(15)
C01K 0.056(2) 0.057(2) 0.0330(16) -0.0085(14) -0.0111(14) 0.0199(16)
C01L 0.0413(16) 0.0567(19) 0.0466(17) -0.0305(15) -0.0036(13) -0.0124(14)
C01M 0.0513(18) 0.0420(16) 0.0361(15) -0.0124(13) -0.0010(13) -0.0068(13)
C01N 0.0446(17) 0.0463(17) 0.0405(16) -0.0166(14) -0.0039(13) 0.0061(13)
C01O 0.0367(16) 0.0451(17) 0.0489(18) -0.0080(14) -0.0023(13) 0.0022(13)
C01P 0.062(2) 0.0403(16) 0.0444(17) -0.0205(14) -0.0185(15) 0.0044(14)
C01Q 0.061(2) 0.0466(17) 0.0358(15) -0.0159(13) -0.0181(14) 0.0030(15)
C01R 0.0546(18) 0.0416(16) 0.0361(15) -0.0103(13) -0.0029(14) 0.0163(12)
C01S 0.0591(19) 0.0380(16) 0.0457(17) -0.0145(14) -0.0165(15) 0.0021(14)
C01T 0.0402(16) 0.0573(19) 0.0394(16) -0.0082(14) 0.0002(13) 0.0143(12)
C01U 0.0553(18) 0.0454(17) 0.0409(16) -0.0196(14) -0.0099(14) -0.0079(14)
C01V 0.0373(15) 0.0502(18) 0.0464(17) -0.0175(14) -0.0052(13) 0.0040(13)
C01W 0.0479(17) 0.0457(17) 0.0359(15) -0.0092(13) -0.0022(13) 0.0172(12)
C01X 0.0569(19) 0.0444(17) 0.0325(15) -0.0187(13) -0.0135(13) 0.0142(14)
C01Y 0.0563(19) 0.0499(18) 0.0369(16) -0.0119(14) -0.0106(14) 0.0116(15)
C01Z 0.069(2) 0.0427(16) 0.0359(15) -0.0215(13) -0.0210(15) 0.0082(15)
C020 0.058(2) 0.0384(16) 0.0467(18) -0.0161(14) -0.0011(15) 0.0004(14)
C021 0.0535(18) 0.0528(18) 0.0327(15) -0.0185(14) -0.0007(13) -0.0064(15)
C022 0.081(2) 0.0418(16) 0.0329(15) -0.0178(13) -0.0234(15) 0.0046(16)
C023 0.0550(19) 0.0528(19) 0.0383(16) -0.0187(14) -0.0114(14) 0.0012(15)
C024 0.060(2) 0.0537(19) 0.0339(16) -0.0135(14) -0.0133(14) 0.0132(16)
C025 0.0579(19) 0.0456(17) 0.0383(16) -0.0152(14) 0.0057(14) -0.0109(15)
C026 0.0545(19) 0.0544(19) 0.0517(19) -0.0308(16) 0.0049(15) -0.0055(15)
C027 0.0453(17) 0.0483(17) 0.0371(16) -0.0037(14) -0.0010(13) 0.0150(12)
C028 0.057(2) 0.055(2) 0.0421(17) -0.0226(15) -0.0024(15) -0.0081(16)
C029 0.055(2) 0.065(2) 0.0321(15) -0.0146(15) -0.0110(14) 0.0192(17)
C02B 0.063(2) 0.056(2) 0.0358(16) -0.0182(14) -0.0099(15) -0.0021(16)
C02C 0.075(2) 0.0454(18) 0.0502(18) -0.0271(15) -0.0319(17) 0.0125(16)
C02D 0.070(2) 0.0429(17) 0.0367(16) -0.0168(14) -0.0133(15) 0.0039(15)
C02E 0.0438(18) 0.0439(17) 0.075(2) -0.0226(17) -0.0110(16) -0.0055(14)
C02F 0.068(2) 0.0518(19) 0.0452(18) -0.0169(15) -0.0149(16) -0.0123(16)
C02G 0.0402(17) 0.059(2) 0.0430(17) -0.0071(15) -0.0012(14) 0.0076(15)
C02H 0.0423(17) 0.055(2) 0.0493(19) -0.0088(16) -0.0009(14) 0.0014(15)
C02I 0.058(2) 0.0488(19) 0.067(2) -0.0332(17) -0.0238(17) 0.0119(16)
C02J 0.0495(19) 0.063(2) 0.0483(19) -0.0146(17) -0.0062(15) 0.0024(16)
C02K 0.065(2) 0.0542(19) 0.0395(17) -0.0159(15) -0.0171(15) -0.0056(16)
C02L 0.0362(16) 0.0438(17) 0.065(2) -0.0115(16) -0.0039(15) -0.0044(13)
C02M 0.083(3) 0.0445(18) 0.0348(16) -0.0142(14) -0.0168(16) -0.0042(17)
C02N 0.065(2) 0.079(2) 0.052(2) -0.050(2) -0.0186(17) 0.0124(19)
C02O 0.061(2) 0.0486(19) 0.0441(18) -0.0089(15) -0.0053(16) 0.0150(17)
C02P 0.061(2) 0.0511(19) 0.073(2) -0.0366(18) -0.0302(18) 0.0161(16)
C02Q 0.0434(17) 0.0480(18) 0.060(2) -0.0251(16) 0.0017(15) 0.0018(14)
C02R 0.072(2) 0.0439(18) 0.061(2) -0.0230(16) -0.0257(18) 0.0013(16)
C02S 0.061(2) 0.059(2) 0.0333(16) -0.0147(15) -0.0023(14) 0.0124(17)
C02T 0.0530(18) 0.059(2) 0.0357(15) -0.0232(14) -0.0101(14) 0.0035(15)
C02U 0.064(2) 0.062(2) 0.0390(17) -0.0194(16) -0.0065(15) 0.0044(17)
C02V 0.070(2) 0.076(3) 0.059(2) -0.052(2) -0.0257(19) 0.016(2)
C02W 0.121(4) 0.0414(18) 0.0436(19) -0.0211(15) -0.049(2) 0.022(2)
C02X 0.063(2) 0.086(3) 0.0463(19) -0.0443(19) -0.0232(17) 0.0168(19)
C02Y 0.065(2) 0.0397(16) 0.0316(15) -0.0149(13) -0.0037(14) 0.0117(14)
C02Z 0.075(2) 0.066(2) 0.058(2) -0.0462(19) -0.0264(19) 0.0169(19)
C030 0.076(3) 0.074(3) 0.072(3) -0.054(2) -0.013(2) -0.007(2)
C031 0.069(2) 0.055(2) 0.064(2) -0.0322(18) -0.0308(18) 0.0047(17)
C032 0.0524(19) 0.0521(19) 0.0393(17) -0.0007(14) -0.0030(14) 0.0074(13)
C033 0.0493(18) 0.0526(19) 0.0371(16) -0.0066(14) -0.0029(14) 0.0116(13)
C034 0.112(3) 0.0471(19) 0.0391(18) -0.0263(15) -0.034(2) 0.026(2)
C035 0.077(2) 0.0488(19) 0.0514(19) -0.0164(16) -0.0176(18) -0.0128(17)
C036 0.055(2) 0.063(2) 0.0402(17) -0.0090(16) -0.0028(15) 0.0155(15)
C037 0.064(2) 0.070(2) 0.0384(17) -0.0198(17) -0.0110(16) 0.0203(16)
C038 0.061(2) 0.099(3) 0.0461(19) -0.043(2) -0.0182(17) 0.010(2)
C039 0.096(3) 0.0445(18) 0.0391(17) -0.0193(14) -0.0335(18) 0.0104(18)
C03A 0.070(2) 0.066(2) 0.0347(17) -0.0189(16) -0.0104(16) 0.0106(18)
C03B 0.120(4) 0.0459(19) 0.0394(18) -0.0141(15) -0.034(2) 0.003(2)
C03C 0.087(3) 0.062(2) 0.075(3) -0.044(2) -0.029(2) 0.008(2)
C03D 0.0491(19) 0.059(2) 0.0399(17) 0.0017(16) -0.0059(14) 0.0098(17)
C03E 0.063(2) 0.072(2) 0.0355(16) -0.0262(16) -0.0155(15) 0.0115(18)
C03F 0.062(2) 0.0555(19) 0.0433(18) -0.0098(15) -0.0136(16) 0.0136(15)
C03G 0.107(3) 0.0449(18) 0.0357(17) -0.0207(15) -0.033(2) 0.0228(19)
C03H 0.058(2) 0.090(3) 0.0444(18) -0.0414(19) -0.0139(16) 0.0078(19)
C03I 0.082(3) 0.0476(19) 0.0438(18) -0.0224(15) -0.0087(17) 0.0143(18)
C03J 0.062(2) 0.049(2) 0.048(2) 0.0053(16) -0.0067(17) 0.0108(18)
C03K 0.078(3) 0.078(3) 0.056(2) -0.046(2) -0.0269(19) 0.024(2)
C03L 0.070(2) 0.080(3) 0.052(2) -0.048(2) -0.0209(18) 0.017(2)
C03M 0.099(3) 0.056(2) 0.082(3) -0.042(2) -0.035(3) 0.005(2)
C03N 0.130(3) 0.0454(19) 0.049(2) -0.0181(16) -0.0429(16) 0.0108(19)
C03O 0.086(3) 0.0415(18) 0.051(2) -0.0200(16) -0.0132(19) 0.0116(18)
C03Q 0.067(2) 0.050(2) 0.094(3) -0.038(2) -0.036(2) 0.0134(18)
C03R 0.128(4) 0.0444(19) 0.056(2) -0.0313(18) -0.054(3) 0.037(2)
C03S 0.065(2) 0.103(3) 0.052(2) -0.048(2) -0.0254(18) 0.018(2)
C03T 0.083(3) 0.090(3) 0.055(2) -0.050(2) -0.010(2) -0.007(2)
C03U 0.067(2) 0.118(4) 0.056(2) -0.057(2) -0.0160(19) 0.006(2)
C03V 0.062(2) 0.056(2) 0.079(3) -0.017(2) 0.002(2) -0.0134(18)
C03W 0.081(3) 0.092(3) 0.049(2) -0.018(2) 0.0011(19) -0.034(2)
C03X 0.057(3) 0.048(3) 0.049(2) -0.020(2) -0.027(2) 0.005(2)
C03Y 0.059(2) 0.064(2) 0.060(2) -0.0069(19) 0.0004(18) -0.0072(19)
C03Z 0.074(3) 0.050(2) 0.077(3) -0.029(2) 0.010(2) -0.0108(18)
C040 0.124(4) 0.047(2) 0.0413(19) -0.0088(16) -0.032(2) -0.006(2)
C041 0.110(4) 0.054(2) 0.0419(19) -0.0253(17) -0.021(2) 0.018(2)
C042 0.120(3) 0.051(2) 0.048(2) -0.0261(17) -0.027(2) 0.031(2)
N043 0.082(3) 0.062(3) 0.079(4) -0.010(3) 0.006(3) -0.006(3)
C044 0.061(2) 0.060(2) 0.064(2) -0.0077(17) -0.0069(18) 0.0123(18)
C045 0.082(3) 0.054(2) 0.098(3) -0.036(2) -0.041(3) 0.020(2)
C046 0.120(4) 0.055(2) 0.0415(19) -0.0259(17) -0.033(2) 0.040(2)
C047 0.076(3) 0.053(2) 0.090(3) -0.017(2) 0.007(2) -0.015(2)
C049 0.141(3) 0.050(2) 0.076(3) -0.037(2) -0.057(2) 0.018(2)
C04A 0.141(3) 0.056(2) 0.063(2) -0.037(2) -0.0482(19) 0.035(2)
C04B 0.065(2) 0.072(3) 0.066(3) -0.0078(19) -0.014(2) 0.005(2)
C04C 0.127(4) 0.059(2) 0.050(2) -0.0351(18) -0.037(2) 0.040(2)
C04D 0.077(3) 0.067(3) 0.090(3) -0.029(2) -0.032(2) -0.009(2)
C04E 0.058(2) 0.080(3) 0.074(3) 0.014(2) -0.022(2) -0.015(2)
C04F 0.077(3) 0.056(4) 0.066(3) -0.022(3) -0.010(3) 0.001(3)
C04G 0.050(2) 0.177(6) 0.201(6) -0.150(5) -0.003(3) -0.020(3)
C04H 0.075(3) 0.080(3) 0.105(4) -0.047(3) -0.017(3) -0.014(2)
C04I 0.086(4) 0.081(4) 0.058(3) -0.008(3) 0.001(3) 0.026(3)
C04J 0.049(3) 0.042(2) 0.082(4) -0.009(3) -0.010(3) -0.011(2)
C04K 0.079(3) 0.084(3) 0.082(3) 0.001(3) -0.024(3) -0.026(3)
C04L 0.043(2) 0.049(2) 0.044(2) -0.0242(19) -0.0169(19) -0.001(2)
C04M 0.136(5) 0.077(3) 0.068(3) 0.003(2) -0.040(3) -0.049(3)
C04N 0.053(3) 0.052(2) 0.079(4) -0.013(2) -0.006(3) -0.014(2)
C04O 0.086(3) 0.148(4) 0.067(3) -0.029(3) -0.030(2) -0.017(3)
C04Q 0.074(3) 0.077(3) 0.083(3) -0.005(3) -0.010(2) -0.006(2)
C04R 0.066(3) 0.066(3) 0.065(3) -0.036(3) -0.031(2) 0.010(2)
C04S 0.082(3) 0.103(4) 0.087(3) -0.049(3) -0.033(3) 0.006(3)
C04T 0.121(4) 0.055(3) 0.039(2) -0.019(2) -0.030(3) 0.002(3)
C04U 0.095(4) 0.093(4) 0.117(5) -0.041(3) -0.009(3) -0.018(3)
C04W 0.125(5) 0.136(5) 0.078(3) -0.047(3) 0.001(3) -0.059(4)
C04X 0.084(3) 0.053(3) 0.070(3) -0.016(2) -0.045(3) -0.013(3)
C04Y 0.085(3) 0.110(4) 0.100(4) -0.044(3) -0.039(3) 0.001(3)
C04Z 0.082(4) 0.097(4) 0.061(3) -0.034(3) -0.026(3) 0.019(3)
C050 0.068(3) 0.055(3) 0.084(4) -0.012(3) -0.014(3) -0.018(2)
C051 0.063(3) 0.056(3) 0.052(3) -0.010(2) -0.016(2) 0.010(2)
C052 0.087(4) 0.141(6) 0.106(5) -0.013(4) -0.011(3) -0.032(4)
N053 0.142(5) 0.181(7) 0.192(7) -0.125(6) 0.023(5) -0.054(5)
C054 0.066(3) 0.062(3) 0.091(4) 0.003(3) 0.000(3) 0.007(3)
C055 0.118(4) 0.080(4) 0.078(4) -0.034(3) 0.008(4) -0.009(4)
C056 0.083(3) 0.072(3) 0.104(3) -0.042(3) -0.032(3) -0.005(3)
C057 0.125(4) 0.093(4) 0.055(3) -0.016(3) -0.032(3) -0.027(4)
C058 0.069(4) 0.066(3) 0.127(5) -0.019(3) -0.007(4) -0.006(3)
C059 0.077(4) 0.063(4) 0.108(6) -0.010(4) 0.000(4) -0.022(3)
C05A 0.110(5) 0.086(4) 0.124(5) -0.032(4) 0.012(4) -0.004(3)
C05B 0.096(3) 0.162(5) 0.092(4) -0.021(4) -0.036(3) 0.002(4)
N05C 0.170(7) 0.197(8) 0.159(6) 0.004(6) -0.093(6) -0.020(6)
C05D 0.108(4) 0.063(3) 0.072(3) -0.024(3) -0.020(3) -0.021(3)
C05F 0.153(6) 0.143(6) 0.100(5) -0.042(4) -0.005(4) -0.051(5)
C05G 0.107(4) 0.075(4) 0.086(3) -0.045(3) -0.032(3) -0.008(3)
C05I 0.134(5) 0.069(3) 0.074(4) -0.038(3) 0.016(3) 0.014(3)
C05J 0.131(5) 0.081(3) 0.078(4) -0.021(3) -0.028(4) -0.020(4)
C05L 0.079(4) 0.172(7) 0.338(11) -0.169(8) -0.078(6) 0.016(4)
C05N 0.101(5) 0.131(6) 0.167(7) -0.008(5) -0.053(5) -0.006(4)
C05P 0.100(4) 0.167(6) 0.118(5) -0.026(4) -0.031(4) 0.000(4)
C05R 0.144(6) 0.108(5) 0.099(5) -0.033(4) 0.004(5) -0.037(5)
C05S 0.138(4) 0.080(3) 0.062(3) -0.027(3) -0.009(3) -0.029(3)
C05T 0.143(5) 0.098(5) 0.093(5) -0.027(4) 0.019(4) 0.006(4)
C05U 0.156(8) 0.100(6) 0.106(6) -0.031(5) 0.001(6) -0.058(6)
C4 0.105(4) 0.084(4) 0.083(4) -0.021(3) -0.022(3) -0.007(3)
P2 0.1057(10) 0.0768(8) 0.0591(6) -0.0208(6) 0.0199(6) -0.0327(7)
F3 0.130(7) 0.103(6) 0.073(5) -0.022(4) 0.030(5) -0.024(5)
F4 0.161(9) 0.073(5) 0.096(7) -0.013(5) 0.033(7) -0.008(6)
F5 0.098(6) 0.081(6) 0.059(5) -0.020(4) 0.003(5) -0.005(5)
F6 0.049(4) 0.062(4) 0.064(4) -0.002(3) -0.030(3) -0.008(3)
F7 0.118(5) 0.113(5) 0.099(6) -0.036(5) 0.007(4) -0.055(5)
F8 0.072(4) 0.122(6) 0.116(5) 0.003(5) -0.028(4) 0.031(4)
F4A 0.074(5) 0.116(5) 0.096(5) -0.060(5) -0.006(4) -0.029(4)
F3A 0.082(6) 0.079(5) 0.075(5) -0.021(4) 0.003(5) -0.026(4)
F8A 0.155(6) 0.133(6) 0.079(4) -0.038(4) -0.041(5) -0.009(5)
F5A 0.093(5) 0.042(3) 0.053(4) 0.005(3) 0.004(4) -0.002(3)
F6A 0.138(7) 0.088(5) 0.077(5) -0.031(4) 0.037(5) -0.028(5)
F7A 0.126(6) 0.101(5) 0.052(4) 0.004(4) -0.026(4) -0.056(5)
C1 0.089(5) 0.060(4) 0.070(4) -0.021(4) -0.023(4) -0.016(4)
C05E 0.095(4) 0.054(4) 0.039(4) -0.027(4) -0.020(4) -0.018(4)
C2 0.122(5) 0.071(4) 0.057(4) -0.022(4) -0.021(4) -0.022(4)
C3 0.126(5) 0.078(4) 0.059(5) -0.021(4) -0.011(4) -0.030(4)
C0 0.116(5) 0.072(5) 0.066(5) -0.006(4) -0.014(4) -0.004(4)
C5 0.117(5) 0.079(5) 0.064(4) -0.020(4) -0.022(4) -0.016(4)
C6 0.102(5) 0.071(5) 0.054(4) -0.024(4) -0.041(4) -0.018(4)
C05H 0.094(5) 0.071(5) 0.088(4) -0.033(4) -0.046(4) -0.020(4)
C4A 0.083(5) 0.082(5) 0.089(5) -0.022(4) -0.026(4) -0.021(4)
N0 0.073(4) 0.065(4) 0.061(4) -0.017(3) -0.020(3) -0.004(3)
C7 0.078(4) 0.051(5) 0.062(4) -0.012(4) -0.004(4) 0.001(4)
C8 0.072(4) 0.049(4) 0.061(4) -0.016(4) -0.012(4) 0.007(4)
C9 0.067(4) 0.061(4) 0.068(4) -0.019(4) -0.022(3) 0.009(3)
C10 0.082(5) 0.073(5) 0.065(4) -0.014(4) -0.007(4) 0.007(4)
C11 0.073(4) 0.067(4) 0.067(4) -0.021(4) -0.025(4) 0.005(3)
C12 0.082(4) 0.075(4) 0.081(4) -0.031(4) -0.028(4) 0.004(4)
C13 0.086(5) 0.073(5) 0.091(5) -0.036(4) -0.033(5) -0.007(5)
C14 0.071(5) 0.066(5) 0.080(5) -0.011(4) -0.028(4) 0.000(4)
C15 0.068(4) 0.065(4) 0.083(4) -0.015(3) -0.024(3) 0.002(3)
C16 0.078(5) 0.056(4) 0.062(4) -0.020(4) -0.020(4) -0.007(4)
F00R 0.078(6) 0.101(7) 0.072(6) -0.038(6) 0.006(5) -0.037(6)
F00I 0.077(6) 0.058(5) 0.077(6) -0.032(5) -0.006(5) -0.006(5)
F00M 0.059(6) 0.093(9) 0.090(9) -0.028(7) -0.005(6) -0.002(7)
F00Z 0.107(9) 0.061(8) 0.062(6) -0.037(6) -0.021(6) 0.018(7)
F00D 0.080(7) 0.080(7) 0.050(5) -0.023(5) -0.003(5) -0.018(6)
F0 0.142(8) 0.063(5) 0.083(6) -0.042(5) -0.007(7) 0.018(6)
C17 0.050(5) 0.050(4) 0.086(6) -0.002(5) 0.000(5) -0.008(4)
C18 0.059(4) 0.053(4) 0.083(5) -0.012(4) -0.002(5) -0.015(4)
C19 0.068(5) 0.055(5) 0.085(6) -0.015(5) -0.002(5) -0.018(4)
C1A 0.078(8) 0.069(8) 0.109(10) -0.003(8) 0.011(8) -0.027(7)
O01C 0.138(5) 0.075(4) 0.058(5) -0.030(4) 0.000(5) 0.036(5)
C20 0.133(5) 0.085(5) 0.084(5) -0.028(4) 0.003(5) 0.020(5)
C1B 0.143(6) 0.099(5) 0.095(5) -0.032(5) 0.003(5) -0.009(5)
C1C 0.153(8) 0.115(7) 0.120(7) -0.036(6) 0.006(7) -0.029(7)
C05V 0.127(10) 0.119(9) 0.133(10) -0.038(8) 0.016(8) -0.068(8)
F7B 0.111(6) 0.123(7) 0.095(7) -0.034(6) -0.010(6) -0.044(6)
F5B 0.119(7) 0.058(5) 0.084(6) 0.007(5) 0.007(6) 0.002(5)
F6B 0.085(7) 0.079(7) 0.047(6) -0.017(5) -0.019(5) -0.004(6)
F8B 0.080(6) 0.071(5) 0.118(6) -0.034(5) -0.016(5) -0.022(5)
F3B 0.093(7) 0.133(7) 0.062(5) -0.005(6) -0.022(5) -0.020(6)
F4B 0.095(8) 0.126(8) 0.097(8) -0.041(7) 0.019(7) -0.009(7)

loop_
_atom_type_symbol
_atom_type_description
_atom_type_scat_dispersion_real
_atom_type_scat_dispersion_imag
_atom_type_scat_source
C C 0.0137 0.0067 'International Tables Vol C Tables 4.2.6.8 and 6.1.1.4'
H H 0.0000 0.0000 'International Tables Vol C Tables 4.2.6.8 and 6.1.1.4'
F F 0.0583 0.0400 'International Tables Vol C Tables 4.2.6.8 and 6.1.1.4'
N N 0.0241 0.0134 'International Tables Vol C Tables 4.2.6.8 and 6.1.1.4'
O O 0.0389 0.0241 'International Tables Vol C Tables 4.2.6.8 and 6.1.1.4'
P P 0.2543 0.3332 'International Tables Vol C Tables 4.2.6.8 and 6.1.1.4'

loop_
_geom_angle_atom_site_label_1
_geom_angle_atom_site_label_2
_geom_angle_atom_site_label_3
_geom_angle
_geom_angle_site_symmetry_1
_geom_angle_site_symmetry_3
_geom_angle_publ_flag
F00C P01 F00L 86.68(19) . . ?
F00C P01 F019 89.4(2) . . ?
F00H P01 F00C 90.9(2) . . ?
F00H P01 F00L 88.3(2) . . ?
F00H P01 F019 174.7(3) . . ?
F00Q P01 F00C 92.9(2) . . ?
F00Q P01 F00H 94.9(3) . . ?
F00Q P01 F00L 176.7(2) . . ?
F00Q P01 F00Y 91.5(2) . . ?
F00Q P01 F019 90.4(2) . . ?
F00Y P01 F00C 175.2(2) . . ?
F00Y P01 F00H 90.6(2) . . ?
F00Y P01 F00L 88.85(19) . . ?
F00Y P01 F019 88.7(2) . . ?
F019 P01 F00L 86.4(2) . . ?
F00R P01 F00I 75.6(4) . . ?
F00M P01 F00R 161.8(6) . . ?
F00M P01 F00I 86.4(6) . . ?
F00M P01 F00Z 98.4(7) . . ?
F00M P01 F00D 92.9(6) . . ?
F00Z P01 F00R 82.2(6) . . ?
F00Z P01 F00I 82.9(5) . . ?
F00Z P01 F00D 159.3(7) . . ?
F00D P01 F00R 81.7(5) . . ?
F00D P01 F00I 80.5(5) . . ?
F0 P01 F00R 88.1(6) . . ?
F0 P01 F00I 163.4(7) . . ?
F0 P01 F00M 109.7(7) . . ?
F0 P01 F00Z 98.2(6) . . ?
F0 P01 F00D 94.2(5) . . ?
C015 O003 C01U 118.7(2) . . ?
C00W O004 C025 117.8(3) . . ?
C01E O005 C02I 117.8(3) . . ?
C01M O006 C025 117.6(2) . . ?
C02O O007 C03O 118.2(3) . . ?
C02D O008 C03O 118.1(3) . . ?
C02H O009 C04E 118.3(3) . . ?
C03F O00A C044 119.8(3) . . ?
C011 N00B H00B 123.6 . . ?
C01H N00B H00B 123.6 . . ?
C01H N00B C011 112.9(2) . . ?
C03A O00D C03T 116.6(3) . . ?
C02L O00E C04J 120.8(4) . . ?
C02L O00E C17 111.2(7) . . ?
C02M O00F C040 118.6(3) . . ?
C030 O00G C03T 119.4(4) . . ?
C01S N00I H00I 123.3 . . ?
C01S N00I C01Y 113.4(2) . . ?
C01Y N00I H00I 123.3 . . ?
C02R O00J C04D 119.1(3) . . ?
C03N O00K C040 118.4(3) . . ?
C03K N00M H00M 123.2 . . ?
C04C N00M H00M 123.2 . . ?
C04C N00M C03K 113.7(3) . . ?
C01O N00N H00N 123.4 . . ?
C01O N00N C02G 113.3(3) . . ?
C02G N00N H00N 123.4 . . ?
C023 N00O C028 120.8(3) . . ?
C023 N00O C04L 121.0(3) . . ?
C023 N00O C16 109.6(5) . . ?
C028 N00O C04L 117.3(3) . . ?
C028 N00O C16 124.0(5) . . ?
C00S C00P H00P 118.8 . . ?
C018 C00P H00P 118.8 . . ?
C018 C00P C00S 122.3(3) . . ?
C00S C00R C00V 124.4(3) . . ?
C00W C00R C00S 118.1(3) . . ?
C00W C00R C00V 117.4(3) . . ?
C00P C00S C00R 122.2(3) . . ?
C00P C00S C010 116.7(3) . . ?
C00R C00S C010 121.0(3) . . ?
C010 C00T C011 121.8(3) . . ?
C015 C00T C010 119.4(3) . . ?
C015 C00T C011 118.4(3) . . ?
C00R C00V H00V 110.6 . . ?
C013 C00V C00R 108.9(2) . . ?
C013 C00V H00V 110.6 . . ?
C021 C00V C00R 107.7(3) . . ?
C021 C00V H00V 110.6 . . ?
C021 C00V C013 108.3(3) . . ?
O004 C00W C01J 113.6(3) . . ?
C00R C00W O004 124.5(3) . . ?
C00R C00W C01J 121.8(3) . . ?
C016 C00X C01C 117.4(3) . . ?
C016 C00X C01X 122.5(3) . . ?
C01X C00X C01C 120.1(3) . . ?
C03S O00Z C04O 118.6(3) . . ?
C00T C010 C00S 120.5(3) . . ?
C00T C010 C01L 122.4(3) . . ?
C01L C010 C00S 117.1(3) . . ?
N00B C011 C00T 107.6(2) . . ?
N00B C011 H01E 110.2 . . ?
N00B C011 H01F 110.2 . . ?
C00T C011 H01E 110.2 . . ?
C00T C011 H01F 110.2 . . ?
H01E C011 H01F 108.5 . . ?
C017 C012 C014 120.4(3) . . ?
C01N C012 C014 117.7(3) . . ?
C01N C012 C017 121.9(3) . . ?
C014 C013 C00V 123.9(3) . . ?
C01M C013 C00V 117.8(3) . . ?
C01M C013 C014 118.1(3) . . ?
C012 C014 C013 120.2(3) . . ?
C01G C014 C012 117.2(3) . . ?
C01G C014 C013 122.6(3) . . ?
O003 C015 C00T 116.0(3) . . ?
O003 C015 C018 123.1(3) . . ?
C00T C015 C018 120.9(3) . . ?
C00X C016 H016 119.0 . . ?
C01F C016 C00X 122.1(3) . . ?
C01F C016 H016 119.0 . . ?
C012 C017 C01O 121.6(3) . . ?
C02L C017 C012 119.3(3) . . ?
C02L C017 C01O 119.0(3) . . ?
C00P C018 C015 119.6(3) . . ?
C00P C018 H018 120.2 . . ?
C015 C018 H018 120.2 . . ?
C05I O01B C042 117.9(7) . . ?
C01D C01C C00X 120.0(3) . . ?
C02T C01C C00X 118.1(3) . . ?
C02T C01C C01D 122.0(3) . . ?
C01C C01D C01H 120.7(3) . . ?
C01E C01D C01C 119.7(3) . . ?
C01E C01D C01H 119.4(3) . . ?
O005 C01E C01D 116.7(3) . . ?
O005 C01E C01F 122.5(3) . . ?
C01D C01E C01F 120.8(3) . . ?
C016 C01F C01E 120.1(3) . . ?
C016 C01F H01G 120.0 . . ?
C01E C01F H01G 120.0 . . ?
C014 C01G H01H 119.1 . . ?
C02E C01G C014 121.9(3) . . ?
C02E C01G H01H 119.1 . . ?
N00B C01H C01D 107.2(2) . . ?
N00B C01H H01I 110.3 . . ?
N00B C01H H01J 110.3 . . ?
C01D C01H H01I 110.3 . . ?
C01D C01H H01J 110.3 . . ?
H01I C01H H01J 108.5 . . ?
C01P C01I C01Z 120.3(3) . . ?
C01Q C01I C01P 121.6(3) . . ?
C01Q C01I C01Z 118.2(3) . . ?
C00W C01J H01K 119.7 . . ?
C01L C01J C00W 120.7(3) . . ?
C01L C01J H01K 119.7 . . ?
C024 C01K C01Y 121.3(3) . . ?
C03F C01K C01Y 118.8(4) . . ?
C03F C01K C024 119.9(3) . . ?
C010 C01L H01L 119.5 . . ?
C01J C01L C010 121.1(3) . . ?
C01J C01L H01L 119.5 . . ?
O006 C01M C020 113.9(3) . . ?
C013 C01M O006 124.2(3) . . ?
C013 C01M C020 122.0(3) . . ?
C012 C01N H01N 119.4 . . ?
C020 C01N C012 121.1(3) . . ?
C020 C01N H01N 119.4 . . ?
N00N C01O C017 109.4(3) . . ?
N00N C01O H01M 109.8 . . ?
N00N C01O H01O 109.8 . . ?
C017 C01O H01M 109.8 . . ?
C017 C01O H01O 109.8 . . ?
H01M C01O H01O 108.3 . . ?
C01I C01P C01S 120.5(3) . . ?
C02R C01P C01I 118.7(3) . . ?
C02R C01P C01S 120.5(3) . . ?
C01I C01Q H01Q 119.7 . . ?
C02K C01Q C01I 120.5(3) . . ?
C02K C01Q H01Q 119.7 . . ?
C01W C01R C02Y 123.9(3) . . ?
C02O C01R C01W 119.1(3) . . ?
C02O C01R C02Y 116.9(4) . . ?
N00I C01S C01P 108.3(3) . . ?
N00I C01S H01A 110.0 . . ?
N00I C01S H01B 110.0 . . ?
C01P C01S H01A 110.0 . . ?
C01P C01S H01B 110.0 . . ?
H01A C01S H01B 108.4 . . ?
C027 C01T C02G 121.4(3) . . ?
C02H C01T C027 118.8(3) . . ?
C02H C01T C02G 119.8(4) . . ?
O003 C01U H01P 110.3 . . ?
O003 C01U H01R 110.3 . . ?
O003 C01U C02F 107.1(3) . . ?
H01P C01U H01R 108.5 . . ?
C02F C01U H01P 110.3 . . ?
C02F C01U H01R 110.3 . . ?
C023 C01V C02J 122.0(3) . . ?
C023 C01V C02Q 117.9(3) . . ?
C02J C01V C02Q 120.1(3) . . ?
C01R C01W C027 120.3(3) . . ?
C033 C01W C01R 122.7(3) . . ?
C033 C01W C027 116.9(4) . . ?
C00X C01X C02Y 124.1(3) . . ?
C02D C01X C00X 118.5(3) . . ?
C02D C01X C02Y 117.4(3) . . ?
N00I C01Y C01K 108.9(3) . . ?
N00I C01Y H01C 109.9 . . ?
N00I C01Y H01D 109.9 . . ?
C01K C01Y H01C 109.9 . . ?
C01K C01Y H01D 109.9 . . ?
H01C C01Y H01D 108.3 . . ?
C01I C01Z C022 119.8(3) . . ?
C02C C01Z C01I 118.0(3) . . ?
C02C C01Z C022 122.2(3) . . ?
C01M C020 H020 119.8 . . ?
C01N C020 C01M 120.3(3) . . ?
C01N C020 H020 119.8 . . ?
C00V C021 H02A 110.3 . . ?
C00V C021 H02B 110.3 . . ?
H02A C021 H02B 108.5 . . ?
C025 C021 C00V 107.2(2) . . ?
C025 C021 H02A 110.3 . . ?
C025 C021 H02B 110.3 . . ?
C01Z C022 C039 124.5(3) . . ?
C02M C022 C01Z 118.2(3) . . ?
C02M C022 C039 117.2(3) . . ?
N00O C023 C01V 121.8(3) . . ?
N00O C023 H023 119.1 . . ?
C01V C023 H023 119.1 . . ?
C01K C024 C029 120.5(3) . . ?
C01K C024 C02S 122.4(3) . . ?
C02S C024 C029 117.1(4) . . ?
O004 C025 O006 108.7(3) . . ?
O004 C025 C021 112.5(3) . . ?
O004 C025 H025 107.7 . . ?
O006 C025 C021 112.2(3) . . ?
O006 C025 H025 107.7 . . ?
C021 C025 H025 107.7 . . ?
C028 C026 H026 119.3 . . ?
C028 C026 C02Q 121.4(3) . . ?
C02Q C026 H026 119.3 . . ?
C01T C027 C01W 120.7(3) . . ?
C01T C027 C03D 122.2(3) . . ?
C03D C027 C01W 117.0(4) . . ?
N00O C028 H028 119.7 . . ?
C026 C028 N00O 120.6(3) . . ?
C026 C028 H028 119.7 . . ?
C037 C029 C024 116.1(4) . . ?
C037 C029 C03E 123.6(3) . . ?
C03E C029 C024 120.3(3) . . ?
C02D C02B H02D 119.8 . . ?
C02T C02B H02D 119.8 . . ?
C02T C02B C02D 120.5(3) . . ?
C01Z C02C H02C 119.4 . . ?
C031 C02C C01Z 121.2(3) . . ?
C031 C02C H02C 119.4 . . ?
O008 C02D C02B 114.0(3) . . ?
C01X C02D O008 124.3(3) . . ?
C01X C02D C02B 121.7(3) . . ?
C01G C02E H02E 120.0 . . ?
C01G C02E C02L 119.9(3) . . ?
C02L C02E H02E 120.0 . . ?
C01U C02F H02F 109.3 . . ?
C01U C02F H02G 109.3 . . ?
C01U C02F C035 111.7(3) . . ?
H02F C02F H02G 107.9 . . ?
C035 C02F H02F 109.3 . . ?
C035 C02F H02G 109.3 . . ?
N00N C02G C01T 109.4(3) . . ?
N00N C02G H02H 109.8 . . ?
N00N C02G H02I 109.8 . . ?
C01T C02G H02H 109.8 . . ?
C01T C02G H02I 109.8 . . ?
H02H C02G H02I 108.2 . . ?
O009 C02H C01T 116.8(3) . . ?
O009 C02H C032 122.2(3) . . ?
C01T C02H C032 121.0(4) . . ?
O005 C02I H02J 109.9 . . ?
O005 C02I H02L 109.9 . . ?
O005 C02I C02P 109.0(3) . . ?
H02J C02I H02L 108.3 . . ?
C02P C02I H02J 109.9 . . ?
C02P C02I H02L 109.9 . . ?
C01V C02J H02O 119.9 . . ?
C03Y C02J C01V 120.1(4) . . ?
C03Y C02J H02O 119.9 . . ?
C01Q C02K H02K 119.7 . . ?
C01Q C02K C02M 120.5(3) . . ?
C02M C02K H02K 119.7 . . ?
O00E C02L C017 116.1(3) . . ?
O00E C02L C02E 123.2(3) . . ?
C017 C02L C02E 120.8(3) . . ?
O00F C02M C02K 114.1(3) . . ?
C022 C02M O00F 124.0(3) . . ?
C022 C02M C02K 121.9(3) . . ?
C02X C02N C02V 123.1(4) . . ?
C02X C02N C02Z 117.6(4) . . ?
C02Z C02N C02V 119.2(4) . . ?
O007 C02O C01R 124.6(4) . . ?
O007 C02O C03J 115.1(3) . . ?
C01R C02O C03J 120.3(4) . . ?
C02I C02P H02M 109.7 . . ?
C02I C02P H02N 109.7 . . ?
C02I C02P C03Q 109.8(3) . . ?
H02M C02P H02N 108.2 . . ?
C03Q C02P H02M 109.7 . . ?
C03Q C02P H02N 109.7 . . ?
C026 C02Q C01V 117.6(3) . . ?
C03Z C02Q C01V 118.3(3) . . ?
C03Z C02Q C026 124.2(4) . . ?
O00J C02R C031 122.3(3) . . ?
C01P C02R O00J 116.5(3) . . ?
C01P C02R C031 121.3(3) . . ?
C024 C02S H02S 119.0 . . ?
C02U C02S C024 121.9(3) . . ?
C02U C02S H02S 119.0 . . ?
C01C C02T H02T 119.5 . . ?
C02B C02T C01C 121.0(3) . . ?
C02B C02T H02T 119.5 . . ?
C02S C02U H02U 119.7 . . ?
C02S C02U C03A 120.6(4) . . ?
C03A C02U H02U 119.7 . . ?
C02N C02V C03H 124.0(4) . . ?
C030 C02V C02N 117.9(4) . . ?
C030 C02V C03H 118.1(4) . . ?
C03G C02W C039 124.6(4) . . ?
C03N C02W C039 117.7(5) . . ?
C03N C02W C03G 117.6(4) . . ?
C02N C02X H02X 118.9 . . ?
C038 C02X C02N 122.2(4) . . ?
C038 C02X H02X 118.9 . . ?
C01R C02Y C01X 108.0(2) . . ?
C01R C02Y H02Y 110.7 . . ?
C01X C02Y H02Y 110.7 . . ?
C03I C02Y C01R 108.5(3) . . ?
C03I C02Y C01X 108.2(3) . . ?
C03I C02Y H02Y 110.7 . . ?
C03C C02Z C02N 118.4(4) . . ?
C03L C02Z C02N 120.0(4) . . ?
C03L C02Z C03C 121.6(4) . . ?
O00G C030 C03M 114.4(4) . . ?
C02V C030 O00G 123.1(4) . . ?
C02V C030 C03M 122.5(4) . . ?
C02C C031 C02R 120.2(3) . . ?
C02C C031 H031 119.9 . . ?
C02R C031 H031 119.9 . . ?
C02H C032 H032 119.8 . . ?
C033 C032 C02H 120.3(3) . . ?
C033 C032 H032 119.8 . . ?
C01W C033 H033 119.1 . . ?
C032 C033 C01W 121.8(3) . . ?
C032 C033 H033 119.1 . . ?
C03G C034 H034 118.8 . . ?
C041 C034 H034 118.8 . . ?
C041 C034 C03G 122.5(3) . . ?
C02F C035 H03I 109.1 . . ?
C02F C035 H03J 109.1 . . ?
C02F C035 C04M 112.6(3) . . ?
H03I C035 H03J 107.8 . . ?
C04M C035 H03I 109.1 . . ?
C04M C035 H03J 109.1 . . ?
C037 C036 H036 120.0 . . ?
C037 C036 C03F 120.0(4) . . ?
C03F C036 H036 120.0 . . ?
C029 C037 H037 118.5 . . ?
C036 C037 C029 123.0(3) . . ?
C036 C037 H037 118.5 . . ?
C02X C038 H038 120.6 . . ?
C02X C038 C03S 118.8(4) . . ?
C03S C038 H038 120.6 . . ?
C022 C039 C02W 109.7(2) . . ?
C022 C039 H039 110.2 . . ?
C02W C039 H039 110.2 . . ?
C03B C039 C022 107.4(3) . . ?
C03B C039 C02W 109.0(3) . . ?
C03B C039 H039 110.2 . . ?
O00D C03A C02U 114.2(4) . . ?
O00D C03A C03E 125.3(3) . . ?
C03E C03A C02U 120.4(4) . . ?
C039 C03B H03A 110.4 . . ?
C039 C03B H03B 110.4 . . ?
H03A C03B H03B 108.6 . . ?
C040 C03B C039 106.8(3) . . ?
C040 C03B H03A 110.4 . . ?
C040 C03B H03B 110.4 . . ?
C02Z C03C H03C 119.7 . . ?
C03M C03C C02Z 120.7(4) . . ?
C03M C03C H03C 119.7 . . ?
C027 C03D H03K 119.2 . . ?
C03J C03D C027 121.6(4) . . ?
C03J C03D H03K 119.2 . . ?
C029 C03E C03H 123.1(3) . . ?
C03A C03E C029 119.4(3) . . ?
C03A C03E C03H 117.2(4) . . ?
O00A C03F C01K 116.9(3) . . ?
O00A C03F C036 123.0(4) . . ?
C01K C03F C036 120.1(4) . . ?
C02W C03G C03R 121.1(4) . . ?
C034 C03G C02W 122.6(3) . . ?
C034 C03G C03R 116.4(4) . . ?
C02V C03H C03E 108.7(3) . . ?
C02V C03H H03H 110.8 . . ?
C02V C03H C03U 106.7(4) . . ?
C03E C03H H03H 110.8 . . ?
C03U C03H C03E 108.7(3) . . ?
C03U C03H H03H 110.8 . . ?
C02Y C03I H03L 110.3 . . ?
C02Y C03I H03N 110.3 . . ?
H03L C03I H03N 108.6 . . ?
C03O C03I C02Y 106.9(3) . . ?
C03O C03I H03L 110.3 . . ?
C03O C03I H03N 110.3 . . ?
C02O C03J H03O 119.6 . . ?
C03D C03J C02O 120.8(3) . . ?
C03D C03J H03O 119.6 . . ?
N00M C03K H03D 110.1 . . ?
N00M C03K H03E 110.1 . . ?
N00M C03K C03L 108.1(3) . . ?
H03D C03K H03E 108.4 . . ?
C03L C03K H03D 110.1 . . ?
C03L C03K H03E 110.1 . . ?
C02Z C03L C03K 120.4(4) . . ?
C03S C03L C02Z 119.6(4) . . ?
C03S C03L C03K 119.9(4) . . ?
C030 C03M H03M 119.6 . . ?
C03C C03M C030 120.9(5) . . ?
C03C C03M H03M 119.6 . . ?
O00K C03N C049 114.2(4) . . ?
C02W C03N O00K 124.2(4) . . ?
C02W C03N C049 121.6(5) . . ?
O007 C03O C03I 113.0(4) . . ?
O007 C03O H03P 107.8 . . ?
O008 C03O O007 109.0(3) . . ?
O008 C03O C03I 111.2(3) . . ?
O008 C03O H03P 107.8 . . ?
C03I C03O H03P 107.8 . . ?
C02P C03Q H03Q 108.9 . . ?
C02P C03Q H03R 108.9 . . ?
C02P C03Q C045 113.3(4) . . ?
H03Q C03Q H03R 107.7 . . ?
C045 C03Q H03Q 108.9 . . ?
C045 C03Q H03R 108.9 . . ?
C046 C03R C03G 120.3(4) . . ?
C04A C03R C03G 117.4(5) . . ?
C04A C03R C046 122.3(4) . . ?
O00Z C03S C038 120.7(4) . . ?
C03L C03S O00Z 117.9(4) . . ?
C03L C03S C038 121.4(4) . . ?
O00D C03T H03T 107.7 . . ?
O00D C03T C03U 110.5(4) . . ?
O00G C03T O00D 109.4(3) . . ?
O00G C03T H03T 107.7 . . ?
O00G C03T C03U 113.5(4) . . ?
C03U C03T H03T 107.7 . . ?
C03H C03U H03F 110.3 . . ?
C03H C03U H03G 110.3 . . ?
C03T C03U C03H 107.0(3) . . ?
C03T C03U H03F 110.3 . . ?
C03T C03U H03G 110.3 . . ?
H03F C03U H03G 108.6 . . ?
N01A C03V C03W 175.2(5) . . ?
C03V C03W H03S 109.5 . . ?
C03V C03W H03U 109.5 . . ?
C03V C03W H03V 109.5 . . ?
H03S C03W H03U 109.5 . . ?
H03S C03W H03V 109.5 . . ?
H03U C03W H03V 109.5 . . ?
C04F C03X C051 116.6(7) . . ?
C04R C03X C04F 122.3(7) . . ?
C04R C03X C051 120.9(6) . . ?
C02J C03Y H03Y 119.8 . . ?
C02J C03Y C047 120.4(4) . . ?
C047 C03Y H03Y 119.8 . . ?
C02Q C03Z H03Z 119.9 . . ?
C047 C03Z C02Q 120.2(4) . . ?
C047 C03Z H03Z 119.9 . . ?
O00F C040 O00K 108.6(3) . . ?
O00F C040 C03B 112.9(3) . . ?
O00F C040 H040 108.2 . . ?
O00K C040 C03B 110.6(4) . . ?
O00K C040 H040 108.2 . . ?
C03B C040 H040 108.2 . . ?
C034 C041 H041 119.3 . . ?
C034 C041 C042 121.3(5) . . ?
C042 C041 H041 119.3 . . ?
O01B C042 C041 121.6(6) . . ?
C046 C042 O01B 118.7(5) . . ?
C046 C042 C041 119.5(5) . . ?
O01C C042 C041 126.9(10) . . ?
O01C C042 C046 111.9(10) . . ?
C04I N043 C04F 121.7(7) . . ?
C04I N043 C4 107.0(9) . . ?
C4 N043 C04F 131.2(10) . . ?
O00A C044 H04A 110.0 . . ?
O00A C044 H04B 110.0 . . ?
O00A C044 C04B 108.3(4) . . ?
H04A C044 H04B 108.4 . . ?
C04B C044 H04A 110.0 . . ?
C04B C044 H04B 110.0 . . ?
C03Q C045 H04R 109.5 . . ?
C03Q C045 H04S 109.5 . . ?
C03Q C045 H04T 109.5 . . ?
H04R C045 H04S 109.5 . . ?
H04R C045 H04T 109.5 . . ?
H04S C045 H04T 109.5 . . ?
C03R C046 C04C 120.4(5) . . ?
C042 C046 C03R 119.9(4) . . ?
C042 C046 C04C 119.6(5) . . ?
C03Y C047 H047 119.5 . . ?
C03Z C047 C03Y 121.0(4) . . ?
C03Z C047 H047 119.5 . . ?
C03N C049 H049 119.6 . . ?
C04A C049 C03N 120.8(5) . . ?
C04A C049 H049 119.6 . . ?
C03R C04A H04C 119.3 . . ?
C049 C04A C03R 121.4(4) . . ?
C049 C04A H04C 119.3 . . ?
C044 C04B H04D 108.8 . . ?
C044 C04B H04E 108.8 . . ?
C044 C04B C04Q 113.9(4) . . ?
H04D C04B H04E 107.7 . . ?
C04Q C04B H04D 108.8 . . ?
C04Q C04B H04E 108.8 . . ?
N00M C04C C046 109.1(3) . . ?
N00M C04C H04F 109.9 . . ?
N00M C04C H04G 109.9 . . ?
C046 C04C H04F 109.9 . . ?
C046 C04C H04G 109.9 . . ?
H04F C04C H04G 108.3 . . ?
O00J C04D H04H 110.3 . . ?
O00J C04D H04I 110.3 . . ?
O00J C04D C04H 107.0(4) . . ?
H04H C04D H04I 108.6 . . ?
C04H C04D H04H 110.3 . . ?
C04H C04D H04I 110.3 . . ?
O009 C04E H04U 110.3 . . ?
O009 C04E H04V 110.3 . . ?
O009 C04E C04K 107.1(4) . . ?
H04U C04E H04V 108.5 . . ?
C04K C04E H04U 110.3 . . ?
C04K C04E H04V 110.3 . . ?
C03X C04F N043 111.3(9) . . ?
C03X C04F H3 124.3 . . ?
N043 C04F H3 124.3 . . ?
N053 C04G C05L 166.1(11) . . ?
C04D C04H H04J 108.8 . . ?
C04D C04H H04K 108.8 . . ?
H04J C04H H04K 107.7 . . ?
C04U C04H C04D 113.6(4) . . ?
C04U C04H H04J 108.8 . . ?
C04U C04H H04K 108.8 . . ?
N043 C04I H4 118.6 . . ?
N043 C04I C04Z 122.7(9) . . ?
C04Z C04I H4 118.6 . . ?
O00E C04J H04W 110.1 . . ?
O00E C04J H04X 110.1 . . ?
O00E C04J C04N 108.0(5) . . ?
H04W C04J H04X 108.4 . . ?
C04N C04J H04W 110.1 . . ?
C04N C04J H04X 110.1 . . ?
C04E C04K H04Y 108.8 . . ?
C04E C04K H 108.8 . . ?
C04E C04K C04S 113.9(5) . . ?
H04Y C04K H 107.7 . . ?
C04S C04K H04Y 108.8 . . ?
C04S C04K H 108.8 . . ?
N00O C04L H5 109.1 . . ?
N00O C04L HA 109.1 . . ?
H5 C04L HA 107.8 . . ?
C04X C04L N00O 112.6(4) . . ?
C04X C04L H5 109.1 . . ?
C04X C04L HA 109.1 . . ?
C035 C04M H04Z 109.5 . . ?
C035 C04M HB 109.5 . . ?
C035 C04M HC 109.5 . . ?
H04Z C04M HB 109.5 . . ?
H04Z C04M HC 109.5 . . ?
HB C04M HC 109.5 . . ?
C04J C04N H04 109.3 . . ?
C04J C04N HD 109.3 . . ?
H04 C04N HD 108.0 . . ?
C050 C04N C04J 111.5(5) . . ?
C050 C04N H04 109.3 . . ?
C050 C04N HD 109.3 . . ?
O00Z C04O H04L 109.1 . . ?
O00Z C04O H04M 109.1 . . ?
O00Z C04O C05B 112.5(5) . . ?
H04L C04O H04M 107.8 . . ?
C05B C04O H04L 109.1 . . ?
C05B C04O H04M 109.1 . . ?
C04B C04Q H04N 108.9 . . ?
C04B C04Q H04O 108.9 . . ?
H04N C04Q H04O 107.7 . . ?
C052 C04Q C04B 113.4(5) . . ?
C052 C04Q H04N 108.9 . . ?
C052 C04Q H04O 108.9 . . ?
C03X C04R C056 115.9(7) . . ?
C04Z C04R C03X 117.1(7) . . ?
C04Z C04R C056 127.0(7) . . ?
C04K C04S H1 108.9 . . ?
C04K C04S HE 108.9 . . ?
H1 C04S HE 107.7 . . ?
C04Y C04S C04K 113.5(5) . . ?
C04Y C04S H1 108.9 . . ?
C04Y C04S HE 108.9 . . ?
H6 C04T HF 105.9 . . ?
C055 C04T H6 105.0 . . ?
C055 C04T HF 105.0 . . ?
C055 C04T C057 129.2(7) . . ?
C057 C04T H6 105.0 . . ?
C057 C04T HF 105.0 . . ?
C04H C04U H04P 109.3 . . ?
C04H C04U H04Q 109.3 . . ?
C04H C04U C05A 111.6(5) . . ?
H04P C04U H04Q 108.0 . . ?
C05A C04U H04P 109.3 . . ?
C05A C04U H04Q 109.3 . . ?
H18 C04W HG 109.5 . . ?
H18 C04W HH 109.5 . . ?
HG C04W HH 109.5 . . ?
C05F C04W H18 109.5 . . ?
C05F C04W HG 109.5 . . ?
C05F C04W HH 109.5 . . ?
C04L C04X H7 108.9 . . ?
C04L C04X HI 108.9 . . ?
C04L C04X C05D 113.2(5) . . ?
H7 C04X HI 107.8 . . ?
C05D C04X H7 108.9 . . ?
C05D C04X HI 108.9 . . ?
C04S C04Y H2 109.5 . . ?
C04S C04Y HJ 109.5 . . ?
C04S C04Y HK 109.5 . . ?
H2 C04Y HJ 109.5 . . ?
H2 C04Y HK 109.5 . . ?
HJ C04Y HK 109.5 . . ?
C04I C04Z C04R 121.0(8) . . ?
C04I C04Z H8 119.5 . . ?
C04R C04Z H8 119.5 . . ?
C04N C050 H05Z 109.3 . . ?
C04N C050 HL 109.3 . . ?
C04N C050 C059 111.6(6) . . ?
H05Z C050 HL 108.0 . . ?
C059 C050 H05Z 109.3 . . ?
C059 C050 HL 109.3 . . ?
C03X C051 H051 119.3 . . ?
C054 C051 C03X 121.4(7) . . ?
C054 C051 H051 119.3 . . ?
C04Q C052 H05A 109.5 . . ?
C04Q C052 H05B 109.5 . . ?
C04Q C052 H05C 109.5 . . ?
H05A C052 H05B 109.5 . . ?
H05A C052 H05C 109.5 . . ?
H05B C052 H05C 109.5 . . ?
C051 C054 H054 121.5 . . ?
C051 C054 C058 117.1(7) . . ?
C058 C054 H054 121.5 . . ?
C04T C055 H9 105.4 . . ?
C04T C055 HM 105.4 . . ?
C04T C055 C05G 127.6(9) . . ?
H9 C055 HM 106.0 . . ?
C05G C055 H9 105.4 . . ?
C05G C055 HM 105.4 . . ?
C04R C056 H056 119.3 . . ?
C058 C056 C04R 121.4(7) . . ?
C058 C056 H056 119.3 . . ?
C04T C057 H10 106.2 . . ?
C04T C057 HN 106.2 . . ?
H10 C057 HN 106.4 . . ?
C05J C057 C04T 124.7(7) . . ?
C05J C057 H10 106.2 . . ?
C05J C057 HN 106.2 . . ?
C054 C058 H058 118.4 . . ?
C056 C058 C054 123.3(8) . . ?
C056 C058 H058 118.4 . . ?
C050 C059 H05 109.5 . . ?
C050 C059 HO 109.5 . . ?
C050 C059 HP 109.5 . . ?
H05 C059 HO 109.5 . . ?
H05 C059 HP 109.5 . . ?
HO C059 HP 109.5 . . ?
C04U C05A H05D 109.5 . . ?
C04U C05A H05E 109.5 . . ?
C04U C05A H05F 109.5 . . ?
H05D C05A H05E 109.5 . . ?
H05D C05A H05F 109.5 . . ?
H05E C05A H05F 109.5 . . ?
C04O C05B H05G 109.0 . . ?
C04O C05B H05H 109.0 . . ?
H05G C05B H05H 107.8 . . ?
C05P C05B C04O 112.9(5) . . ?
C05P C05B H05G 109.0 . . ?
C05P C05B H05H 109.0 . . ?
C04X C05D H11 108.5 . . ?
C04X C05D HQ 108.5 . . ?
H11 C05D HQ 107.5 . . ?
C05S C05D C04X 115.2(7) . . ?
C05S C05D H11 108.5 . . ?
C05S C05D HQ 108.5 . . ?
N05C C05F C04W 176.9(9) . . ?
C055 C05G H12 106.7 . . ?
C055 C05G HR 106.7 . . ?
C055 C05G C4 122.4(8) . . ?
H12 C05G HR 106.6 . . ?
C4 C05G H12 106.7 . . ?
C4 C05G HR 106.7 . . ?
O01B C05I H05I 110.6 . . ?
O01B C05I H05J 110.6 . . ?
O01B C05I C05T 105.7(7) . . ?
H05I C05I H05J 108.7 . . ?
C05T C05I H05I 110.6 . . ?
C05T C05I H05J 110.6 . . ?
C057 C05J H13 108.2 . . ?
C057 C05J HS 108.2 . . ?
C057 C05J C05S 116.4(7) . . ?
H13 C05J HS 107.3 . . ?
C05S C05J H13 108.2 . . ?
C05S C05J HS 108.2 . . ?
C04G C05L H17 109.5 . . ?
C04G C05L HT 109.5 . . ?
C04G C05L HU 109.5 . . ?
H17 C05L HT 109.5 . . ?
H17 C05L HU 109.5 . . ?
HT C05L HU 109.5 . . ?
H05K C05N H05L 109.5 . . ?
H05K C05N H05M 109.5 . . ?
H05L C05N H05M 109.5 . . ?
C05P C05N H05K 109.5 . . ?
C05P C05N H05L 109.5 . . ?
C05P C05N H05M 109.5 . . ?
C05B C05P C05N 114.3(6) . . ?
C05B C05P H05N 108.7 . . ?
C05B C05P H05O 108.7 . . ?
C05N C05P H05N 108.7 . . ?
C05N C05P H05O 108.7 . . ?
H05N C05P H05O 107.6 . . ?
H05P C05R H05Q 108.0 . . ?
C05T C05R H05P 109.3 . . ?
C05T C05R H05Q 109.3 . . ?
C05U C05R H05P 109.3 . . ?
C05U C05R H05Q 109.3 . . ?
C05U C05R C05T 111.6(10) . . ?
C05D C05S C05J 121.7(7) . . ?
C05D C05S H14 106.9 . . ?
C05D C05S HV 106.9 . . ?
C05J C05S H14 106.9 . . ?
C05J C05S HV 106.9 . . ?
H14 C05S HV 106.7 . . ?
C05I C05T H05R 108.7 . . ?
C05I C05T H05S 108.7 . . ?
C05R C05T C05I 114.2(11) . . ?
C05R C05T H05R 108.7 . . ?
C05R C05T H05S 108.7 . . ?
H05R C05T H05S 107.6 . . ?
C05R C05U H05T 109.5 . . ?
C05R C05U H05U 109.5 . . ?
C05R C05U H05V 109.5 . . ?
H05T C05U H05U 109.5 . . ?
H05T C05U H05V 109.5 . . ?
H05U C05U H05V 109.5 . . ?
N043 C4 H4A 108.7 . . ?
N043 C4 H4B 108.7 . . ?
C05G C4 N043 114.0(7) . . ?
C05G C4 H4A 108.7 . . ?
C05G C4 H4B 108.7 . . ?
H4A C4 H4B 107.6 . . ?
F3 P2 F6 88.0(5) . . ?
F4 P2 F3 91.9(5) . . ?
F4 P2 F5 91.4(5) . . ?
F4 P2 F6 177.9(6) . . ?
F4 P2 F7 93.0(5) . . ?
F4 P2 F8 94.3(5) . . ?
F5 P2 F3 175.6(6) . . ?
F5 P2 F6 88.6(5) . . ?
F5 P2 F7 91.3(5) . . ?
F5 P2 F8 92.2(5) . . ?
F7 P2 F3 85.8(6) . . ?
F7 P2 F6 84.9(4) . . ?
F8 P2 F3 90.3(5) . . ?
F8 P2 F6 87.8(4) . . ?
F8 P2 F7 171.8(5) . . ?
F4A P2 F3A 93.0(5) . . ?
F4A P2 F5A 95.2(5) . . ?
F4A P2 F6A 172.4(5) . . ?
F4A P2 F7A 89.0(5) . . ?
F3A P2 F6A 85.7(5) . . ?
F3A P2 F7A 84.6(4) . . ?
F8A P2 F4A 97.3(5) . . ?
F8A P2 F3A 92.4(5) . . ?
F8A P2 F5A 99.3(4) . . ?
F8A P2 F6A 90.2(5) . . ?
F8A P2 F7A 173.2(5) . . ?
F5A P2 F3A 164.7(5) . . ?
F5A P2 F6A 84.4(4) . . ?
F5A P2 F7A 82.7(4) . . ?
F6A P2 F7A 83.5(5) . . ?
F7B P2 F5B 87.1(6) . . ?
F7B P2 F6B 92.9(6) . . ?
F7B P2 F8B 167.6(7) . . ?
F7B P2 F4B 92.7(6) . . ?
F6B P2 F5B 84.5(6) . . ?
F6B P2 F8B 86.6(6) . . ?
F6B P2 F4B 166.9(8) . . ?
F8B P2 F5B 80.5(5) . . ?
F3B P2 F7B 101.5(7) . . ?
F3B P2 F5B 170.8(7) . . ?
F3B P2 F6B 98.2(9) . . ?
F3B P2 F8B 90.8(7) . . ?
F3B P2 F4B 92.3(6) . . ?
F4B P2 F5B 84.0(6) . . ?
F4B P2 F8B 85.3(6) . . ?
H1A C1 H1B 108.1 . . ?
C05E C1 H1A 109.5 . . ?
C05E C1 H1B 109.5 . . ?
C16 C1 H1A 109.5 . . ?
C16 C1 H1B 109.5 . . ?
C16 C1 C05E 110.7(11) . . ?
C1 C05E H15 105.4 . . ?
C1 C05E HW 105.4 . . ?
H15 C05E HW 106.0 . . ?
C2 C05E C1 127.6(11) . . ?
C2 C05E H15 105.4 . . ?
C2 C05E HW 105.4 . . ?
C05E C2 H2A 108.2 . . ?
C05E C2 H2B 108.2 . . ?
C05E C2 C3 116.6(11) . . ?
H2A C2 H2B 107.3 . . ?
C3 C2 H2A 108.2 . . ?
C3 C2 H2B 108.2 . . ?
C2 C3 H3A 107.0 . . ?
C2 C3 H3B 107.0 . . ?
H3A C3 H3B 106.7 . . ?
C0 C3 C2 121.5(13) . . ?
C0 C3 H3A 107.0 . . ?
C0 C3 H3B 107.0 . . ?
C3 C0 H0A 100.7 . . ?
C3 C0 H0B 100.7 . . ?
C3 C0 C5 144.8(15) . . ?
H0A C0 H0B 104.4 . . ?
C5 C0 H0A 100.7 . . ?
C5 C0 H0B 100.7 . . ?
C0 C5 H5A 101.1 . . ?
C0 C5 H5B 101.1 . . ?
H5A C5 H5B 104.5 . . ?
C6 C5 C0 143.2(15) . . ?
C6 C5 H5A 101.1 . . ?
C6 C5 H5B 101.1 . . ?
C5 C6 H6A 96.7 . . ?
C5 C6 H6B 96.7 . . ?
C5 C6 C05H 158.2(14) . . ?
H6A C6 H6B 103.5 . . ?
C05H C6 H6A 96.7 . . ?
C05H C6 H6B 96.7 . . ?
C6 C05H H16 103.2 . . ?
C6 C05H HX 103.2 . . ?
C6 C05H C4A 135.7(15) . . ?
H16 C05H HX 105.2 . . ?
C4A C05H H16 103.2 . . ?
C4A C05H HX 103.2 . . ?
C05H C4A H4AA 108.4 . . ?
C05H C4A H4AB 108.4 . . ?
C05H C4A N0 115.7(12) . . ?
H4AA C4A H4AB 107.4 . . ?
N0 C4A H4AA 108.4 . . ?
N0 C4A H4AB 108.4 . . ?
C4A N0 C10 135.7(15) . . ?
C7 N0 C4A 109.4(17) . . ?
C7 N0 C10 113.8(15) . . ?
N0 C7 H7A 118.3 . . ?
N0 C7 C8 123.4(18) . . ?
C8 C7 H7A 118.3 . . ?
C7 C8 H8A 121.4 . . ?
C7 C8 C9 117.1(16) . . ?
C9 C8 H8A 121.4 . . ?
C8 C9 C11 119.3(12) . . ?
C8 C9 C15 119.4(13) . . ?
C11 C9 C15 121.1(13) . . ?
N0 C10 H10A 125.6 . . ?
C11 C10 N0 108.9(15) . . ?
C11 C10 H10A 125.6 . . ?
C9 C11 C10 121.7(14) . . ?
C9 C11 C12 120.7(13) . . ?
C12 C11 C10 117.2(15) . . ?
C11 C12 H12A 120.1 . . ?
C13 C12 C11 119.7(13) . . ?
C13 C12 H12A 120.1 . . ?
C12 C13 H13A 122.1 . . ?
C12 C13 C14 115.8(12) . . ?
C14 C13 H13A 122.1 . . ?
C13 C14 H14A 115.7 . . ?
C15 C14 C13 128.5(14) . . ?
C15 C14 H14A 115.7 . . ?
C9 C15 H15A 123.0 . . ?
C14 C15 C9 114.0(13) . . ?
C14 C15 H15A 123.0 . . ?
N00O C16 H16A 109.3 . . ?
N00O C16 H16B 109.3 . . ?
C1 C16 N00O 111.6(10) . . ?
C1 C16 H16A 109.3 . . ?
C1 C16 H16B 109.3 . . ?
H16A C16 H16B 108.0 . . ?
O00E C17 H17A 110.7 . . ?
O00E C17 H17B 110.7 . . ?
O00E C17 C18 105.1(12) . . ?
H17A C17 H17B 108.8 . . ?
C18 C17 H17A 110.7 . . ?
C18 C17 H17B 110.7 . . ?
C17 C18 H18A 108.5 . . ?
C17 C18 H18B 108.5 . . ?
C17 C18 C19 115.1(13) . . ?
H18A C18 H18B 107.5 . . ?
C19 C18 H18A 108.5 . . ?
C19 C18 H18B 108.5 . . ?
C18 C19 H19A 109.2 . . ?
C18 C19 H19B 109.2 . . ?
H19A C19 H19B 107.9 . . ?
C1A C19 C18 112.2(15) . . ?
C1A C19 H19A 109.2 . . ?
C1A C19 H19B 109.2 . . ?
C19 C1A H1AA 109.5 . . ?
C19 C1A H1AB 109.5 . . ?
C19 C1A H1AC 109.5 . . ?
H1AA C1A H1AB 109.5 . . ?
H1AA C1A H1AC 109.5 . . ?
H1AB C1A H1AC 109.5 . . ?
C042 O01C C20 131.5(15) . . ?
O01C C20 H20A 108.9 . . ?
O01C C20 H20B 108.9 . . ?
O01C C20 C1B 113.3(14) . . ?
H20A C20 H20B 107.7 . . ?
C1B C20 H20A 108.9 . . ?
C1B C20 H20B 108.9 . . ?
C20 C1B H1BA 107.3 . . ?
C20 C1B H1BB 107.3 . . ?
C20 C1B C1C 120.3(19) . . ?
H1BA C1B H1BB 106.9 . . ?
C1C C1B H1BA 107.3 . . ?
C1C C1B H1BB 107.3 . . ?
C1B C1C H1CA 109.3 . . ?
C1B C1C H1CB 109.3 . . ?
H1CA C1C H1CB 107.9 . . ?
C05V C1C C1B 111.7(18) . . ?
C05V C1C H1CA 109.3 . . ?
C05V C1C H1CB 109.3 . . ?
C1C C05V H05W 109.5 . . ?
C1C C05V H05X 109.5 . . ?
C1C C05V H05Y 109.5 . . ?
H05W C05V H05X 109.5 . . ?
H05W C05V H05Y 109.5 . . ?
H05X C05V H05Y 109.5 . . ?

loop_
_geom_bond_atom_site_label_1
_geom_bond_atom_site_label_2
_geom_bond_distance
_geom_bond_site_symmetry_2
_geom_bond_publ_flag
P01 F00C 1.609(4) . ?
P01 F00H 1.584(5) . ?
P01 F00L 1.644(3) . ?
P01 F00Q 1.522(4) . ?
P01 F00Y 1.581(3) . ?
P01 F019 1.611(3) . ?
P01 F00R 1.768(9) . ?
P01 F00I 1.808(9) . ?
P01 F00M 1.436(12) . ?
P01 F00Z 1.557(11) . ?
P01 F00D 1.636(9) . ?
P01 F0 1.392(9) . ?
O003 C015 1.371(4) . ?
O003 C01U 1.434(4) . ?
O004 C00W 1.377(4) . ?
O004 C025 1.422(4) . ?
O005 C01E 1.373(4) . ?
O005 C02I 1.432(5) . ?
O006 C01M 1.387(4) . ?
O006 C025 1.426(4) . ?
O007 C02O 1.368(5) . ?
O007 C03O 1.419(5) . ?
O008 C02D 1.379(4) . ?
O008 C03O 1.409(5) . ?
O009 C02H 1.367(5) . ?
O009 C04E 1.451(5) . ?
O00A C03F 1.371(5) . ?
O00A C044 1.442(5) . ?
N00B H00B 0.8800 . ?
N00B C011 1.470(4) . ?
N00B C01H 1.468(4) . ?
O00D C03A 1.373(5) . ?
O00D C03T 1.431(5) . ?
O00E C02L 1.372(4) . ?
O00E C04J 1.428(6) . ?
O00E C17 1.516(15) . ?
O00F C02M 1.384(4) . ?
O00F C040 1.423(5) . ?
O00G C030 1.384(5) . ?
O00G C03T 1.398(5) . ?
N00I H00I 0.8800 . ?
N00I C01S 1.466(4) . ?
N00I C01Y 1.468(4) . ?
O00J C02R 1.372(5) . ?
O00J C04D 1.416(5) . ?
O00K C03N 1.379(6) . ?
O00K C040 1.432(5) . ?
N00M H00M 0.8800 . ?
N00M C03K 1.477(4) . ?
N00M C04C 1.457(5) . ?
N00N H00N 0.8800 . ?
N00N C01O 1.454(5) . ?
N00N C02G 1.475(4) . ?
N00O C023 1.329(4) . ?
N00O C028 1.374(4) . ?
N00O C04L 1.511(5) . ?
N00O C16 1.547(11) . ?
C00P H00P 0.9500 . ?
C00P C00S 1.421(4) . ?
C00P C018 1.364(4) . ?
C00R C00S 1.425(4) . ?
C00R C00V 1.532(4) . ?
C00R C00W 1.375(4) . ?
C00S C010 1.435(4) . ?
C00T C010 1.417(4) . ?
C00T C011 1.511(4) . ?
C00T C015 1.379(4) . ?
C00V H00V 1.0000 . ?
C00V C013 1.528(4) . ?
C00V C021 1.526(4) . ?
C00W C01J 1.401(5) . ?
C00X C016 1.408(5) . ?
C00X C01C 1.437(4) . ?
C00X C01X 1.433(4) . ?
O00Z C03S 1.383(5) . ?
O00Z C04O 1.388(6) . ?
C010 C01L 1.427(4) . ?
C011 H01E 0.9900 . ?
C011 H01F 0.9900 . ?
C012 C014 1.431(4) . ?
C012 C017 1.421(4) . ?
C012 C01N 1.419(5) . ?
C013 C014 1.441(4) . ?
C013 C01M 1.366(4) . ?
C014 C01G 1.409(4) . ?
C015 C018 1.411(4) . ?
C016 H016 0.9500 . ?
C016 C01F 1.375(4) . ?
C017 C01O 1.518(4) . ?
C017 C02L 1.376(5) . ?
C018 H018 0.9500 . ?
N01A C03V 1.128(6) . ?
O01B C042 1.395(8) . ?
O01B C05I 1.318(11) . ?
C01C C01D 1.427(4) . ?
C01C C02T 1.414(5) . ?
C01D C01E 1.378(5) . ?
C01D C01H 1.514(4) . ?
C01E C01F 1.404(4) . ?
C01F H01G 0.9500 . ?
C01G H01H 0.9500 . ?
C01G C02E 1.374(5) . ?
C01H H01I 0.9900 . ?
C01H H01J 0.9900 . ?
C01I C01P 1.423(5) . ?
C01I C01Q 1.419(5) . ?
C01I C01Z 1.431(4) . ?
C01J H01K 0.9500 . ?
C01J C01L 1.361(5) . ?
C01K C01Y 1.526(5) . ?
C01K C024 1.418(6) . ?
C01K C03F 1.375(5) . ?
C01L H01L 0.9500 . ?
C01M C020 1.404(5) . ?
C01N H01N 0.9500 . ?
C01N C020 1.365(5) . ?
C01O H01M 0.9900 . ?
C01O H01O 0.9900 . ?
C01P C01S 1.511(4) . ?
C01P C02R 1.371(5) . ?
C01Q H01Q 0.9500 . ?
C01Q C02K 1.363(5) . ?
C01R C01W 1.420(6) . ?
C01R C02O 1.379(5) . ?
C01R C02Y 1.530(5) . ?
C01S H01A 0.9900 . ?
C01S H01B 0.9900 . ?
C01T C027 1.413(6) . ?
C01T C02G 1.516(5) . ?
C01T C02H 1.378(5) . ?
C01U H01P 0.9900 . ?
C01U H01R 0.9900 . ?
C01U C02F 1.512(5) . ?
C01V C023 1.404(5) . ?
C01V C02J 1.410(5) . ?
C01V C02Q 1.418(5) . ?
C01W C027 1.441(5) . ?
C01W C033 1.420(5) . ?
C01X C02D 1.371(5) . ?
C01X C02Y 1.535(4) . ?
C01Y H01C 0.9900 . ?
C01Y H01D 0.9900 . ?
C01Z C022 1.434(5) . ?
C01Z C02C 1.408(5) . ?
C020 H020 0.9500 . ?
C021 H02A 0.9900 . ?
C021 H02B 0.9900 . ?
C021 C025 1.500(5) . ?
C022 C02M 1.364(5) . ?
C022 C039 1.531(4) . ?
C023 H023 0.9500 . ?
C024 C029 1.448(5) . ?
C024 C02S 1.423(5) . ?
C025 H025 1.0000 . ?
C026 H026 0.9500 . ?
C026 C028 1.331(5) . ?
C026 C02Q 1.418(5) . ?
C027 C03D 1.425(5) . ?
C028 H028 0.9500 . ?
C029 C037 1.412(6) . ?
C029 C03E 1.414(6) . ?
C02B H02D 0.9500 . ?
C02B C02D 1.407(5) . ?
C02B C02T 1.365(5) . ?
C02C H02C 0.9500 . ?
C02C C031 1.365(5) . ?
C02E H02E 0.9500 . ?
C02E C02L 1.408(5) . ?
C02F H02F 0.9900 . ?
C02F H02G 0.9900 . ?
C02F C035 1.516(5) . ?
C02G H02H 0.9900 . ?
C02G H02I 0.9900 . ?
C02H C032 1.418(5) . ?
C02I H02J 0.9900 . ?
C02I H02L 0.9900 . ?
C02I C02P 1.513(5) . ?
C02J H02O 0.9500 . ?
C02J C03Y 1.354(6) . ?
C02K H02K 0.9500 . ?
C02K C02M 1.402(5) . ?
C02N C02V 1.447(6) . ?
C02N C02X 1.406(6) . ?
C02N C02Z 1.432(5) . ?
C02O C03J 1.423(6) . ?
C02P H02M 0.9900 . ?
C02P H02N 0.9900 . ?
C02P C03Q 1.524(6) . ?
C02Q C03Z 1.406(5) . ?
C02R C031 1.413(5) . ?
C02S H02S 0.9500 . ?
C02S C02U 1.351(6) . ?
C02T H02T 0.9500 . ?
C02U H02U 0.9500 . ?
C02U C03A 1.424(5) . ?
C02V C030 1.375(6) . ?
C02V C03H 1.515(5) . ?
C02W C039 1.537(5) . ?
C02W C03G 1.424(7) . ?
C02W C03N 1.362(6) . ?
C02X H02X 0.9500 . ?
C02X C038 1.379(6) . ?
C02Y H02Y 1.0000 . ?
C02Y C03I 1.523(5) . ?
C02Z C03C 1.429(6) . ?
C02Z C03L 1.418(6) . ?
C030 C03M 1.386(6) . ?
C031 H031 0.9500 . ?
C032 H032 0.9500 . ?
C032 C033 1.348(6) . ?
C033 H033 0.9500 . ?
C034 H034 0.9500 . ?
C034 C03G 1.396(6) . ?
C034 C041 1.348(7) . ?
C035 H03I 0.9900 . ?
C035 H03J 0.9900 . ?
C035 C04M 1.517(6) . ?
C036 H036 0.9500 . ?
C036 C037 1.358(6) . ?
C036 C03F 1.423(5) . ?
C037 H037 0.9500 . ?
C038 H038 0.9500 . ?
C038 C03S 1.418(6) . ?
C039 H039 1.0000 . ?
C039 C03B 1.520(6) . ?
C03A C03E 1.383(6) . ?
C03B H03A 0.9900 . ?
C03B H03B 0.9900 . ?
C03B C040 1.514(6) . ?
C03C H03C 0.9500 . ?
C03C C03M 1.353(7) . ?
C03D H03K 0.9500 . ?
C03D C03J 1.348(6) . ?
C03E C03H 1.540(5) . ?
C03G C03R 1.456(5) . ?
C03H H03H 1.0000 . ?
C03H C03U 1.537(6) . ?
C03I H03L 0.9900 . ?
C03I H03N 0.9900 . ?
C03I C03O 1.510(5) . ?
C03J H03O 0.9500 . ?
C03K H03D 0.9900 . ?
C03K H03E 0.9900 . ?
C03K C03L 1.508(5) . ?
C03L C03S 1.367(6) . ?
C03M H03M 0.9500 . ?
C03N C049 1.432(6) . ?
C03O H03P 1.0000 . ?
C03Q H03Q 0.9900 . ?
C03Q H03R 0.9900 . ?
C03Q C045 1.537(5) . ?
C03R C046 1.417(7) . ?
C03R C04A 1.399(7) . ?
C03T H03T 1.0000 . ?
C03T C03U 1.510(6) . ?
C03U H03F 0.9900 . ?
C03U H03G 0.9900 . ?
C03V C03W 1.473(7) . ?
C03W H03S 0.9800 . ?
C03W H03U 0.9800 . ?
C03W H03V 0.9800 . ?
C03X C04F 1.413(13) . ?
C03X C04R 1.397(8) . ?
C03X C051 1.422(8) . ?
C03Y H03Y 0.9500 . ?
C03Y C047 1.396(7) . ?
C03Z H03Z 0.9500 . ?
C03Z C047 1.376(6) . ?
C040 H040 1.0000 . ?
C041 H041 0.9500 . ?
C041 C042 1.419(5) . ?
C042 C046 1.366(7) . ?
C042 O01C 1.325(13) . ?
N043 C04F 1.469(13) . ?
N043 C04I 1.250(16) . ?
N043 C4 1.457(9) . ?
C044 H04A 0.9900 . ?
C044 H04B 0.9900 . ?
C044 C04B 1.469(7) . ?
C045 H04R 0.9800 . ?
C045 H04S 0.9800 . ?
C045 H04T 0.9800 . ?
C046 C04C 1.509(5) . ?
C047 H047 0.9500 . ?
C049 H049 0.9500 . ?
C049 C04A 1.346(8) . ?
C04A H04C 0.9500 . ?
C04B H04D 0.9900 . ?
C04B H04E 0.9900 . ?
C04B C04Q 1.511(7) . ?
C04C H04F 0.9900 . ?
C04C H04G 0.9900 . ?
C04D H04H 0.9900 . ?
C04D H04I 0.9900 . ?
C04D C04H 1.536(7) . ?
C04E H04U 0.9900 . ?
C04E H04V 0.9900 . ?
C04E C04K 1.473(7) . ?
C04F H3 0.9500 . ?
C04G N053 1.155(9) . ?
C04G C05L 1.392(9) . ?
C04H H04J 0.9900 . ?
C04H H04K 0.9900 . ?
C04H C04U 1.450(8) . ?
C04I H4 0.9500 . ?
C04I C04Z 1.329(14) . ?
C04J H04W 0.9900 . ?
C04J H04X 0.9900 . ?
C04J C04N 1.521(8) . ?
C04K H04Y 0.9900 . ?
C04K H 0.9900 . ?
C04K C04S 1.493(7) . ?
C04L H5 0.9900 . ?
C04L HA 0.9900 . ?
C04L C04X 1.502(7) . ?
C04M H04Z 0.9800 . ?
C04M HB 0.9800 . ?
C04M HC 0.9800 . ?
C04N H04 0.9900 . ?
C04N HD 0.9900 . ?
C04N C050 1.518(7) . ?
C04O H04L 0.9900 . ?
C04O H04M 0.9900 . ?
C04O C05B 1.477(8) . ?
C04Q H04N 0.9900 . ?
C04Q H04O 0.9900 . ?
C04Q C052 1.506(9) . ?
C04R C04Z 1.371(10) . ?
C04R C056 1.413(10) . ?
C04S H1 0.9900 . ?
C04S HE 0.9900 . ?
C04S C04Y 1.480(7) . ?
C04T H6 0.9900 . ?
C04T HF 0.9900 . ?
C04T C055 1.274(9) . ?
C04T C057 1.502(8) . ?
C04U H04P 0.9900 . ?
C04U H04Q 0.9900 . ?
C04U C05A 1.542(8) . ?
C04W H18 0.9800 . ?
C04W HG 0.9800 . ?
C04W HH 0.9800 . ?
C04W C05F 1.548(12) . ?
C04X H7 0.9900 . ?
C04X HI 0.9900 . ?
C04X C05D 1.522(8) . ?
C04Y H2 0.9800 . ?
C04Y HJ 0.9800 . ?
C04Y HK 0.9800 . ?
C04Z H8 0.9500 . ?
C050 H05Z 0.9900 . ?
C050 HL 0.9900 . ?
C050 C059 1.540(9) . ?
C051 H051 0.9500 . ?
C051 C054 1.342(10) . ?
C052 H05A 0.9800 . ?
C052 H05B 0.9800 . ?
C052 H05C 0.9800 . ?
C054 H054 0.9500 . ?
C054 C058 1.401(12) . ?
C055 H9 0.9900 . ?
C055 HM 0.9900 . ?
C055 C05G 1.423(9) . ?
C056 H056 0.9500 . ?
C056 C058 1.335(11) . ?
C057 H10 0.9900 . ?
C057 HN 0.9900 . ?
C057 C05J 1.418(9) . ?
C058 H058 0.9500 . ?
C059 H05 0.9800 . ?
C059 HO 0.9800 . ?
C059 HP 0.9800 . ?
C05A H05D 0.9800 . ?
C05A H05E 0.9800 . ?
C05A H05F 0.9800 . ?
C05B H05G 0.9900 . ?
C05B H05H 0.9900 . ?
C05B C05P 1.471(9) . ?
N05C C05F 1.202(11) . ?
C05D H11 0.9900 . ?
C05D HQ 0.9900 . ?
C05D C05S 1.428(9) . ?
C05G H12 0.9900 . ?
C05G HR 0.9900 . ?
C05G C4 1.448(9) . ?
C05I H05I 0.9900 . ?
C05I H05J 0.9900 . ?
C05I C05T 1.512(12) . ?
C05J H13 0.9900 . ?
C05J HS 0.9900 . ?
C05J C05S 1.498(9) . ?
C05L H17 0.9800 . ?
C05L HT 0.9800 . ?
C05L HU 0.9800 . ?
C05N H05K 0.9800 . ?
C05N H05L 0.9800 . ?
C05N H05M 0.9800 . ?
C05N C05P 1.515(10) . ?
C05P H05N 0.9900 . ?
C05P H05O 0.9900 . ?
C05R H05P 0.9900 . ?
C05R H05Q 0.9900 . ?
C05R C05T 1.457(15) . ?
C05R C05U 1.367(14) . ?
C05S H14 0.9900 . ?
C05S HV 0.9900 . ?
C05T H05R 0.9900 . ?
C05T H05S 0.9900 . ?
C05U H05T 0.9800 . ?
C05U H05U 0.9800 . ?
C05U H05V 0.9800 . ?
C4 H4A 0.9900 . ?
C4 H4B 0.9900 . ?
P2 F3 1.615(8) . ?
P2 F4 1.566(8) . ?
P2 F5 1.582(8) . ?
P2 F6 1.649(7) . ?
P2 F7 1.594(8) . ?
P2 F8 1.583(8) . ?
P2 F4A 1.520(8) . ?
P2 F3A 1.610(8) . ?
P2 F8A 1.498(7) . ?
P2 F5A 1.610(7) . ?
P2 F6A 1.662(8) . ?
P2 F7A 1.690(6) . ?
P2 F7B 1.510(9) . ?
P2 F5B 1.737(9) . ?
P2 F6B 1.576(10) . ?
P2 F8B 1.691(9) . ?
P2 F3B 1.479(10) . ?
P2 F4B 1.608(10) . ?
C1 H1A 0.9900 . ?
C1 H1B 0.9900 . ?
C1 C05E 1.462(11) . ?
C1 C16 1.439(12) . ?
C05E H15 0.9900 . ?
C05E HW 0.9900 . ?
C05E C2 1.452(11) . ?
C2 H2A 0.9900 . ?
C2 H2B 0.9900 . ?
C2 C3 1.497(12) . ?
C3 H3A 0.9900 . ?
C3 H3B 0.9900 . ?
C3 C0 1.395(12) . ?
C0 H0A 0.9900 . ?
C0 H0B 0.9900 . ?
C0 C5 1.439(12) . ?
C5 H5A 0.9900 . ?
C5 H5B 0.9900 . ?
C5 C6 1.379(12) . ?
C6 H6A 0.9900 . ?
C6 H6B 0.9900 . ?
C6 C05H 1.424(11) . ?
C05H H16 0.9900 . ?
C05H HX 0.9900 . ?
C05H C4A 1.443(12) . ?
C4A H4AA 0.9900 . ?
C4A H4AB 0.9900 . ?
C4A N0 1.464(14) . ?
N0 C7 1.21(2) . ?
N0 C10 1.56(2) . ?
C7 H7A 0.9500 . ?
C7 C8 1.320(19) . ?
C8 H8A 0.9500 . ?
C8 C9 1.330(15) . ?
C9 C11 1.381(16) . ?
C9 C15 1.422(15) . ?
C10 H10A 0.9500 . ?
C10 C11 1.431(19) . ?
C11 C12 1.401(15) . ?
C12 H12A 0.9500 . ?
C12 C13 1.351(15) . ?
C13 H13A 0.9500 . ?
C13 C14 1.424(16) . ?
C14 H14A 0.9500 . ?
C14 C15 1.306(15) . ?
C15 H15A 0.9500 . ?
C16 H16A 0.9900 . ?
C16 H16B 0.9900 . ?
C17 H17A 0.9900 . ?
C17 H17B 0.9900 . ?
C17 C18 1.519(16) . ?
C18 H18A 0.9900 . ?
C18 H18B 0.9900 . ?
C18 C19 1.526(15) . ?
C19 H19A 0.9900 . ?
C19 H19B 0.9900 . ?
C19 C1A 1.522(17) . ?
C1A H1AA 0.9800 . ?
C1A H1AB 0.9800 . ?
C1A H1AC 0.9800 . ?
O01C C20 1.331(15) . ?
C20 H20A 0.9900 . ?
C20 H20B 0.9900 . ?
C20 C1B 1.426(18) . ?
C1B H1BA 0.9900 . ?
C1B H1BB 0.9900 . ?
C1B C1C 1.48(2) . ?
C1C H1CA 0.9900 . ?
C1C H1CB 0.9900 . ?
C1C C05V 1.309(18) . ?
C05V H05W 0.9800 . ?
C05V H05X 0.9800 . ?
C05V H05Y 0.9800 . ?

loop_
_geom_torsion_atom_site_label_1
_geom_torsion_atom_site_label_2
_geom_torsion_atom_site_label_3
_geom_torsion_atom_site_label_4
_geom_torsion
_geom_torsion_site_symmetry_1
_geom_torsion_site_symmetry_2
_geom_torsion_site_symmetry_3
_geom_torsion_site_symmetry_4
_geom_torsion_publ_flag
O003 C015 C018 C00P -172.1(3) . . . . ?
O003 C01U C02F C035 -177.4(3) . . . . ?
O004 C00W C01J C01L -177.3(3) . . . . ?
O005 C01E C01F C016 179.6(3) . . . . ?
O005 C02I C02P C03Q 177.0(3) . . . . ?
O006 C01M C020 C01N 176.2(3) . . . . ?
O007 C02O C03J C03D -175.4(3) . . . . ?
O009 C02H C032 C033 -173.1(3) . . . . ?
O009 C04E C04K C04S 58.8(6) . . . . ?
O00A C044 C04B C04Q -177.8(3) . . . . ?
O00D C03A C03E C029 -179.7(3) . . . . ?
O00D C03A C03E C03H 5.4(5) . . . . ?
O00D C03T C03U C03H -65.4(4) . . . . ?
O00E C04J C04N C050 -177.7(5) . . . . ?
O00E C17 C18 C19 166.1(16) . . . . ?
O00G C030 C03M C03C 178.1(3) . . . . ?
O00G C03T C03U C03H 57.9(4) . . . . ?
O00J C02R C031 C02C 176.6(4) . . . . ?
O00J C04D C04H C04U 58.2(6) . . . . ?
O00K C03N C049 C04A -175.9(4) . . . . ?
N00M C03K C03L C02Z 73.8(5) . . . . ?
N00M C03K C03L C03S -102.3(4) . . . . ?
N00O C04L C04X C05D 175.0(5) . . . . ?
C00P C00S C010 C00T 6.2(4) . . . . ?
C00P C00S C010 C01L -175.4(2) . . . . ?
C00R C00S C010 C00T -175.0(2) . . . . ?
C00R C00S C010 C01L 3.4(4) . . . . ?
C00R C00V C013 C014 91.2(3) . . . . ?
C00R C00V C013 C01M -83.1(3) . . . . ?
C00R C00V C021 C025 59.2(3) . . . . ?
C00R C00W C01J C01L 1.4(5) . . . . ?
C00S C00P C018 C015 -1.6(4) . . . . ?
C00S C00R C00V C013 -92.1(3) . . . . ?
C00S C00R C00V C021 150.7(3) . . . . ?
C00S C00R C00W O004 -178.4(3) . . . . ?
C00S C00R C00W C01J 3.0(4) . . . . ?
C00S C010 C01L C01J 1.1(4) . . . . ?
C00T C010 C01L C01J 179.5(3) . . . . ?
C00T C015 C018 C00P 6.6(4) . . . . ?
C00V C00R C00S C00P -10.5(4) . . . . ?
C00V C00R C00S C010 170.8(2) . . . . ?
C00V C00R C00W O004 5.2(4) . . . . ?
C00V C00R C00W C01J -173.4(3) . . . . ?
C00V C013 C014 C012 -166.4(3) . . . . ?
C00V C013 C014 C01G 14.8(4) . . . . ?
C00V C013 C01M O006 -8.4(5) . . . . ?
C00V C013 C01M C020 171.2(3) . . . . ?
C00V C021 C025 O004 -61.5(3) . . . . ?
C00V C021 C025 O006 61.5(4) . . . . ?
C00W O004 C025 O006 -91.4(3) . . . . ?
C00W O004 C025 C021 33.5(4) . . . . ?
C00W C00R C00S C00P 173.3(3) . . . . ?
C00W C00R C00S C010 -5.4(4) . . . . ?
C00W C00R C00V C013 84.0(3) . . . . ?
C00W C00R C00V C021 -33.2(3) . . . . ?
C00W C01J C01L C010 -3.5(5) . . . . ?
C00X C016 C01F C01E 1.2(5) . . . . ?
C00X C01C C01D C01E 2.6(4) . . . . ?
C00X C01C C01D C01H -172.0(3) . . . . ?
C00X C01C C02T C02B -2.0(4) . . . . ?
C00X C01X C02D O008 177.8(3) . . . . ?
C00X C01X C02D C02B -3.1(5) . . . . ?
C00X C01X C02Y C01R 90.6(3) . . . . ?
C00X C01X C02Y C03I -152.2(3) . . . . ?
O00Z C04O C05B C05P 173.6(7) . . . . ?
C010 C00T C011 N00B -87.6(3) . . . . ?
C010 C00T C015 O003 173.9(2) . . . . ?
C010 C00T C015 C018 -4.9(4) . . . . ?
C011 N00B C01H C01D -178.5(3) . . . . ?
C011 C00T C010 C00S 171.5(2) . . . . ?
C011 C00T C010 C01L -6.8(4) . . . . ?
C011 C00T C015 O003 0.5(4) . . . . ?
C011 C00T C015 C018 -178.2(3) . . . . ?
C012 C014 C01G C02E 6.1(5) . . . . ?
C012 C017 C01O N00N 81.7(4) . . . . ?
C012 C017 C02L O00E -175.7(3) . . . . ?
C012 C017 C02L C02E 4.1(5) . . . . ?
C012 C01N C020 C01M 5.9(5) . . . . ?
C013 C00V C021 C025 -58.4(3) . . . . ?
C013 C014 C01G C02E -175.0(3) . . . . ?
C013 C01M C020 C01N -3.4(5) . . . . ?
C014 C012 C017 C01O -173.9(3) . . . . ?
C014 C012 C017 C02L 2.4(5) . . . . ?
C014 C012 C01N C020 -1.4(5) . . . . ?
C014 C013 C01M O006 177.0(3) . . . . ?
C014 C013 C01M C020 -3.5(5) . . . . ?
C014 C01G C02E C02L 0.2(5) . . . . ?
C015 O003 C01U C02F 168.1(3) . . . . ?
C015 C00T C010 C00S -1.6(4) . . . . ?
C015 C00T C010 C01L -179.9(3) . . . . ?
C015 C00T C011 N00B 85.6(3) . . . . ?
C016 C00X C01C C01D -2.2(4) . . . . ?
C016 C00X C01C C02T 177.7(3) . . . . ?
C016 C00X C01X C02D -175.1(3) . . . . ?
C016 C00X C01X C02Y 8.7(5) . . . . ?
C017 C012 C014 C013 173.8(3) . . . . ?
C017 C012 C014 C01G -7.4(4) . . . . ?
C017 C012 C01N C020 179.4(3) . . . . ?
C018 C00P C00S C00R 176.7(3) . . . . ?
C018 C00P C00S C010 -4.6(4) . . . . ?
O01B C042 C046 C03R -173.2(4) . . . . ?
O01B C042 C046 C04C 11.0(6) . . . . ?
O01B C05I C05T C05R -85.4(11) . . . . ?
C01C C00X C016 C01F 0.3(4) . . . . ?
C01C C00X C01X C02D 3.8(4) . . . . ?
C01C C00X C01X C02Y -172.4(3) . . . . ?
C01C C01D C01E O005 178.4(2) . . . . ?
C01C C01D C01E C01F -1.1(4) . . . . ?
C01C C01D C01H N00B 84.1(3) . . . . ?
C01D C01C C02T C02B 177.8(3) . . . . ?
C01D C01E C01F C016 -0.8(4) . . . . ?
C01E O005 C02I C02P 163.7(3) . . . . ?
C01E C01D C01H N00B -90.6(3) . . . . ?
C01G C02E C02L O00E 174.4(3) . . . . ?
C01G C02E C02L C017 -5.5(5) . . . . ?
C01H N00B C011 C00T -179.7(3) . . . . ?
C01H C01D C01E O005 -6.8(4) . . . . ?
C01H C01D C01E C01F 173.6(3) . . . . ?
C01I C01P C01S N00I 73.2(4) . . . . ?
C01I C01P C02R O00J -179.9(3) . . . . ?
C01I C01P C02R C031 0.4(5) . . . . ?
C01I C01Q C02K C02M 5.5(5) . . . . ?
C01I C01Z C022 C02M 10.4(5) . . . . ?
C01I C01Z C022 C039 -166.2(3) . . . . ?
C01I C01Z C02C C031 3.2(5) . . . . ?
C01K C024 C029 C037 5.7(4) . . . . ?
C01K C024 C029 C03E -175.1(3) . . . . ?
C01K C024 C02S C02U -179.9(3) . . . . ?
C01M O006 C025 O004 88.9(3) . . . . ?
C01M O006 C025 C021 -36.2(4) . . . . ?
C01M C013 C014 C012 7.9(4) . . . . ?
C01M C013 C014 C01G -171.0(3) . . . . ?
C01N C012 C014 C013 -5.5(4) . . . . ?
C01N C012 C014 C01G 173.4(3) . . . . ?
C01N C012 C017 C01O 5.3(5) . . . . ?
C01N C012 C017 C02L -178.4(3) . . . . ?
C01O N00N C02G C01T -174.8(3) . . . . ?
C01O C017 C02L O00E 0.6(5) . . . . ?
C01O C017 C02L C02E -179.5(3) . . . . ?
C01P C01I C01Q C02K 177.8(3) . . . . ?
C01P C01I C01Z C022 174.3(3) . . . . ?
C01P C01I C01Z C02C -6.5(5) . . . . ?
C01P C02R C031 C02C -3.8(6) . . . . ?
C01Q C01I C01P C01S 11.1(5) . . . . ?
C01Q C01I C01P C02R -174.9(3) . . . . ?
C01Q C01I C01Z C022 -6.0(5) . . . . ?
C01Q C01I C01Z C02C 173.1(3) . . . . ?
C01Q C02K C02M O00F 178.1(3) . . . . ?
C01Q C02K C02M C022 -1.0(5) . . . . ?
C01R C01W C027 C01T -175.1(3) . . . . ?
C01R C01W C027 C03D 8.3(4) . . . . ?
C01R C01W C033 C032 177.8(3) . . . . ?
C01R C02O C03J C03D 3.1(6) . . . . ?
C01R C02Y C03I C03O 58.6(4) . . . . ?
C01S N00I C01Y C01K 177.4(3) . . . . ?
C01S C01P C02R O00J -6.0(5) . . . . ?
C01S C01P C02R C031 174.4(3) . . . . ?
C01T C027 C03D C03J -176.4(3) . . . . ?
C01T C02H C032 C033 5.8(5) . . . . ?
C01U O003 C015 C00T -174.3(3) . . . . ?
C01U O003 C015 C018 4.4(4) . . . . ?
C01U C02F C035 C04M -175.1(4) . . . . ?
C01V C02J C03Y C047 0.4(6) . . . . ?
C01V C02Q C03Z C047 -0.5(6) . . . . ?
C01W C01R C02O O007 -176.4(3) . . . . ?
C01W C01R C02O C03J 5.3(5) . . . . ?
C01W C01R C02Y C01X -93.4(4) . . . . ?
C01W C01R C02Y C03I 149.5(3) . . . . ?
C01W C027 C03D C03J 0.1(5) . . . . ?
C01X C00X C016 C01F 179.2(3) . . . . ?
C01X C00X C01C C01D 178.8(3) . . . . ?
C01X C00X C01C C02T -1.3(4) . . . . ?
C01X C02Y C03I C03O -58.3(4) . . . . ?
C01Y N00I C01S C01P 176.4(3) . . . . ?
C01Y C01K C024 C029 175.7(3) . . . . ?
C01Y C01K C024 C02S -4.1(5) . . . . ?
C01Y C01K C03F O00A -0.9(4) . . . . ?
C01Y C01K C03F C036 178.9(3) . . . . ?
C01Z C01I C01P C01S -169.2(3) . . . . ?
C01Z C01I C01P C02R 4.8(5) . . . . ?
C01Z C01I C01Q C02K -1.9(5) . . . . ?
C01Z C022 C02M O00F 174.1(3) . . . . ?
C01Z C022 C02M C02K -7.0(5) . . . . ?
C01Z C022 C039 C02W 96.7(4) . . . . ?
C01Z C022 C039 C03B -144.9(3) . . . . ?
C01Z C02C C031 C02R 1.9(6) . . . . ?
C021 C00V C013 C014 -152.0(3) . . . . ?
C021 C00V C013 C01M 33.8(4) . . . . ?
C022 C01Z C02C C031 -177.6(3) . . . . ?
C022 C039 C03B C040 -61.1(4) . . . . ?
C023 N00O C028 C026 2.7(5) . . . . ?
C023 N00O C04L C04X 136.6(5) . . . . ?
C023 N00O C16 C1 -153.1(10) . . . . ?
C023 C01V C02J C03Y 177.5(3) . . . . ?
C023 C01V C02Q C026 1.3(5) . . . . ?
C023 C01V C02Q C03Z -177.5(3) . . . . ?
C024 C01K C01Y N00I -81.2(4) . . . . ?
C024 C01K C03F O00A 175.5(3) . . . . ?
C024 C01K C03F C036 -4.6(5) . . . . ?
C024 C029 C037 C036 -6.0(5) . . . . ?
C024 C029 C03E C03A -6.9(5) . . . . ?
C024 C029 C03E C03H 167.7(3) . . . . ?
C024 C02S C02U C03A -3.1(5) . . . . ?
C025 O004 C00W C00R -4.6(4) . . . . ?
C025 O004 C00W C01J 174.2(3) . . . . ?
C025 O006 C01M C013 8.9(5) . . . . ?
C025 O006 C01M C020 -170.7(3) . . . . ?
C026 C02Q C03Z C047 -179.2(4) . . . . ?
C027 C01T C02G N00N -74.8(4) . . . . ?
C027 C01T C02H O009 175.9(3) . . . . ?
C027 C01T C02H C032 -3.1(5) . . . . ?
C027 C01W C033 C032 -4.4(5) . . . . ?
C027 C03D C03J C02O -5.8(6) . . . . ?
C028 N00O C023 C01V -2.9(5) . . . . ?
C028 N00O C04L C04X -53.9(6) . . . . ?
C028 N00O C16 C1 53.3(14) . . . . ?
C028 C026 C02Q C01V -1.5(5) . . . . ?
C028 C026 C02Q C03Z 177.2(4) . . . . ?
C029 C024 C02S C02U 0.2(5) . . . . ?
C029 C03E C03H C02V -87.2(4) . . . . ?
C029 C03E C03H C03U 157.0(3) . . . . ?
C02C C01Z C022 C02M -168.8(3) . . . . ?
C02C C01Z C022 C039 14.6(5) . . . . ?
C02D O008 C03O O007 87.4(3) . . . . ?
C02D O008 C03O C03I -37.9(5) . . . . ?
C02D C01X C02Y C01R -85.7(4) . . . . ?
C02D C01X C02Y C03I 31.5(4) . . . . ?
C02D C02B C02T C01C 2.9(5) . . . . ?
C02G N00N C01O C017 172.6(3) . . . . ?
C02G C01T C027 C01W 174.0(3) . . . . ?
C02G C01T C027 C03D -9.5(5) . . . . ?
C02G C01T C02H O009 -1.6(5) . . . . ?
C02G C01T C02H C032 179.4(3) . . . . ?
C02H O009 C04E C04K -166.0(4) . . . . ?
C02H C01T C027 C01W -3.4(5) . . . . ?
C02H C01T C027 C03D 173.1(3) . . . . ?
C02H C01T C02G N00N 102.6(4) . . . . ?
C02H C032 C033 C01W -1.8(5) . . . . ?
C02I O005 C01E C01D 179.1(3) . . . . ?
C02I O005 C01E C01F -1.3(4) . . . . ?
C02I C02P C03Q C045 172.3(3) . . . . ?
C02J C01V C023 N00O -177.6(3) . . . . ?
C02J C01V C02Q C026 179.7(3) . . . . ?
C02J C01V C02Q C03Z 0.9(5) . . . . ?
C02J C03Y C047 C03Z 0.0(7) . . . . ?
C02L O00E C04J C04N -160.3(4) . . . . ?
C02L O00E C17 C18 -171.3(12) . . . . ?
C02L C017 C01O N00N -94.5(4) . . . . ?
C02M O00F C040 O00K 93.4(4) . . . . ?
C02M O00F C040 C03B -29.6(5) . . . . ?
C02M C022 C039 C02W -80.0(4) . . . . ?
C02M C022 C039 C03B 38.4(4) . . . . ?
C02N C02V C030 O00G 176.0(3) . . . . ?
C02N C02V C030 C03M -5.0(5) . . . . ?
C02N C02V C03H C03E 97.8(4) . . . . ?
C02N C02V C03H C03U -145.1(3) . . . . ?
C02N C02X C038 C03S 2.0(5) . . . . ?
C02N C02Z C03C C03M -2.7(5) . . . . ?
C02N C02Z C03L C03K -169.8(3) . . . . ?
C02N C02Z C03L C03S 6.3(5) . . . . ?
C02O O007 C03O O008 -91.2(4) . . . . ?
C02O O007 C03O C03I 33.0(4) . . . . ?
C02O C01R C01W C027 -11.0(5) . . . . ?
C02O C01R C01W C033 166.7(3) . . . . ?
C02O C01R C02Y C01X 82.2(4) . . . . ?
C02O C01R C02Y C03I -34.9(4) . . . . ?
C02Q C01V C023 N00O 0.8(5) . . . . ?
C02Q C01V C02J C03Y -0.9(5) . . . . ?
C02Q C026 C028 N00O -0.5(6) . . . . ?
C02Q C03Z C047 C03Y 0.0(7) . . . . ?
C02R O00J C04D C04H 172.2(4) . . . . ?
C02R C01P C01S N00I -100.6(4) . . . . ?
C02S C024 C029 C037 -174.4(3) . . . . ?
C02S C024 C029 C03E 4.8(5) . . . . ?
C02S C02U C03A O00D -175.8(3) . . . . ?
C02S C02U C03A C03E 1.0(5) . . . . ?
C02T C01C C01D C01E -177.2(3) . . . . ?
C02T C01C C01D C01H 8.1(4) . . . . ?
C02T C02B C02D O008 179.0(3) . . . . ?
C02T C02B C02D C01X -0.2(5) . . . . ?
C02U C03A C03E C029 4.0(5) . . . . ?
C02U C03A C03E C03H -170.9(3) . . . . ?
C02V C02N C02X C038 178.9(3) . . . . ?
C02V C02N C02Z C03C -3.3(4) . . . . ?
C02V C02N C02Z C03L 176.8(3) . . . . ?
C02V C030 C03M C03C -1.0(6) . . . . ?
C02V C03H C03U C03T -60.6(4) . . . . ?
C02W C039 C03B C040 57.8(4) . . . . ?
C02W C03G C03R C046 -176.1(3) . . . . ?
C02W C03G C03R C04A 4.3(5) . . . . ?
C02W C03N C049 C04A 2.2(6) . . . . ?
C02X C02N C02V C030 -170.8(3) . . . . ?
C02X C02N C02V C03H 11.4(5) . . . . ?
C02X C02N C02Z C03C 174.6(3) . . . . ?
C02X C02N C02Z C03L -5.2(4) . . . . ?
C02X C038 C03S O00Z 176.6(4) . . . . ?
C02X C038 C03S C03L -1.0(6) . . . . ?
C02Y C01R C01W C027 164.5(3) . . . . ?
C02Y C01R C01W C033 -17.8(5) . . . . ?
C02Y C01R C02O O007 7.8(5) . . . . ?
C02Y C01R C02O C03J -170.5(3) . . . . ?
C02Y C01X C02D O008 -5.7(5) . . . . ?
C02Y C01X C02D C02B 173.4(3) . . . . ?
C02Y C03I C03O O007 -59.6(4) . . . . ?
C02Y C03I C03O O008 63.3(4) . . . . ?
C02Z C02N C02V C030 7.0(4) . . . . ?
C02Z C02N C02V C03H -170.8(3) . . . . ?
C02Z C02N C02X C038 1.1(5) . . . . ?
C02Z C03C C03M C030 4.9(6) . . . . ?
C02Z C03L C03S O00Z 179.2(3) . . . . ?
C02Z C03L C03S C038 -3.1(5) . . . . ?
C030 O00G C03T O00D 97.1(4) . . . . ?
C030 O00G C03T C03U -26.9(5) . . . . ?
C030 C02V C03H C03E -80.0(4) . . . . ?
C030 C02V C03H C03U 37.1(4) . . . . ?
C033 C01W C027 C01T 7.1(4) . . . . ?
C033 C01W C027 C03D -169.6(3) . . . . ?
C034 C03G C03R C046 3.5(5) . . . . ?
C034 C03G C03R C04A -176.1(3) . . . . ?
C034 C041 C042 O01B 175.6(4) . . . . ?
C034 C041 C042 C046 0.1(6) . . . . ?
C034 C041 C042 O01C -164.0(11) . . . . ?
C037 C029 C03E C03A 172.3(3) . . . . ?
C037 C029 C03E C03H -13.1(5) . . . . ?
C037 C036 C03F O00A -175.6(3) . . . . ?
C037 C036 C03F C01K 4.5(5) . . . . ?
C039 C022 C02M O00F -9.1(5) . . . . ?
C039 C022 C02M C02K 169.9(3) . . . . ?
C039 C02W C03G C034 -6.8(5) . . . . ?
C039 C02W C03G C03R 172.8(3) . . . . ?
C039 C02W C03N O00K 1.7(5) . . . . ?
C039 C02W C03N C049 -176.2(3) . . . . ?
C039 C03B C040 O00F 58.8(5) . . . . ?
C039 C03B C040 O00K -63.1(4) . . . . ?
C03A O00D C03T O00G -83.0(4) . . . . ?
C03A O00D C03T C03U 42.7(4) . . . . ?
C03A C03E C03H C02V 87.5(4) . . . . ?
C03A C03E C03H C03U -28.3(5) . . . . ?
C03C C02Z C03L C03K 10.3(5) . . . . ?
C03C C02Z C03L C03S -173.6(3) . . . . ?
C03E C029 C037 C036 174.9(3) . . . . ?
C03E C03H C03U C03T 56.5(4) . . . . ?
C03F O00A C044 C04B 178.1(3) . . . . ?
C03F C01K C01Y N00I 95.2(4) . . . . ?
C03F C01K C024 C029 -0.6(5) . . . . ?
C03F C01K C024 C02S 179.5(3) . . . . ?
C03F C036 C037 C029 1.0(5) . . . . ?
C03G C02W C039 C022 -88.8(4) . . . . ?
C03G C02W C039 C03B 153.8(3) . . . . ?
C03G C02W C03N O00K 179.1(3) . . . . ?
C03G C02W C03N C049 1.2(5) . . . . ?
C03G C034 C041 C042 -0.8(6) . . . . ?
C03G C03R C046 C042 -4.3(5) . . . . ?
C03G C03R C046 C04C 171.5(3) . . . . ?
C03G C03R C04A C049 -0.8(6) . . . . ?
C03H C02V C030 O00G -6.1(5) . . . . ?
C03H C02V C030 C03M 172.9(3) . . . . ?
C03K N00M C04C C046 177.2(4) . . . . ?
C03K C03L C03S O00Z -4.7(5) . . . . ?
C03K C03L C03S C038 173.0(3) . . . . ?
C03L C02Z C03C C03M 177.2(3) . . . . ?
C03N O00K C040 O00F -87.3(4) . . . . ?
C03N O00K C040 C03B 37.1(4) . . . . ?
C03N C02W C039 C022 88.4(4) . . . . ?
C03N C02W C039 C03B -29.0(4) . . . . ?
C03N C02W C03G C034 176.0(3) . . . . ?
C03N C02W C03G C03R -4.4(5) . . . . ?
C03N C049 C04A C03R -2.3(6) . . . . ?
C03O O007 C02O C01R -6.2(5) . . . . ?
C03O O007 C02O C03J 172.2(3) . . . . ?
C03O O008 C02D C01X 8.6(5) . . . . ?
C03O O008 C02D C02B -170.6(3) . . . . ?
C03R C046 C04C N00M -80.5(5) . . . . ?
C03S O00Z C04O C05B 157.7(6) . . . . ?
C03T O00D C03A C02U 164.2(3) . . . . ?
C03T O00D C03A C03E -12.4(5) . . . . ?
C03T O00G C030 C02V -0.4(5) . . . . ?
C03T O00G C030 C03M -179.4(3) . . . . ?
C03X C04R C04Z C04I 1.6(12) . . . . ?
C03X C04R C056 C058 -0.3(11) . . . . ?
C03X C051 C054 C058 1.7(9) . . . . ?
C040 O00F C02M C022 3.9(5) . . . . ?
C040 O00F C02M C02K -175.2(3) . . . . ?
C040 O00K C03N C02W -5.7(5) . . . . ?
C040 O00K C03N C049 172.3(3) . . . . ?
C041 C034 C03G C02W 178.6(3) . . . . ?
C041 C034 C03G C03R -1.0(5) . . . . ?
C041 C042 C046 C03R 2.4(5) . . . . ?
C041 C042 C046 C04C -173.4(3) . . . . ?
C041 C042 O01C C20 31(3) . . . . ?
C042 O01B C05I C05T 179.3(7) . . . . ?
C042 C046 C04C N00M 95.3(5) . . . . ?
C042 O01C C20 C1B -163(2) . . . . ?
N043 C04I C04Z C04R -9.6(18) . . . . ?
C044 O00A C03F C01K 179.1(3) . . . . ?
C044 O00A C03F C036 -0.7(5) . . . . ?
C044 C04B C04Q C052 179.5(4) . . . . ?
C046 C03R C04A C049 179.6(4) . . . . ?
C046 C042 O01C C20 -134(2) . . . . ?
C04A C03R C046 C042 175.3(3) . . . . ?
C04A C03R C046 C04C -8.9(5) . . . . ?
C04C N00M C03K C03L 177.2(4) . . . . ?
C04D O00J C02R C01P -175.6(4) . . . . ?
C04D O00J C02R C031 4.1(6) . . . . ?
C04D C04H C04U C05A -173.8(5) . . . . ?
C04E O009 C02H C01T 159.4(3) . . . . ?
C04E O009 C02H C032 -21.6(5) . . . . ?
C04E C04K C04S C04Y 171.8(5) . . . . ?
C04F C03X C04R C04Z -6.0(10) . . . . ?
C04F C03X C04R C056 175.7(7) . . . . ?
C04F C03X C051 C054 -176.7(7) . . . . ?
C04F N043 C04I C04Z 21.1(19) . . . . ?
C04F N043 C4 C05G 68.3(12) . . . . ?
C04I N043 C04F C03X -23.0(14) . . . . ?
C04I N043 C4 C05G -115.1(10) . . . . ?
C04J O00E C02L C017 165.5(5) . . . . ?
C04J O00E C02L C02E -14.4(7) . . . . ?
C04J C04N C050 C059 -176.1(6) . . . . ?
C04L N00O C023 C01V 166.3(3) . . . . ?
C04L N00O C028 C026 -166.8(4) . . . . ?
C04L C04X C05D C05S 80.8(9) . . . . ?
C04O O00Z C03S C038 28.9(7) . . . . ?
C04O O00Z C03S C03L -153.4(5) . . . . ?
C04O C05B C05P C05N 177.6(8) . . . . ?
C04R C03X C04F N043 15.3(11) . . . . ?
C04R C03X C051 C054 -1.7(9) . . . . ?
C04R C056 C058 C054 0.4(13) . . . . ?
C04T C055 C05G C4 -179.5(9) . . . . ?
C04T C057 C05J C05S -155.0(9) . . . . ?
C04X C05D C05S C05J 162.3(8) . . . . ?
C04Z C04R C056 C058 -178.4(8) . . . . ?
C051 C03X C04F N043 -169.8(6) . . . . ?
C051 C03X C04R C04Z 179.2(6) . . . . ?
C051 C03X C04R C056 1.0(9) . . . . ?
C051 C054 C058 C056 -1.1(12) . . . . ?
C055 C04T C057 C05J 154.3(10) . . . . ?
C055 C05G C4 N043 -172.9(9) . . . . ?
C056 C04R C04Z C04I 179.7(10) . . . . ?
C057 C04T C055 C05G 173.1(8) . . . . ?
C057 C05J C05S C05D 102.3(11) . . . . ?
C05I O01B C042 C041 10.9(9) . . . . ?
C05I O01B C042 C046 -173.5(6) . . . . ?
C05U C05R C05T C05I 68.5(14) . . . . ?
C4 N043 C04F C03X 153.2(8) . . . . ?
C4 N043 C04I C04Z -155.9(11) . . . . ?
C1 C05E C2 C3 143.7(16) . . . . ?
C05E C1 C16 N00O 165.1(10) . . . . ?
C05E C2 C3 C0 0(3) . . . . ?
C2 C3 C0 C5 169(2) . . . . ?
C3 C0 C5 C6 77(4) . . . . ?
C0 C5 C6 C05H -69(6) . . . . ?
C5 C6 C05H C4A -27(5) . . . . ?
C6 C05H C4A N0 -157.6(17) . . . . ?
C05H C4A N0 C7 -90(2) . . . . ?
C05H C4A N0 C10 77(3) . . . . ?
C4A N0 C7 C8 -141(2) . . . . ?
C4A N0 C10 C11 159.8(18) . . . . ?
N0 C7 C8 C9 -39(3) . . . . ?
N0 C10 C11 C9 15(3) . . . . ?
N0 C10 C11 C12 -172.5(17) . . . . ?
C7 N0 C10 C11 -34(3) . . . . ?
C7 C8 C9 C11 14(2) . . . . ?
C7 C8 C9 C15 -170.3(16) . . . . ?
C8 C9 C11 C10 -6(3) . . . . ?
C8 C9 C11 C12 -178.9(14) . . . . ?
C8 C9 C15 C14 -178.9(14) . . . . ?
C9 C11 C12 C13 -5(2) . . . . ?
C10 N0 C7 C8 49(3) . . . . ?
C10 C11 C12 C13 -178.1(19) . . . . ?
C11 C9 C15 C14 -3(2) . . . . ?
C11 C12 C13 C14 3(2) . . . . ?
C12 C13 C14 C15 -1(2) . . . . ?
C13 C14 C15 C9 1(2) . . . . ?
C15 C9 C11 C10 177.9(19) . . . . ?
C15 C9 C11 C12 5(2) . . . . ?
C16 N00O C023 C01V -157.5(6) . . . . ?
C16 N00O C028 C026 153.5(7) . . . . ?
C16 C1 C05E C2 122.5(17) . . . . ?
C17 O00E C02L C017 -171.1(10) . . . . ?
C17 O00E C02L C02E 9.1(11) . . . . ?
C17 C18 C19 C1A -176.6(19) . . . . ?
O01C C042 C046 C03R 168.8(9) . . . . ?
O01C C042 C046 C04C -7.0(9) . . . . ?
O01C C20 C1B C1C -41(3) . . . . ?
C20 C1B C1C C05V -151(3) . . . . ?

loop_
_smtbx_masks_void_nr
_smtbx_masks_void_average_x
_smtbx_masks_void_average_y
_smtbx_masks_void_average_z
_smtbx_masks_void_volume
_smtbx_masks_void_count_electrons
_smtbx_masks_void_content
1 -0.001 0.395 0.381 16.9 0.5 ?
2 0.001 0.605 0.619 16.9 0.5 ?
3 0.326 0.638 0.708 69.3 19.4 ?
4 0.235 0.906 0.944 12.4 0.0 ?
5 0.319 0.746 0.196 52.3 11.9 ?
6 0.500 0.000 0.500 177.9 39.1 ?
7 0.674 0.362 0.292 69.3 19.3 ?
8 0.681 0.254 0.804 52.3 12.0 ?
9 0.765 0.094 0.056 12.4 0.0 ?
